data_7101806
loop_
_publ_author_name
'Manseki, Kazuhiro'
'Yanagida, Shozo'

_publ_section_title
;
 Effective and efficient photoluminescence of salicylate-ligating
 terbium(III) clusters stabilized by multiple phenyl-phenyl
 interactions.
;
_journal_issue 12
_journal_name_full 'Chemical communications (Cambridge, England)'
_journal_page_first 1242
_journal_page_last 1244
_journal_paper_doi 10.1039/b616387d
_journal_year 2007
_chemical_formula_moiety 'Tb9 C208 H282 O58 1+, N1 O3 1-'
_chemical_formula_sum 'C208 H282 N O61 Tb9'
_chemical_formula_weight 5202.76
_space_group_IT_number 86
_symmetry_cell_setting tetragonal
_symmetry_space_group_name_Hall '-P 4bc'
_symmetry_space_group_name_H-M 'P 42/n :2'
_cell_angle_alpha 90.0000
_cell_angle_beta 90.0000
_cell_angle_gamma 90.0000
_cell_formula_units_Z 4
_cell_length_a 24.505(2)
_cell_length_b 24.505(2)
_cell_length_c 36.170(3)
_cell_measurement_reflns_used 123418
_cell_measurement_temperature 93.1
_cell_measurement_theta_max 27.5
_cell_measurement_theta_min 3.0
_cell_volume 21721(3)
_computing_cell_refinement PROCESS-AUTO
_computing_data_collection PROCESS-AUTO
_computing_data_reduction CrystalStructure
_computing_publication_material 'CrystalStructure 3.7.0'
_computing_structure_refinement SHELXL
_diffrn_detector_area_resol_mean 10.00
_diffrn_measured_fraction_theta_full 0.998
_diffrn_measured_fraction_theta_max 0.998
_diffrn_measurement_device_type 'Rigaku RAXIS-RAPID'
_diffrn_measurement_method \w
_diffrn_radiation_type 'Mo K\a'
_diffrn_radiation_wavelength 0.71075
_diffrn_reflns_av_R_equivalents 0.075
_diffrn_reflns_limit_h_max 29
_diffrn_reflns_limit_h_min -29
_diffrn_reflns_limit_k_max 29
_diffrn_reflns_limit_k_min -29
_diffrn_reflns_limit_l_max 41
_diffrn_reflns_limit_l_min -43
_diffrn_reflns_number 163502
_diffrn_reflns_theta_full 25.35
_diffrn_reflns_theta_max 25.35
_exptl_absorpt_coefficient_mu 2.964
_exptl_absorpt_correction_T_max 0.888
_exptl_absorpt_correction_T_min 0.497
_exptl_absorpt_correction_type multi-scan
_exptl_absorpt_process_details
;
Higashi, T. (1995). Program for Absorption Correction.
Rigaku Corporation, Tokyo, Japan.
;
_exptl_crystal_colour colorless
_exptl_crystal_density_diffrn 1.610
_exptl_crystal_density_method 'not measured'
_exptl_crystal_description needle
_exptl_crystal_F_000 10584.00
_exptl_crystal_size_max 0.20
_exptl_crystal_size_mid 0.07
_exptl_crystal_size_min 0.04
_refine_diff_density_max 1.24
_refine_diff_density_min -1.63
_refine_ls_extinction_method none
_refine_ls_goodness_of_fit_ref 1.032
_refine_ls_hydrogen_treatment constr
_refine_ls_number_parameters 1232
_refine_ls_number_reflns 19864
_refine_ls_number_restraints 453
_refine_ls_R_factor_gt 0.0446
_refine_ls_shift/su_max 0.0020
_refine_ls_structure_factor_coef Fsqd
_refine_ls_weighting_details 'w = 1/[\s^2^(Fo^2^)+(0.0641P)^2^+63.2415P] where P=(Fo^2^+2Fc^2^)/3'
_refine_ls_weighting_scheme calc
_refine_ls_wR_factor_ref 0.1241
_reflns_number_gt 15123
_reflns_number_total 19864
_reflns_threshold_expression F^2^>2.0\s(F^2^)
_cod_data_source_file ccdc_626753_cif.txt
_cod_data_source_block compound_1
_cod_original_sg_symbol_H-M 'P 42/n'
_cod_original_formula_sum 'C208 H282 N O61 Tb9 '
_cod_database_code 7101806

loop_
_symmetry_equiv_pos_site_id
_symmetry_equiv_pos_as_xyz
1 +X,+Y,+Z
2 -Y,1/2+X,1/2+Z
3 1/2-X,1/2-Y,+Z
4 1/2+Y,-X,1/2+Z
5 -X,-Y,-Z
6 +Y,1/2-X,1/2-Z
7 1/2+X,1/2+Y,-Z
8 1/2-Y,+X,1/2-Z

loop_
_atom_site_label
_atom_site_type_symbol
_atom_site_fract_x
_atom_site_fract_y
_atom_site_fract_z
_atom_site_U_iso_or_equiv
_atom_site_adp_type
_atom_site_occupancy
_atom_site_symmetry_multiplicity
_atom_site_calc_flag
_atom_site_refinement_flags
_atom_site_disorder_assembly
_atom_site_disorder_group
Tb(1) Tb 0.2500 0.7500 0.158150(10) 0.02880(10) Uani 1.00 2 d S . .
Tb(2) Tb 0.346920(10) 0.810860(10) 0.223740(10) 0.03239(8) Uani 1.00 1 d . . .
Tb(3) Tb 0.395240(10) 0.769520(10) 0.133960(10) 0.03327(8) Uani 1.00 1 d . . .
Tb(4) Tb 0.292080(10) 0.855550(10) 0.092380(10) 0.03275(8) Uani 1.00 1 d . . .
Tb(5) Tb 0.243240(10) 0.896560(10) 0.182300(10) 0.03226(8) Uani 1.00 1 d . . .
O(1) O 0.32739(17) 0.84081(17) 0.15788(10) 0.0318(9) Uani 1.00 1 d . . .
O(2) O 0.34183(17) 0.73838(17) 0.18209(10) 0.0301(9) Uani 1.00 1 d . . .
O(3) O 0.30964(17) 0.76610(17) 0.10579(10) 0.0320(9) Uani 1.00 1 d . . .
O(4) O 0.22238(18) 0.83852(17) 0.13437(10) 0.0327(9) Uani 1.00 1 d . . .
O(5) O 0.25553(18) 0.81157(17) 0.21017(11) 0.0332(9) Uani 1.00 1 d . . .
O(6) O 0.31768(19) 0.73875(18) 0.25818(11) 0.0377(10) Uani 1.00 1 d . . .
O(7) O 0.32683(19) 0.84445(19) 0.28405(11) 0.0386(10) Uani 1.00 1 d . . .
O(8) O 0.3245(2) 0.8541(2) 0.34519(12) 0.0499(12) Uani 1.00 1 d . . .
O(9) O 0.42809(18) 0.81890(19) 0.18791(11) 0.0385(10) Uani 1.00 1 d . . .
O(10) O 0.4242(2) 0.7898(2) 0.26122(12) 0.0444(11) Uani 1.00 1 d . . .
O(11) O 0.5024(2) 0.7583(2) 0.28330(12) 0.0517(13) Uani 1.00 1 d . . .
O(12) O 0.38534(19) 0.68172(19) 0.11397(12) 0.0397(10) Uani 1.00 1 d . . .
O(13) O 0.4717(2) 0.7176(2) 0.15588(12) 0.0456(11) Uani 1.00 1 d . . .
O(14) O 0.5467(2) 0.6660(2) 0.15285(14) 0.0577(14) Uani 1.00 1 d . . .
O(15) O 0.39105(19) 0.85171(19) 0.09809(11) 0.0375(10) Uani 1.00 1 d . . .
O(16) O 0.4637(2) 0.7686(2) 0.08660(17) 0.078(2) Uani 1.00 1 d . . .
O(17A) O 0.5106(3) 0.7776(3) 0.0332(2) 0.052(2) Uiso 0.60 1 d P A 1
O(17B) O 0.5414(7) 0.7937(7) 0.0551(4) 0.082(4) Uiso 0.40 1 d PU A 2
O(18) O 0.22516(19) 0.81533(18) 0.05835(11) 0.0375(10) Uani 1.00 1 d . . .
O(19) O 0.3266(2) 0.8417(2) 0.03164(11) 0.0466(12) Uani 1.00 1 d . . .
O(20) O 0.3365(2) 0.8362(2) -0.02947(12) 0.0557(14) Uani 1.00 1 d . . .
O(21) O 0.28825(19) 0.93670(18) 0.12895(11) 0.0372(10) Uani 1.00 1 d . . .
O(22) O 0.2566(2) 0.9294(2) 0.05639(12) 0.0467(11) Uani 1.00 1 d . . .
O(23) O 0.2215(2) 1.0062(2) 0.03336(12) 0.0523(13) Uani 1.00 1 d . . .
O(24) O 0.16203(19) 0.87313(18) 0.20673(12) 0.0376(10) Uani 1.00 1 d . . .
O(25) O 0.1743(2) 0.95480(18) 0.15599(12) 0.0399(10) Uani 1.00 1 d . . .
O(26) O 0.1034(2) 1.0115(2) 0.15121(14) 0.0601(15) Uani 1.00 1 d . . .
O(27) O 0.32474(19) 0.90703(18) 0.21694(11) 0.0375(10) Uani 1.00 1 d . . .
O(28) O 0.2342(2) 0.9726(2) 0.22354(12) 0.0498(12) Uani 1.00 1 d . . .
O(29) O 0.2395(2) 1.0302(2) 0.27094(18) 0.0729(17) Uani 1.00 1 d . . .
O(30) O 0.7076(6) 0.7800(6) 0.2421(4) 0.155(5) Uiso 0.75 1 d P . .
N(1) N 0.7500 0.7500 0.2500 0.157(10) Uiso 1.00 4 d S . .
C(1) C 0.3182(2) 0.7260(2) 0.29348(17) 0.0400(16) Uani 1.00 1 d . . .
C(2) C 0.3150(3) 0.6702(3) 0.30278(19) 0.0459(17) Uani 1.00 1 d . . .
C(3) C 0.3154(3) 0.6529(3) 0.33971(18) 0.0499(19) Uani 1.00 1 d . . .
C(4) C 0.3189(4) 0.6908(3) 0.36780(18) 0.063(2) Uani 1.00 1 d . . .
C(5) C 0.3218(3) 0.7456(3) 0.35938(18) 0.057(2) Uani 1.00 1 d . . .
C(6) C 0.3219(2) 0.7647(2) 0.32263(17) 0.0407(15) Uani 1.00 1 d . . .
C(7) C 0.3244(2) 0.8226(2) 0.31468(16) 0.0399(15) Uani 1.00 1 d . . .
C(8) C 0.3282(4) 0.9124(3) 0.3393(2) 0.075(2) Uani 1.00 1 d . . .
C(9) C 0.3311(5) 0.9366(4) 0.3788(2) 0.099(3) Uani 1.00 1 d U . .
C(10) C 0.3443(6) 0.9933(5) 0.3791(3) 0.124(5) Uani 1.00 1 d . . .
C(11) C 0.3500(5) 1.0153(6) 0.4190(3) 0.121(5) Uani 1.00 1 d . . .
C(12) C 0.4044(5) 1.0010(5) 0.4388(3) 0.114(4) Uani 1.00 1 d . . .
C(13) C 0.4127(5) 1.0293(7) 0.4738(3) 0.132(5) Uani 1.00 1 d . . .
C(14) C 0.4806(3) 0.8280(3) 0.1952(2) 0.0485(17) Uani 1.00 1 d . . .
C(15) C 0.5141(3) 0.8530(3) 0.1685(2) 0.060(2) Uani 1.00 1 d . . .
C(16) C 0.5682(3) 0.8631(4) 0.1749(2) 0.075(2) Uani 1.00 1 d . . .
C(17) C 0.5936(3) 0.8469(4) 0.2077(2) 0.077(2) Uani 1.00 1 d . . .
C(18) C 0.5624(3) 0.8217(4) 0.2340(2) 0.063(2) Uani 1.00 1 d . . .
C(19) C 0.5063(3) 0.8119(3) 0.22918(19) 0.0495(18) Uani 1.00 1 d . . .
C(20) C 0.4735(3) 0.7868(3) 0.25840(18) 0.0449(17) Uani 1.00 1 d . . .
C(21) C 0.4705(3) 0.7361(3) 0.31416(19) 0.0532(19) Uani 1.00 1 d D . .
C(22) C 0.5088(3) 0.7135(3) 0.34283(19) 0.0538(19) Uani 1.00 1 d D . .
C(23) C 0.4775(3) 0.6945(3) 0.3769(2) 0.059(2) Uani 1.00 1 d D . .
C(24) C 0.5138(3) 0.6788(4) 0.40985(19) 0.064(2) Uani 1.00 1 d D . .
C(25) C 0.4809(4) 0.6610(4) 0.4439(2) 0.079(2) Uani 1.00 1 d D . .
C(26) C 0.5172(5) 0.6536(4) 0.4779(2) 0.092(3) Uani 1.00 1 d D . .
C(27) C 0.4184(2) 0.6425(2) 0.10386(17) 0.0375(15) Uani 1.00 1 d . . .
C(28) C 0.3993(3) 0.6018(3) 0.0796(2) 0.0492(18) Uani 1.00 1 d . . .
C(29) C 0.4332(3) 0.5605(3) 0.0666(2) 0.065(2) Uani 1.00 1 d . . .
C(30) C 0.4881(4) 0.5590(3) 0.0778(2) 0.071(2) Uani 1.00 1 d . . .
C(31) C 0.5072(3) 0.5967(3) 0.1018(2) 0.063(2) Uani 1.00 1 d . . .
C(32) C 0.4735(2) 0.6389(2) 0.11571(19) 0.0432(16) Uani 1.00 1 d . . .
C(33) C 0.4955(2) 0.6775(3) 0.1430(2) 0.0446(16) Uani 1.00 1 d . . .
C(34) C 0.5722(3) 0.7032(4) 0.1794(2) 0.073(2) Uani 1.00 1 d DU . .
C(35) C 0.6295(3) 0.6829(5) 0.1839(3) 0.098(3) Uani 1.00 1 d DU . .
C(36) C 0.6620(3) 0.6823(5) 0.1488(3) 0.110(4) Uani 1.00 1 d DU . .
C(37) C 0.7228(4) 0.6675(5) 0.1533(3) 0.107(3) Uani 1.00 1 d DU . .
C(38) C 0.7514(4) 0.6651(5) 0.1151(3) 0.112(4) Uani 1.00 1 d DU . .
C(39) C 0.8131(5) 0.6573(6) 0.1195(4) 0.142(5) Uani 1.00 1 d DU . .
C(40) C 0.4261(2) 0.8815(2) 0.07843(18) 0.0419(16) Uani 1.00 1 d . . .
C(41) C 0.4161(3) 0.9370(3) 0.07295(19) 0.0454(17) Uani 1.00 1 d . . .
C(42) C 0.4515(3) 0.9697(3) 0.0530(2) 0.0528(19) Uani 1.00 1 d . . .
C(43) C 0.4985(3) 0.9485(4) 0.0382(2) 0.069(2) Uani 1.00 1 d . . .
C(44) C 0.5084(3) 0.8935(4) 0.0416(2) 0.080(3) Uani 1.00 1 d . . .
C(45) C 0.4736(3) 0.8590(3) 0.0619(2) 0.063(2) Uani 1.00 1 d . . .
C(46A) C 0.4792(5) 0.7966(4) 0.0612(3) 0.040(2) Uiso 0.60 1 d P A 1
C(46B) C 0.4991(10) 0.8107(9) 0.0746(6) 0.064(5) Uiso 0.40 1 d PU A 2
C(47A) C 0.5238(5) 0.7188(5) 0.0332(4) 0.062(3) Uiso 0.60 1 d PDU A 1
C(47B) C 0.5609(15) 0.7341(16) 0.0572(10) 0.117(10) Uiso 0.40 1 d PDU A 2
C(48A) C 0.5750(6) 0.7119(9) 0.0529(5) 0.095(6) Uiso 0.60 1 d PDU A 1
C(48B) C 0.6162(16) 0.727(3) 0.0414(14) 0.223(16) Uiso 0.40 1 d PDU A 2
C(49A) C 0.6244(9) 0.7442(12) 0.0405(8) 0.149(10) Uiso 0.60 1 d PDU A 1
C(49B) C 0.622(2) 0.714(2) 0.0009(12) 0.263(19) Uiso 0.40 1 d PDU A 2
C(50A) C 0.6617(16) 0.720(2) 0.0101(10) 0.343(19) Uiso 0.60 1 d PDU A 1
C(50B) C 0.663(2) 0.669(2) -0.0095(14) 0.32(2) Uiso 0.40 1 d PDU A 2
C(51A) C 0.693(2) 0.6686(19) 0.0232(17) 0.43(2) Uiso 0.60 1 d PDU A 1
C(51B) C 0.685(2) 0.6663(19) -0.0486(13) 0.25(2) Uiso 0.40 1 d PDU A 2
C(52A) C 0.7502(18) 0.659(2) 0.0084(17) 0.38(3) Uiso 0.60 1 d PDU A 1
C(52B) C 0.707(2) 0.717(2) -0.0670(13) 0.23(2) Uiso 0.40 1 d PDU A 2
C(53) C 0.2110(2) 0.8146(2) 0.02324(16) 0.0391(15) Uani 1.00 1 d . . .
C(54) C 0.1560(2) 0.8027(3) 0.01453(18) 0.0447(17) Uani 1.00 1 d . . .
C(55) C 0.1387(3) 0.8024(4) -0.0224(2) 0.066(2) Uani 1.00 1 d . . .
C(56) C 0.1749(3) 0.8125(4) -0.05078(19) 0.078(3) Uani 1.00 1 d . . .
C(57) C 0.2285(3) 0.8222(4) -0.0428(2) 0.067(2) Uani 1.00 1 d . . .
C(58) C 0.2478(3) 0.8240(3) -0.00607(18) 0.0481(18) Uani 1.00 1 d . . .
C(59) C 0.3054(3) 0.8349(3) 0.00117(18) 0.0463(17) Uani 1.00 1 d . . .
C(60) C 0.3952(3) 0.8435(4) -0.0240(2) 0.075(2) Uani 1.00 1 d DU C .
C(61) C 0.4219(3) 0.8361(5) -0.0612(2) 0.092(3) Uani 1.00 1 d DU . .
C(62A) C 0.4822(4) 0.8252(6) -0.0587(3) 0.080(3) Uiso 0.70 1 d PDU C 3
C(62B) C 0.4813(10) 0.8748(11) -0.0597(7) 0.055(6) Uiso 0.30 1 d PU C 4
C(63A) C 0.5100(5) 0.8126(6) -0.0960(3) 0.080(4) Uiso 0.70 1 d PDU C 3
C(63B) C 0.5183(13) 0.8458(13) -0.0420(9) 0.076(8) Uiso 0.30 1 d PU C 4
C(64A) C 0.5713(5) 0.7986(7) -0.0940(3) 0.097(5) Uiso 0.70 1 d PDU C 3
C(64B) C 0.5806(12) 0.8653(12) -0.0434(8) 0.068(7) Uiso 0.30 1 d PU C 4
C(65A) C 0.5958(5) 0.7862(6) -0.1330(3) 0.079(3) Uiso 0.70 1 d PDU C 3
C(65B) C 0.6193(18) 0.8360(19) -0.0274(12) 0.117(14) Uiso 0.30 1 d PU C 4
C(66) C 0.2933(2) 0.9897(2) 0.12082(19) 0.0425(16) Uani 1.00 1 d . . .
C(67) C 0.3182(3) 1.0241(3) 0.1474(2) 0.057(2) Uani 1.00 1 d . . .
C(68) C 0.3249(5) 1.0788(3) 0.1404(2) 0.088(3) Uani 1.00 1 d . . .
C(69) C 0.3060(5) 1.1022(4) 0.1073(2) 0.092(3) Uani 1.00 1 d . . .
C(70) C 0.2813(4) 1.0692(3) 0.0822(2) 0.075(2) Uani 1.00 1 d . . .
C(71) C 0.2750(3) 1.0136(3) 0.08742(19) 0.0484(18) Uani 1.00 1 d . . .
C(72) C 0.2512(2) 0.9789(3) 0.05878(19) 0.0447(17) Uani 1.00 1 d . . .
C(73) C 0.2000(3) 0.9730(3) 0.0033(2) 0.055(2) Uani 1.00 1 d . . .
C(74) C 0.1798(3) 1.0100(3) -0.0270(2) 0.058(2) Uani 1.00 1 d . . .
C(75) C 0.1598(3) 0.9783(3) -0.0601(2) 0.059(2) Uani 1.00 1 d . . .
C(76) C 0.1467(3) 1.0127(3) -0.09420(19) 0.056(2) Uani 1.00 1 d . . .
C(77) C 0.1259(3) 0.9797(4) -0.1263(2) 0.071(2) Uani 1.00 1 d . . .
C(78) C 0.1189(3) 1.0130(4) -0.1621(2) 0.070(2) Uani 1.00 1 d . . .
C(79) C 0.1119(2) 0.8904(2) 0.20958(17) 0.0364(14) Uani 1.00 1 d . . .
C(80) C 0.0748(2) 0.8616(2) 0.23264(18) 0.0425(16) Uani 1.00 1 d . . .
C(81) C 0.0215(3) 0.8770(3) 0.2361(2) 0.0481(17) Uani 1.00 1 d . . .
C(82) C 0.0014(3) 0.9210(3) 0.2160(2) 0.0519(19) Uani 1.00 1 d . . .
C(83) C 0.0359(3) 0.9498(3) 0.1932(2) 0.0495(18) Uani 1.00 1 d . . .
C(84) C 0.0912(2) 0.9356(2) 0.18962(18) 0.0409(15) Uani 1.00 1 d . . .
C(85) C 0.1267(3) 0.9669(2) 0.16459(19) 0.0435(16) Uani 1.00 1 d . . .
C(86) C 0.1341(4) 1.0428(3) 0.1236(2) 0.073(2) Uani 1.00 1 d DU . .
C(87) C 0.1682(8) 1.0834(7) 0.1391(4) 0.200(7) Uani 1.00 1 d DU . .
C(88) C 0.1532(6) 1.1245(7) 0.1663(5) 0.202(8) Uani 1.00 1 d DU . .
C(89) C 0.1953(8) 1.1641(7) 0.1835(6) 0.210(8) Uani 1.00 1 d DU . .
C(90) C 0.2389(8) 1.1394(8) 0.2098(7) 0.230(10) Uani 1.00 1 d DU . .
C(91) C 0.2923(8) 1.1726(9) 0.2164(6) 0.262(13) Uani 1.00 1 d DU . .
C(92) C 0.3487(3) 0.9465(2) 0.23602(18) 0.0420(16) Uani 1.00 1 d . . .
C(93) C 0.4059(3) 0.9442(3) 0.2410(2) 0.056(2) Uani 1.00 1 d . . .
C(94) C 0.4329(3) 0.9831(3) 0.2616(2) 0.067(2) Uani 1.00 1 d . . .
C(95) C 0.4059(4) 1.0260(3) 0.2773(2) 0.068(2) Uani 1.00 1 d . . .
C(96) C 0.3499(4) 1.0299(3) 0.2732(2) 0.061(2) Uani 1.00 1 d . . .
C(97) C 0.3206(3) 0.9912(3) 0.25199(19) 0.0484(18) Uani 1.00 1 d . . .
C(98) C 0.2620(3) 0.9964(3) 0.2470(2) 0.054(2) Uani 1.00 1 d . . .
C(99) C 0.1795(4) 1.0343(4) 0.2700(2) 0.078(2) Uani 1.00 1 d DU . .
C(100) C 0.1546(4) 0.9894(4) 0.2917(2) 0.085(3) Uani 1.00 1 d DU . .
C(101) C 0.0940(4) 0.9977(5) 0.2986(3) 0.101(3) Uani 1.00 1 d DU . .
C(102) C 0.0690(4) 0.9536(5) 0.3227(2) 0.107(4) Uani 1.00 1 d DU . .
C(103) C 0.0088(5) 0.9593(7) 0.3307(4) 0.153(6) Uani 1.00 1 d DU . .
C(104) C -0.0007(7) 1.0042(9) 0.3572(5) 0.215(8) Uani 1.00 1 d DU . .
H(1) H 0.3124 0.6438 0.2836 0.055 Uiso 1.00 1 c R . .
H(2) H 0.3133 0.6151 0.3454 0.060 Uiso 1.00 1 c R . .
H(3) H 0.3192 0.6792 0.3928 0.076 Uiso 1.00 1 c R . .
H(4) H 0.3238 0.7713 0.3790 0.068 Uiso 1.00 1 c R . .
H(5) H 0.2958 0.9262 0.3259 0.090 Uiso 1.00 1 c R . .
H(6) H 0.3614 0.9218 0.3250 0.090 Uiso 1.00 1 c R . .
H(7) H 0.2954 0.9313 0.3911 0.119 Uiso 1.00 1 c R . .
H(8) H 0.3589 0.9164 0.3932 0.119 Uiso 1.00 1 c R . .
H(9) H 0.3154 1.0139 0.3660 0.149 Uiso 1.00 1 c R . .
H(10) H 0.3790 0.9991 0.3656 0.149 Uiso 1.00 1 c R . .
H(11) H 0.3195 1.0007 0.4339 0.145 Uiso 1.00 1 c R . .
H(12) H 0.3462 1.0555 0.4184 0.145 Uiso 1.00 1 c R . .
H(13) H 0.4054 0.9612 0.4434 0.137 Uiso 1.00 1 c R . .
H(14) H 0.4351 1.0100 0.4221 0.137 Uiso 1.00 1 c R . .
H(15) H 0.4313 1.0640 0.4693 0.159 Uiso 1.00 1 c R . .
H(16) H 0.4350 1.0066 0.4901 0.159 Uiso 1.00 1 c R . .
H(17) H 0.3772 1.0362 0.4854 0.159 Uiso 1.00 1 c R . .
H(18) H 0.4987 0.8632 0.1454 0.072 Uiso 1.00 1 c R . .
H(19) H 0.5890 0.8816 0.1566 0.091 Uiso 1.00 1 c R . .
H(20) H 0.6314 0.8533 0.2116 0.092 Uiso 1.00 1 c R . .
H(21) H 0.5793 0.8103 0.2563 0.075 Uiso 1.00 1 c R . .
H(22) H 0.4460 0.7069 0.3051 0.064 Uiso 1.00 1 c R . .
H(23) H 0.4478 0.7653 0.3252 0.064 Uiso 1.00 1 c R . .
H(24) H 0.5354 0.7420 0.3500 0.065 Uiso 1.00 1 c R . .
H(25) H 0.5293 0.6824 0.3322 0.065 Uiso 1.00 1 c R . .
H(26) H 0.4550 0.6626 0.3700 0.071 Uiso 1.00 1 c R . .
H(27) H 0.4525 0.7240 0.3847 0.071 Uiso 1.00 1 c R . .
H(28) H 0.5368 0.7105 0.4166 0.077 Uiso 1.00 1 c R . .
H(29) H 0.5383 0.6487 0.4024 0.077 Uiso 1.00 1 c R . .
H(30) H 0.4526 0.6887 0.4493 0.095 Uiso 1.00 1 c R . .
H(31) H 0.4621 0.6261 0.4384 0.095 Uiso 1.00 1 c R . .
H(32) H 0.5305 0.6159 0.4789 0.110 Uiso 1.00 1 c R . .
H(33) H 0.4961 0.6615 0.5003 0.110 Uiso 1.00 1 c R . .
H(34) H 0.5483 0.6786 0.4764 0.110 Uiso 1.00 1 c R . .
H(35) H 0.3623 0.6026 0.0720 0.059 Uiso 1.00 1 c R . .
H(36) H 0.4193 0.5335 0.0502 0.078 Uiso 1.00 1 c R . .
H(37) H 0.5118 0.5315 0.0685 0.085 Uiso 1.00 1 c R . .
H(38) H 0.5442 0.5948 0.1095 0.076 Uiso 1.00 1 c R . .
H(39) H 0.5526 0.7023 0.2033 0.087 Uiso 1.00 1 c R . .
H(40) H 0.5720 0.7410 0.1699 0.087 Uiso 1.00 1 c R . .
H(41) H 0.6283 0.6454 0.1941 0.117 Uiso 1.00 1 c R . .
H(42) H 0.6484 0.7063 0.2021 0.117 Uiso 1.00 1 c R . .
H(43) H 0.6595 0.7188 0.1372 0.132 Uiso 1.00 1 c R . .
H(44) H 0.6450 0.6559 0.1316 0.132 Uiso 1.00 1 c R . .
H(45) H 0.7261 0.6316 0.1657 0.128 Uiso 1.00 1 c R . .
H(46) H 0.7410 0.6951 0.1690 0.128 Uiso 1.00 1 c R . .
H(47) H 0.7362 0.6345 0.1005 0.135 Uiso 1.00 1 c R . .
H(48) H 0.7443 0.6994 0.1015 0.135 Uiso 1.00 1 c R . .
H(49) H 0.8317 0.6918 0.1145 0.171 Uiso 1.00 1 c R . .
H(50) H 0.8257 0.6295 0.1020 0.171 Uiso 1.00 1 c R . .
H(51) H 0.8211 0.6455 0.1448 0.171 Uiso 1.00 1 c R . .
H(52) H 0.3840 0.9527 0.0832 0.054 Uiso 1.00 1 c R . .
H(53) H 0.4431 1.0072 0.0495 0.063 Uiso 1.00 1 c R . .
H(54) H 0.5238 0.9714 0.0257 0.083 Uiso 1.00 1 c R . .
H(55) H 0.5397 0.8784 0.0300 0.096 Uiso 1.00 1 c R . .
H(56A) H 0.4945 0.6979 0.0456 0.074 Uiso 0.60 1 c PR A 1
H(56B) H 0.5612 0.7223 0.0834 0.140 Uiso 0.40 1 c PR A 2
H(57A) H 0.5273 0.7054 0.0075 0.074 Uiso 0.60 1 c PR A 1
H(57B) H 0.5349 0.7106 0.0437 0.140 Uiso 0.40 1 c PR A 2
H(58A) H 0.5848 0.6728 0.0518 0.114 Uiso 0.60 1 c PR A 1
H(58B) H 0.6342 0.6969 0.0552 0.267 Uiso 0.40 1 c PR A 2
H(59A) H 0.5683 0.7209 0.0792 0.114 Uiso 0.60 1 c PR A 1
H(59B) H 0.6372 0.7605 0.0464 0.267 Uiso 0.40 1 c PR A 2
H(60A) H 0.6474 0.7510 0.0625 0.179 Uiso 0.60 1 c PR A 1
H(60B) H 0.6325 0.7484 -0.0120 0.315 Uiso 0.40 1 c PR A 2
H(61A) H 0.6114 0.7802 0.0317 0.179 Uiso 0.60 1 c PR A 1
H(61B) H 0.5854 0.7038 -0.0087 0.315 Uiso 0.40 1 c PR A 2
H(62A) H 0.6885 0.7482 0.0024 0.412 Uiso 0.60 1 c PR A 1
H(62B) H 0.6945 0.6730 0.0073 0.383 Uiso 0.40 1 c PR A 2
H(63A) H 0.6392 0.7108 -0.0118 0.412 Uiso 0.60 1 c PR A 1
H(63B) H 0.6454 0.6338 -0.0038 0.383 Uiso 0.40 1 c PR A 2
H(64A) H 0.6947 0.6699 0.0505 0.516 Uiso 0.60 1 c PR A 1
H(64B) H 0.6548 0.6524 -0.0644 0.304 Uiso 0.40 1 c PR A 2
H(65A) H 0.6701 0.6364 0.0166 0.516 Uiso 0.60 1 c PR A 1
H(65B) H 0.7138 0.6383 -0.0488 0.304 Uiso 0.40 1 c PR A 2
H(66A) H 0.7767 0.6642 0.0284 0.460 Uiso 0.60 1 c PR A 1
H(66B) H 0.7336 0.7349 -0.0504 0.274 Uiso 0.40 1 c PR A 2
H(67A) H 0.7578 0.6845 -0.0117 0.460 Uiso 0.60 1 c PR A 1
H(67B) H 0.6775 0.7425 -0.0726 0.274 Uiso 0.40 1 c PR A 2
H(68A) H 0.7530 0.6213 -0.0009 0.460 Uiso 0.60 1 c PR A 1
H(68B) H 0.7259 0.7070 -0.0901 0.274 Uiso 0.40 1 c PR A 2
H(69) H 0.1308 0.7950 0.0338 0.054 Uiso 1.00 1 c R . .
H(70) H 0.1015 0.7951 -0.0280 0.079 Uiso 1.00 1 c R . .
H(71) H 0.1627 0.8126 -0.0757 0.094 Uiso 1.00 1 c R . .
H(72) H 0.2534 0.8281 -0.0625 0.081 Uiso 1.00 1 c R . .
H(73) H 0.4093 0.8161 -0.0062 0.090 Uiso 1.00 1 c R . .
H(74) H 0.4029 0.8804 -0.0142 0.090 Uiso 1.00 1 c R . .
H(75A) H 0.4041 0.8052 -0.0742 0.111 Uiso 0.70 1 c PR B 3
H(75B) H 0.3975 0.8491 -0.0812 0.111 Uiso 0.30 1 c PR B 4
H(76A) H 0.4159 0.8694 -0.0762 0.111 Uiso 0.70 1 c PR B 3
H(76B) H 0.4305 0.7971 -0.0656 0.111 Uiso 0.30 1 c PR B 4
H(77A) H 0.4881 0.7939 -0.0418 0.095 Uiso 0.70 1 c PR C 3
H(77B) H 0.4939 0.8832 -0.0850 0.066 Uiso 0.30 1 c PR C 4
H(78A) H 0.5001 0.8574 -0.0476 0.095 Uiso 0.70 1 c PR C 3
H(78B) H 0.4746 0.9096 -0.0465 0.066 Uiso 0.30 1 c PR C 4
H(79A) H 0.5054 0.8447 -0.1124 0.096 Uiso 0.70 1 c PR C 3
H(79B) H 0.5168 0.8081 -0.0519 0.091 Uiso 0.30 1 c PR C 4
H(80A) H 0.4907 0.7816 -0.1077 0.096 Uiso 0.70 1 c PR C 3
H(80B) H 0.5073 0.8440 -0.0157 0.091 Uiso 0.30 1 c PR C 4
H(81A) H 0.5765 0.7665 -0.0778 0.117 Uiso 0.70 1 c PR C 3
H(81B) H 0.5906 0.8692 -0.0698 0.081 Uiso 0.30 1 c PR C 4
H(82A) H 0.5913 0.8297 -0.0828 0.117 Uiso 0.70 1 c PR C 3
H(82B) H 0.5820 0.9023 -0.0325 0.081 Uiso 0.30 1 c PR C 4
H(83A) H 0.5911 0.7473 -0.1387 0.094 Uiso 0.70 1 c PR C 3
H(83B) H 0.6283 0.8047 -0.0432 0.140 Uiso 0.30 1 c PR C 4
H(84A) H 0.6348 0.7952 -0.1331 0.094 Uiso 0.70 1 c PR C 3
H(84B) H 0.6063 0.8229 -0.0034 0.140 Uiso 0.30 1 c PR C 4
H(85A) H 0.5770 0.8082 -0.1517 0.094 Uiso 0.70 1 c PR C 3
H(85B) H 0.6518 0.8587 -0.0239 0.140 Uiso 0.30 1 c PR C 4
H(86) H 0.3305 1.0092 0.1702 0.068 Uiso 1.00 1 c R . .
H(87) H 0.3425 1.1012 0.1583 0.106 Uiso 1.00 1 c R . .
H(88) H 0.3103 1.1401 0.1027 0.110 Uiso 1.00 1 c R . .
H(89) H 0.2677 1.0850 0.0600 0.090 Uiso 1.00 1 c R . .
H(90) H 0.1698 0.9498 0.0124 0.066 Uiso 1.00 1 c R . .
H(91) H 0.2291 0.9488 -0.0064 0.066 Uiso 1.00 1 c R . .
H(92) H 0.2097 1.0346 -0.0348 0.070 Uiso 1.00 1 c R . .
H(93) H 0.1497 1.0328 -0.0173 0.070 Uiso 1.00 1 c R . .
H(94) H 0.1265 0.9580 -0.0529 0.071 Uiso 1.00 1 c R . .
H(95) H 0.1879 0.9511 -0.0669 0.071 Uiso 1.00 1 c R . .
H(96) H 0.1189 1.0403 -0.0875 0.067 Uiso 1.00 1 c R . .
H(97) H 0.1801 1.0323 -0.1020 0.067 Uiso 1.00 1 c R . .
H(98) H 0.0902 0.9636 -0.1195 0.085 Uiso 1.00 1 c R . .
H(99) H 0.1515 0.9493 -0.1311 0.085 Uiso 1.00 1 c R . .
H(100) H 0.0821 1.0284 -0.1631 0.084 Uiso 1.00 1 c R . .
H(101) H 0.1246 0.9892 -0.1836 0.084 Uiso 1.00 1 c R . .
H(102) H 0.1458 1.0427 -0.1626 0.084 Uiso 1.00 1 c R . .
H(103) H 0.0875 0.8308 0.2461 0.051 Uiso 1.00 1 c R . .
H(104) H -0.0020 0.8574 0.2523 0.058 Uiso 1.00 1 c R . .
H(105) H -0.0359 0.9312 0.2180 0.062 Uiso 1.00 1 c R . .
H(106) H 0.0220 0.9800 0.1797 0.059 Uiso 1.00 1 c R . .
H(107) H 0.1568 1.0173 0.1090 0.087 Uiso 1.00 1 c R . .
H(108) H 0.1079 1.0604 0.1065 0.087 Uiso 1.00 1 c R . .
H(109) H 0.1830 1.1039 0.1178 0.240 Uiso 1.00 1 c R . .
H(110) H 0.1994 1.0634 0.1500 0.240 Uiso 1.00 1 c R . .
H(111) H 0.1357 1.1049 0.1871 0.242 Uiso 1.00 1 c R . .
H(112) H 0.1245 1.1474 0.1548 0.242 Uiso 1.00 1 c R . .
H(113) H 0.1750 1.1923 0.1975 0.253 Uiso 1.00 1 c R . .
H(114) H 0.2146 1.1828 0.1631 0.253 Uiso 1.00 1 c R . .
H(115) H 0.2494 1.1032 0.1998 0.276 Uiso 1.00 1 c R . .
H(116) H 0.2215 1.1331 0.2341 0.276 Uiso 1.00 1 c R . .
H(117) H 0.3204 1.1606 0.1990 0.314 Uiso 1.00 1 c R . .
H(118) H 0.3050 1.1666 0.2418 0.314 Uiso 1.00 1 c R . .
H(119) H 0.2850 1.2115 0.2127 0.314 Uiso 1.00 1 c R . .
H(120) H 0.4261 0.9153 0.2300 0.068 Uiso 1.00 1 c R . .
H(121) H 0.4713 0.9801 0.2649 0.080 Uiso 1.00 1 c R . .
H(122) H 0.4254 1.0528 0.2910 0.081 Uiso 1.00 1 c R . .
H(123) H 0.3308 1.0590 0.2848 0.073 Uiso 1.00 1 c R . .
H(124) H 0.1667 1.0323 0.2440 0.094 Uiso 1.00 1 c R . .
H(125) H 0.1680 1.0699 0.2803 0.094 Uiso 1.00 1 c R . .
H(126) H 0.1736 0.9865 0.3157 0.102 Uiso 1.00 1 c R . .
H(127) H 0.1599 0.9546 0.2783 0.102 Uiso 1.00 1 c R . .
H(128) H 0.0885 1.0336 0.3106 0.121 Uiso 1.00 1 c R . .
H(129) H 0.0747 0.9984 0.2746 0.121 Uiso 1.00 1 c R . .
H(130) H 0.0751 0.9179 0.3106 0.129 Uiso 1.00 1 c R . .
H(131) H 0.0887 0.9530 0.3466 0.129 Uiso 1.00 1 c R . .
H(132) H -0.0111 0.9669 0.3074 0.184 Uiso 1.00 1 c R . .
H(133) H -0.0054 0.9248 0.3411 0.184 Uiso 1.00 1 c R . .
H(134) H -0.0010 0.9896 0.3824 0.258 Uiso 1.00 1 c R . .
H(135) H -0.0359 1.0215 0.3519 0.258 Uiso 1.00 1 c R . .
H(136) H 0.0285 1.0313 0.3548 0.258 Uiso 1.00 1 c R . .

loop_
_atom_site_aniso_label
_atom_site_aniso_U_11
_atom_site_aniso_U_22
_atom_site_aniso_U_33
_atom_site_aniso_U_12
_atom_site_aniso_U_13
_atom_site_aniso_U_23
Tb(1) 0.0384(2) 0.0344(2) 0.01364(18) -0.00060(18) 0.0000 0.0000
Tb(2) 0.04206(18) 0.03766(18) 0.01745(13) -0.00447(12) -0.00151(12) -0.00062(12)
Tb(3) 0.03948(18) 0.04111(18) 0.01921(14) 0.00007(13) 0.00126(12) 0.00323(12)
Tb(4) 0.04160(18) 0.03926(18) 0.01740(13) 0.00154(12) 0.00293(12) 0.00421(12)
Tb(5) 0.04389(19) 0.03404(17) 0.01884(13) -0.00220(12) 0.00227(12) 0.00040(12)
O(1) 0.040(2) 0.035(2) 0.0202(19) 0.0008(19) 0.0009(17) 0.0027(17)
O(2) 0.039(2) 0.037(2) 0.0149(18) -0.0011(19) -0.0027(17) 0.0030(16)
O(3) 0.037(2) 0.042(2) 0.0168(18) 0.0023(19) 0.0022(17) 0.0053(17)
O(4) 0.045(2) 0.038(2) 0.0151(18) 0.0051(19) 0.0049(17) -0.0003(17)
O(5) 0.045(2) 0.036(2) 0.0194(19) -0.004(2) -0.0039(18) 0.0000(17)
O(6) 0.052(2) 0.041(2) 0.021(2) -0.010(2) -0.0059(19) 0.0016(18)
O(7) 0.051(2) 0.044(2) 0.021(2) -0.001(2) -0.0019(19) -0.0044(19)
O(8) 0.074(3) 0.053(3) 0.022(2) -0.011(2) 0.003(2) -0.008(2)
O(9) 0.040(2) 0.049(2) 0.027(2) -0.005(2) -0.0017(19) 0.005(2)
O(10) 0.042(2) 0.064(3) 0.027(2) -0.001(2) -0.004(2) 0.000(2)
O(11) 0.046(2) 0.076(3) 0.033(2) 0.001(2) -0.004(2) -0.004(2)
O(12) 0.042(2) 0.045(2) 0.032(2) 0.006(2) -0.004(2) -0.003(2)
O(13) 0.049(2) 0.050(2) 0.038(2) 0.006(2) -0.002(2) -0.003(2)
O(14) 0.047(3) 0.065(3) 0.061(3) 0.011(2) -0.017(2) -0.003(2)
O(15) 0.043(2) 0.048(2) 0.022(2) -0.003(2) 0.0051(18) 0.0053(19)
O(16) 0.096(4) 0.068(3) 0.071(3) 0.026(3) 0.050(3) 0.042(3)
O(18) 0.050(2) 0.042(2) 0.021(2) -0.001(2) 0.0046(19) 0.0010(18)
O(19) 0.045(2) 0.073(3) 0.022(2) 0.008(2) 0.003(2) 0.005(2)
O(20) 0.054(3) 0.096(4) 0.017(2) 0.017(2) 0.009(2) 0.005(2)
O(21) 0.049(2) 0.038(2) 0.025(2) -0.002(2) 0.0076(19) 0.0045(18)
O(22) 0.064(3) 0.042(2) 0.034(2) 0.004(2) -0.008(2) 0.012(2)
O(23) 0.063(3) 0.054(3) 0.040(2) 0.007(2) -0.004(2) 0.015(2)
O(24) 0.047(2) 0.036(2) 0.030(2) 0.001(2) 0.006(2) 0.0041(18)
O(25) 0.053(2) 0.039(2) 0.027(2) 0.008(2) 0.008(2) 0.0027(19)
O(26) 0.067(3) 0.048(3) 0.064(3) 0.026(2) 0.024(2) 0.025(2)
O(27) 0.049(2) 0.039(2) 0.024(2) -0.011(2) -0.0052(19) -0.0015(18)
O(28) 0.061(3) 0.050(3) 0.038(2) -0.002(2) -0.001(2) -0.017(2)
O(29) 0.072(4) 0.070(4) 0.077(4) 0.005(3) 0.003(3) -0.036(3)
C(1) 0.046(4) 0.055(4) 0.019(2) 0.004(3) -0.004(2) 0.003(2)
C(2) 0.062(4) 0.048(4) 0.027(3) -0.002(3) -0.002(3) 0.004(3)
C(3) 0.075(5) 0.048(4) 0.027(3) -0.002(3) 0.002(3) 0.005(3)
C(4) 0.106(7) 0.068(5) 0.015(3) -0.003(4) -0.001(3) 0.014(3)
C(5) 0.081(5) 0.072(5) 0.017(3) -0.002(4) -0.001(3) -0.004(3)
C(6) 0.048(4) 0.051(4) 0.023(3) -0.001(3) 0.001(2) -0.001(2)
C(7) 0.048(4) 0.054(4) 0.018(3) -0.006(3) 0.002(2) -0.007(2)
C(8) 0.131(8) 0.052(5) 0.042(4) -0.022(5) 0.016(5) -0.013(3)
C(9) 0.161(10) 0.071(6) 0.066(6) -0.028(6) 0.034(6) -0.010(5)
C(10) 0.153(12) 0.128(11) 0.092(8) -0.044(9) 0.035(8) -0.048(8)
C(11) 0.109(9) 0.151(12) 0.103(9) 0.019(9) -0.029(7) -0.069(9)
C(12) 0.116(10) 0.113(10) 0.115(10) -0.008(8) -0.009(8) -0.022(8)
C(13) 0.112(10) 0.187(16) 0.099(9) -0.007(10) -0.027(8) -0.029(10)
C(14) 0.048(4) 0.055(4) 0.043(4) -0.006(3) -0.003(3) -0.007(3)
C(15) 0.059(5) 0.074(5) 0.048(4) -0.014(4) 0.004(3) 0.007(4)
C(16) 0.061(5) 0.091(7) 0.075(6) -0.028(5) 0.012(4) 0.009(5)
C(17) 0.045(5) 0.107(8) 0.078(6) -0.029(5) -0.005(4) 0.004(5)
C(18) 0.048(4) 0.094(6) 0.046(4) -0.007(4) -0.007(3) -0.015(4)
C(19) 0.049(4) 0.066(5) 0.034(3) 0.000(3) -0.004(3) -0.013(3)
C(20) 0.054(4) 0.054(4) 0.026(3) -0.001(3) -0.009(3) -0.007(3)
C(21) 0.052(4) 0.072(5) 0.035(3) 0.002(4) -0.007(3) 0.001(3)
C(22) 0.055(4) 0.066(5) 0.041(4) 0.006(4) -0.006(3) 0.004(3)
C(23) 0.057(5) 0.073(5) 0.048(4) -0.007(4) -0.007(3) 0.008(4)
C(24) 0.079(6) 0.074(5) 0.040(4) 0.002(4) -0.002(4) 0.008(4)
C(25) 0.109(8) 0.075(6) 0.053(5) -0.012(5) 0.005(5) 0.008(4)
C(26) 0.166(11) 0.065(6) 0.045(5) 0.005(6) -0.002(6) 0.010(4)
C(27) 0.049(4) 0.040(3) 0.024(3) 0.006(3) 0.001(2) 0.004(2)
C(28) 0.054(4) 0.053(4) 0.041(3) 0.009(3) -0.015(3) -0.005(3)
C(29) 0.079(6) 0.047(4) 0.068(5) 0.014(4) -0.021(4) -0.016(4)
C(30) 0.073(6) 0.058(5) 0.081(6) 0.024(4) -0.017(5) -0.019(4)
C(31) 0.064(5) 0.056(5) 0.069(5) 0.019(4) -0.015(4) -0.000(4)
C(32) 0.047(4) 0.045(4) 0.037(3) 0.004(3) -0.010(3) 0.004(3)
C(33) 0.047(4) 0.048(4) 0.039(3) 0.006(3) -0.008(3) 0.008(3)
C(34) 0.059(5) 0.081(6) 0.079(6) 0.014(4) -0.027(4) -0.022(5)
C(35) 0.074(6) 0.106(8) 0.113(8) 0.013(6) -0.039(6) -0.044(7)
C(36) 0.064(6) 0.086(7) 0.180(12) 0.004(5) -0.020(7) -0.020(8)
C(37) 0.088(6) 0.082(6) 0.150(8) -0.007(5) -0.028(6) -0.035(6)
C(38) 0.090(6) 0.087(6) 0.160(8) 0.001(5) -0.001(6) 0.010(6)
C(39) 0.124(8) 0.124(8) 0.179(9) -0.001(7) -0.017(7) 0.000(7)
C(40) 0.049(4) 0.053(4) 0.024(3) 0.001(3) -0.002(2) 0.006(3)
C(41) 0.047(4) 0.054(4) 0.036(3) -0.005(3) 0.004(3) 0.008(3)
C(42) 0.058(4) 0.052(4) 0.048(4) -0.006(3) 0.001(3) 0.016(3)
C(43) 0.050(4) 0.086(6) 0.072(5) -0.009(4) 0.009(4) 0.044(5)
C(44) 0.060(5) 0.096(7) 0.084(6) 0.021(5) 0.034(5) 0.053(5)
C(45) 0.058(5) 0.071(5) 0.059(5) 0.019(4) 0.026(4) 0.029(4)
C(53) 0.054(4) 0.044(3) 0.019(2) 0.009(3) 0.000(2) -0.002(2)
C(54) 0.040(3) 0.069(5) 0.025(3) 0.010(3) -0.001(2) -0.001(3)
C(55) 0.044(4) 0.124(8) 0.029(3) 0.013(4) -0.006(3) -0.010(4)
C(56) 0.060(5) 0.159(10) 0.016(3) 0.017(5) -0.003(3) 0.001(4)
C(57) 0.053(4) 0.128(8) 0.021(3) 0.013(5) 0.001(3) 0.001(4)
C(58) 0.050(4) 0.071(5) 0.024(3) 0.014(3) 0.002(3) 0.003(3)
C(59) 0.055(4) 0.063(4) 0.021(3) 0.016(3) 0.006(3) 0.003(3)
C(60) 0.056(5) 0.140(9) 0.029(3) 0.013(5) 0.009(3) 0.011(4)
C(61) 0.058(5) 0.187(11) 0.032(4) 0.019(6) 0.016(4) 0.013(5)
C(66) 0.052(4) 0.041(3) 0.035(3) -0.003(3) 0.011(3) 0.006(3)
C(67) 0.078(5) 0.049(4) 0.043(4) -0.012(4) -0.001(4) 0.008(3)
C(68) 0.151(10) 0.051(5) 0.062(5) -0.038(6) -0.027(6) 0.006(4)
C(69) 0.150(10) 0.050(5) 0.076(6) -0.022(6) -0.033(7) 0.017(5)
C(70) 0.119(8) 0.051(5) 0.055(5) -0.020(5) -0.016(5) 0.021(4)
C(71) 0.063(4) 0.047(4) 0.035(3) -0.004(3) 0.002(3) 0.009(3)
C(72) 0.048(4) 0.050(4) 0.036(3) -0.004(3) 0.007(3) 0.014(3)
C(73) 0.066(5) 0.064(5) 0.035(3) 0.003(4) -0.004(3) 0.016(3)
C(74) 0.058(5) 0.072(5) 0.044(4) 0.011(4) -0.008(3) 0.021(4)
C(75) 0.062(5) 0.072(5) 0.044(4) -0.005(4) -0.009(3) 0.022(4)
C(76) 0.056(4) 0.077(5) 0.035(3) 0.011(4) 0.000(3) 0.014(3)
C(77) 0.065(5) 0.097(7) 0.051(4) -0.005(5) -0.004(4) 0.019(4)
C(78) 0.064(5) 0.103(7) 0.044(4) 0.020(5) -0.002(4) 0.014(4)
C(79) 0.048(4) 0.037(3) 0.024(3) 0.006(3) 0.002(2) -0.004(2)
C(80) 0.049(4) 0.042(3) 0.036(3) 0.007(3) 0.008(3) 0.005(3)
C(81) 0.054(4) 0.053(4) 0.037(3) 0.002(3) 0.009(3) -0.002(3)
C(82) 0.057(4) 0.060(4) 0.039(3) 0.009(3) 0.014(3) 0.004(3)
C(83) 0.056(4) 0.049(4) 0.043(4) 0.019(3) 0.009(3) 0.005(3)
C(84) 0.052(4) 0.040(3) 0.031(3) 0.006(3) 0.011(3) -0.005(2)
C(85) 0.055(4) 0.039(3) 0.036(3) 0.009(3) 0.003(3) -0.005(3)
C(86) 0.087(6) 0.056(5) 0.075(6) 0.013(4) 0.030(5) 0.032(4)
C(87) 0.264(17) 0.167(14) 0.169(14) -0.090(13) 0.105(13) -0.017(11)
C(88) 0.171(14) 0.184(16) 0.250(18) -0.041(12) 0.142(13) -0.054(14)
C(89) 0.200(19) 0.194(18) 0.24(2) -0.069(15) -0.039(16) -0.007(16)
C(90) 0.24(2) 0.182(19) 0.27(2) -0.048(18) -0.043(19) -0.011(18)
C(91) 0.29(2) 0.23(2) 0.27(2) -0.13(2) 0.03(2) -0.12(2)
C(92) 0.056(4) 0.042(3) 0.028(3) -0.015(3) -0.001(3) -0.001(2)
C(93) 0.065(5) 0.056(4) 0.048(4) -0.015(4) -0.006(3) -0.010(3)
C(94) 0.065(5) 0.054(5) 0.081(6) -0.016(4) -0.003(4) -0.016(4)
C(95) 0.076(6) 0.061(5) 0.066(5) -0.030(4) -0.004(4) -0.012(4)
C(96) 0.088(6) 0.044(4) 0.051(4) -0.017(4) 0.007(4) -0.013(3)
C(97) 0.067(5) 0.045(4) 0.034(3) -0.016(3) 0.003(3) -0.003(3)
C(98) 0.075(5) 0.045(4) 0.041(4) -0.000(3) 0.010(3) -0.019(3)
C(99) 0.090(7) 0.076(6) 0.069(6) 0.012(5) 0.005(5) -0.031(5)
C(100) 0.082(7) 0.112(8) 0.062(5) 0.008(6) 0.010(5) -0.022(5)
C(101) 0.086(7) 0.137(10) 0.080(7) 0.012(7) -0.005(6) 0.001(7)
C(102) 0.085(7) 0.181(12) 0.057(5) -0.022(8) -0.002(5) 0.010(7)
C(103) 0.088(9) 0.212(17) 0.159(13) 0.002(10) 0.007(9) -0.022(13)
C(104) 0.158(13) 0.282(17) 0.205(14) -0.016(13) 0.008(12) -0.120(14)

loop_
_atom_type_symbol
_atom_type_description
_atom_type_scat_dispersion_real
_atom_type_scat_dispersion_imag
_atom_type_scat_source
C C 0.003 0.002
;
International Tables for Crystallography
(1992, Vol. C, Tables 4.2.6.8 and 6.1.1.4)
;
H H 0.000 0.000
;
International Tables for Crystallography
(1992, Vol. C, Table 6.1.1.4)
;
O O 0.011 0.006
;
International Tables for Crystallography
(1992, Vol. C, Tables 4.2.6.8 and 6.1.1.4)
;
Tb Tb -0.172 4.154
;
International Tables for Crystallography
(1992, Vol. C, Tables 4.2.6.8 and 6.1.1.4)
;
N N 0.006 0.003
;
International Tables for Crystallography
(1992, Vol. C, Tables 4.2.6.8 and 6.1.1.4)
;

loop_
_geom_angle_atom_site_label_1
_geom_angle_atom_site_label_2
_geom_angle_atom_site_label_3
_geom_angle
_geom_angle_site_symmetry_1
_geom_angle_site_symmetry_3
O(2) Tb(1) O(2) 138.21(12) . 56503
O(2) Tb(1) O(3) 74.87(12) . .
O(2) Tb(1) O(3) 144.91(13) . 56503
O(2) Tb(1) O(4) 119.29(14) . .
O(2) Tb(1) O(4) 76.31(13) . 56503
O(2) Tb(1) O(5) 75.13(13) . .
O(2) Tb(1) O(5) 72.60(13) . 56503
O(2) Tb(1) O(3) 144.91(13) 56503 .
O(2) Tb(1) O(3) 74.87(12) 56503 56503
O(2) Tb(1) O(4) 76.31(13) 56503 .
O(2) Tb(1) O(4) 119.29(14) 56503 56503
O(2) Tb(1) O(5) 72.60(13) 56503 .
O(2) Tb(1) O(5) 75.13(13) 56503 56503
O(3) Tb(1) O(3) 77.27(13) . 56503
O(3) Tb(1) O(4) 75.29(13) . .
O(3) Tb(1) O(4) 72.59(13) . 56503
O(3) Tb(1) O(5) 118.23(13) . .
O(3) Tb(1) O(5) 138.06(14) . 56503
O(3) Tb(1) O(4) 72.59(13) 56503 .
O(3) Tb(1) O(4) 75.29(13) 56503 56503
O(3) Tb(1) O(5) 138.06(14) 56503 .
O(3) Tb(1) O(5) 118.23(13) 56503 56503
O(4) Tb(1) O(4) 138.53(12) . 56503
O(4) Tb(1) O(5) 74.56(13) . .
O(4) Tb(1) O(5) 144.86(13) . 56503
O(4) Tb(1) O(5) 144.86(13) 56503 .
O(4) Tb(1) O(5) 74.56(13) 56503 56503
O(5) Tb(1) O(5) 77.68(13) . 56503
O(1) Tb(2) O(2) 66.67(13) . .
O(1) Tb(2) O(5) 67.21(13) . .
O(1) Tb(2) O(6) 132.71(14) . .
O(1) Tb(2) O(7) 136.08(14) . .
O(1) Tb(2) O(9) 67.85(13) . .
O(1) Tb(2) O(10) 138.23(14) . .
O(1) Tb(2) O(27) 65.33(13) . .
O(2) Tb(2) O(5) 79.35(14) . .
O(2) Tb(2) O(6) 75.26(14) . .
O(2) Tb(2) O(7) 147.49(14) . .
O(2) Tb(2) O(9) 75.89(14) . .
O(2) Tb(2) O(10) 104.17(15) . .
O(2) Tb(2) O(27) 131.37(13) . .
O(5) Tb(2) O(6) 79.38(15) . .
O(5) Tb(2) O(7) 89.52(15) . .
O(5) Tb(2) O(9) 134.31(14) . .
O(5) Tb(2) O(10) 153.98(15) . .
O(5) Tb(2) O(27) 75.68(15) . .
O(6) Tb(2) O(7) 72.68(15) . .
O(6) Tb(2) O(9) 128.64(15) . .
O(6) Tb(2) O(10) 76.75(16) . .
O(6) Tb(2) O(27) 137.49(15) . .
O(7) Tb(2) O(9) 129.94(15) . .
O(7) Tb(2) O(10) 73.64(15) . .
O(7) Tb(2) O(27) 73.24(14) . .
O(9) Tb(2) O(10) 70.39(14) . .
O(9) Tb(2) O(27) 92.95(15) . .
O(10) Tb(2) O(27) 116.41(16) . .
O(1) Tb(3) O(2) 66.59(13) . .
O(1) Tb(3) O(3) 65.71(13) . .
O(1) Tb(3) O(9) 66.72(13) . .
O(1) Tb(3) O(12) 132.89(14) . .
O(1) Tb(3) O(13) 139.16(14) . .
O(1) Tb(3) O(15) 65.31(13) . .
O(1) Tb(3) O(16) 134.56(17) . .
O(2) Tb(3) O(3) 78.91(13) . .
O(2) Tb(3) O(9) 75.35(14) . .
O(2) Tb(3) O(12) 82.36(15) . .
O(2) Tb(3) O(13) 91.04(15) . .
O(2) Tb(3) O(15) 131.42(14) . .
O(2) Tb(3) O(16) 158.85(18) . .
O(3) Tb(3) O(9) 131.72(14) . .
O(3) Tb(3) O(12) 74.47(15) . .
O(3) Tb(3) O(13) 145.81(15) . .
O(3) Tb(3) O(15) 75.84(14) . .
O(3) Tb(3) O(16) 108.48(18) . .
O(9) Tb(3) O(12) 139.28(15) . .
O(9) Tb(3) O(13) 74.95(15) . .
O(9) Tb(3) O(15) 91.74(14) . .
O(9) Tb(3) O(16) 110.23(18) . .
O(12) Tb(3) O(13) 71.82(16) . .
O(12) Tb(3) O(15) 128.00(14) . .
O(12) Tb(3) O(16) 80.76(18) . .
O(13) Tb(3) O(15) 131.12(16) . .
O(13) Tb(3) O(16) 71.62(19) . .
O(15) Tb(3) O(16) 69.59(18) . .
O(1) Tb(4) O(3) 66.60(13) . .
O(1) Tb(4) O(4) 67.44(13) . .
O(1) Tb(4) O(15) 65.01(13) . .
O(1) Tb(4) O(18) 133.35(14) . .
O(1) Tb(4) O(19) 135.86(14) . .
O(1) Tb(4) O(21) 67.46(13) . .
O(1) Tb(4) O(22) 137.45(14) . .
O(3) Tb(4) O(4) 80.06(14) . .
O(3) Tb(4) O(15) 75.97(15) . .
O(3) Tb(4) O(18) 80.51(14) . .
O(3) Tb(4) O(19) 89.57(15) . .
O(3) Tb(4) O(21) 133.45(13) . .
O(3) Tb(4) O(22) 155.37(15) . .
O(4) Tb(4) O(15) 132.03(13) . .
O(4) Tb(4) O(18) 75.28(14) . .
O(4) Tb(4) O(19) 147.13(15) . .
O(4) Tb(4) O(21) 76.04(14) . .
O(4) Tb(4) O(22) 102.98(15) . .
O(15) Tb(4) O(18) 138.32(15) . .
O(15) Tb(4) O(19) 73.64(14) . .
O(15) Tb(4) O(21) 91.39(15) . .
O(15) Tb(4) O(22) 115.91(16) . .
O(18) Tb(4) O(19) 72.26(15) . .
O(18) Tb(4) O(21) 129.16(15) . .
O(18) Tb(4) O(22) 76.78(16) . .
O(19) Tb(4) O(21) 130.06(16) . .
O(19) Tb(4) O(22) 74.59(17) . .
O(21) Tb(4) O(22) 69.99(15) . .
O(1) Tb(5) O(4) 66.38(13) . .
O(1) Tb(5) O(5) 65.15(13) . .
O(1) Tb(5) O(21) 65.62(13) . .
O(1) Tb(5) O(24) 133.88(14) . .
O(1) Tb(5) O(25) 136.59(13) . .
O(1) Tb(5) O(27) 64.71(13) . .
O(1) Tb(5) O(28) 133.35(15) . .
O(4) Tb(5) O(5) 78.60(14) . .
O(4) Tb(5) O(21) 75.68(14) . .
O(4) Tb(5) O(24) 86.66(15) . .
O(4) Tb(5) O(25) 84.99(14) . .
O(4) Tb(5) O(27) 130.72(15) . .
O(4) Tb(5) O(28) 158.30(16) . .
O(5) Tb(5) O(21) 130.21(14) . .
O(5) Tb(5) O(24) 73.56(15) . .
O(5) Tb(5) O(25) 142.21(15) . .
O(5) Tb(5) O(27) 76.09(14) . .
O(5) Tb(5) O(28) 115.89(15) . .
O(21) Tb(5) O(24) 144.66(15) . .
O(21) Tb(5) O(25) 76.41(15) . .
O(21) Tb(5) O(27) 89.63(14) . .
O(21) Tb(5) O(28) 102.82(15) . .
O(24) Tb(5) O(25) 71.69(15) . .
O(24) Tb(5) O(27) 124.37(15) . .
O(24) Tb(5) O(28) 82.63(16) . .
O(25) Tb(5) O(27) 137.37(15) . .
O(25) Tb(5) O(28) 73.75(16) . .
O(27) Tb(5) O(28) 70.45(16) . .
Tb(2) O(1) Tb(3) 89.85(12) . .
Tb(2) O(1) Tb(4) 167.88(18) . .
Tb(2) O(1) Tb(5) 89.02(11) . .
Tb(3) O(1) Tb(4) 90.18(11) . .
Tb(3) O(1) Tb(5) 167.87(18) . .
Tb(4) O(1) Tb(5) 88.41(12) . .
Tb(1) O(2) Tb(2) 100.99(15) . .
Tb(1) O(2) Tb(3) 102.58(14) . .
Tb(2) O(2) Tb(3) 101.84(15) . .
Tb(1) O(3) Tb(3) 101.93(13) . .
Tb(1) O(3) Tb(4) 102.02(15) . .
Tb(3) O(3) Tb(4) 103.15(16) . .
Tb(1) O(4) Tb(4) 100.78(15) . .
Tb(1) O(4) Tb(5) 102.91(14) . .
Tb(4) O(4) Tb(5) 102.61(16) . .
Tb(1) O(5) Tb(2) 102.52(16) . .
Tb(1) O(5) Tb(5) 102.34(15) . .
Tb(2) O(5) Tb(5) 103.02(16) . .
Tb(2) O(6) C(1) 135.4(4) . .
Tb(2) O(7) C(7) 133.1(4) . .
C(7) O(8) C(8) 116.5(5) . .
Tb(2) O(9) Tb(3) 96.83(15) . .
Tb(2) O(9) C(14) 135.5(3) . .
Tb(3) O(9) C(14) 124.1(4) . .
Tb(2) O(10) C(20) 139.0(4) . .
C(20) O(11) C(21) 115.1(5) . .
Tb(3) O(12) C(27) 135.6(4) . .
Tb(3) O(13) C(33) 131.9(4) . .
C(33) O(14) C(34) 116.3(6) . .
Tb(3) O(15) Tb(4) 96.95(16) . .
Tb(3) O(15) C(40) 136.1(4) . .
Tb(4) O(15) C(40) 125.1(4) . .
Tb(3) O(16) C(46A) 139.2(7) . .
Tb(3) O(16) C(46B) 129.9(10) . .
C(46A) O(17A) C(47A) 117.5(9) . .
C(46B) O(17B) C(47B) 121(2) . .
Tb(4) O(18) C(53) 135.9(4) . .
Tb(4) O(19) C(59) 134.1(4) . .
C(59) O(20) C(60) 116.6(5) . .
Tb(4) O(21) Tb(5) 96.92(15) . .
Tb(4) O(21) C(66) 133.1(3) . .
Tb(5) O(21) C(66) 127.6(3) . .
Tb(4) O(22) C(72) 138.7(4) . .
C(72) O(23) C(73) 115.3(5) . .
Tb(5) O(24) C(79) 141.3(4) . .
Tb(5) O(25) C(85) 134.5(4) . .
C(85) O(26) C(86) 117.4(6) . .
Tb(2) O(27) Tb(5) 97.87(15) . .
Tb(2) O(27) C(92) 123.7(4) . .
Tb(5) O(27) C(92) 136.7(4) . .
Tb(5) O(28) C(98) 138.1(5) . .
C(98) O(29) C(99) 116.3(6) . .
O(30) N(1) O(30) 154.6(9) . 66503
O(30) N(1) O(30) 92.8(9) . 56506
O(30) N(1) O(30) 92.8(9) . 65508
O(30) N(1) O(30) 92.8(9) 66503 56506
O(30) N(1) O(30) 92.8(9) 66503 65508
O(30) N(1) O(30) 154.6(9) 56506 65508
O(6) C(1) C(2) 117.5(5) . .
O(6) C(1) C(6) 124.2(6) . .
C(2) C(1) C(6) 118.3(5) . .
C(1) C(2) C(3) 121.3(6) . .
C(2) C(3) C(4) 119.9(7) . .
C(3) C(4) C(5) 119.8(6) . .
C(4) C(5) C(6) 122.1(6) . .
C(1) C(6) C(5) 118.6(6) . .
C(1) C(6) C(7) 120.6(5) . .
C(5) C(6) C(7) 120.8(6) . .
O(7) C(7) O(8) 119.2(6) . .
O(7) C(7) C(6) 127.3(5) . .
O(8) C(7) C(6) 113.5(5) . .
O(8) C(8) C(9) 104.2(6) . .
C(8) C(9) C(10) 112.9(9) . .
C(9) C(10) C(11) 111.5(10) . .
C(10) C(11) C(12) 115.5(11) . .
C(11) C(12) C(13) 114.4(11) . .
O(9) C(14) C(15) 120.1(6) . .
O(9) C(14) C(19) 123.1(6) . .
C(15) C(14) C(19) 116.8(6) . .
C(14) C(15) C(16) 121.9(8) . .
C(15) C(16) C(17) 121.5(9) . .
C(16) C(17) C(18) 118.2(8) . .
C(17) C(18) C(19) 122.4(7) . .
C(14) C(19) C(18) 119.2(6) . .
C(14) C(19) C(20) 119.5(6) . .
C(18) C(19) C(20) 121.2(6) . .
O(10) C(20) O(11) 120.0(6) . .
O(10) C(20) C(19) 125.5(6) . .
O(11) C(20) C(19) 114.5(6) . .
O(11) C(21) C(22) 109.2(6) . .
C(21) C(22) C(23) 110.8(6) . .
C(22) C(23) C(24) 114.4(6) . .
C(23) C(24) C(25) 113.0(7) . .
C(24) C(25) C(26) 111.9(8) . .
O(12) C(27) C(28) 119.2(6) . .
O(12) C(27) C(32) 123.3(5) . .
C(28) C(27) C(32) 117.5(6) . .
C(27) C(28) C(29) 121.9(7) . .
C(28) C(29) C(30) 119.4(7) . .
C(29) C(30) C(31) 119.9(8) . .
C(30) C(31) C(32) 121.7(8) . .
C(27) C(32) C(31) 119.5(6) . .
C(27) C(32) C(33) 120.9(6) . .
C(31) C(32) C(33) 119.6(6) . .
O(13) C(33) O(14) 121.0(6) . .
O(13) C(33) C(32) 126.2(6) . .
O(14) C(33) C(32) 112.8(6) . .
O(14) C(34) C(35) 105.3(7) . .
C(34) C(35) C(36) 114.2(9) . .
C(35) C(36) C(37) 115.3(10) . .
C(36) C(37) C(38) 110.6(10) . .
C(37) C(38) C(39) 111.0(11) . .
O(15) C(40) C(41) 119.7(6) . .
O(15) C(40) C(45) 122.7(6) . .
C(41) C(40) C(45) 117.6(6) . .
C(40) C(41) C(42) 121.9(6) . .
C(41) C(42) C(43) 120.6(7) . .
C(42) C(43) C(44) 118.9(8) . .
C(43) C(44) C(45) 122.0(8) . .
C(40) C(45) C(44) 118.9(8) . .
C(40) C(45) C(46A) 117.7(7) . .
C(40) C(45) C(46B) 123.3(12) . .
C(44) C(45) C(46A) 122.5(8) . .
C(44) C(45) C(46B) 113.9(12) . .
O(16) C(46A) O(17A) 123.4(10) . .
O(16) C(46A) C(45) 121.9(10) . .
O(17A) C(46A) C(45) 113.8(9) . .
O(16) C(46B) O(17B) 114.5(18) . .
O(16) C(46B) C(45) 116.0(17) . .
O(17B) C(46B) C(45) 115.9(19) . .
O(17A) C(47A) C(48A) 107.6(13) . .
O(17B) C(47B) C(48B) 112(3) . .
C(47A) C(48A) C(49A) 119.0(18) . .
C(47B) C(48B) C(49B) 119(3) . .
C(48A) C(49A) C(50A) 119(2) . .
C(48B) C(49B) C(50B) 116(4) . .
C(49A) C(50A) C(51A) 112(3) . .
C(49B) C(50B) C(51B) 120(4) . .
C(50A) C(51A) C(52A) 118(4) . .
C(50B) C(51B) C(52B) 120(4) . .
O(18) C(53) C(54) 117.9(5) . .
O(18) C(53) C(58) 123.7(6) . .
C(54) C(53) C(58) 118.4(5) . .
C(53) C(54) C(55) 120.1(6) . .
C(54) C(55) C(56) 120.9(7) . .
C(55) C(56) C(57) 119.5(6) . .
C(56) C(57) C(58) 121.8(7) . .
C(53) C(58) C(57) 119.2(6) . .
C(53) C(58) C(59) 120.9(5) . .
C(57) C(58) C(59) 119.9(6) . .
O(19) C(59) O(20) 119.7(6) . .
O(19) C(59) C(58) 126.5(6) . .
O(20) C(59) C(58) 113.8(5) . .
O(20) C(60) C(61) 106.9(6) . .
C(60) C(61) C(62A) 113.2(7) . .
C(60) C(61) C(62B) 105.6(11) . .
C(61) C(62A) C(63A) 114.7(9) . .
C(61) C(62B) C(63B) 107(2) . .
C(62A) C(63A) C(64A) 115.8(10) . .
C(62B) C(63B) C(64B) 119(2) . .
C(63A) C(64A) C(65A) 112.1(11) . .
C(63B) C(64B) C(65B) 121(3) . .
O(21) C(66) C(67) 118.0(6) . .
O(21) C(66) C(71) 124.1(6) . .
C(67) C(66) C(71) 118.0(6) . .
C(66) C(67) C(68) 120.5(7) . .
C(67) C(68) C(69) 120.9(9) . .
C(68) C(69) C(70) 118.3(8) . .
C(69) C(70) C(71) 122.9(8) . .
C(66) C(71) C(70) 119.3(7) . .
C(66) C(71) C(72) 119.3(6) . .
C(70) C(71) C(72) 121.3(6) . .
O(22) C(72) O(23) 120.0(6) . .
O(22) C(72) C(71) 125.8(6) . .
O(23) C(72) C(71) 114.2(6) . .
O(23) C(73) C(74) 109.0(6) . .
C(73) C(74) C(75) 112.0(7) . .
C(74) C(75) C(76) 115.2(7) . .
C(75) C(76) C(77) 113.5(7) . .
C(76) C(77) C(78) 113.7(8) . .
O(24) C(79) C(80) 119.2(5) . .
O(24) C(79) C(84) 123.5(6) . .
C(80) C(79) C(84) 117.2(6) . .
C(79) C(80) C(81) 122.0(6) . .
C(80) C(81) C(82) 120.2(7) . .
C(81) C(82) C(83) 119.6(7) . .
C(82) C(83) C(84) 121.4(6) . .
C(79) C(84) C(83) 119.5(6) . .
C(79) C(84) C(85) 120.5(6) . .
C(83) C(84) C(85) 120.0(6) . .
O(25) C(85) O(26) 120.6(6) . .
O(25) C(85) C(84) 125.8(6) . .
O(26) C(85) C(84) 113.5(6) . .
O(26) C(86) C(87) 113.7(9) . .
C(86) C(87) C(88) 127.2(16) . .
C(87) C(88) C(89) 122.6(15) . .
C(88) C(89) C(90) 117.4(16) . .
C(89) C(90) C(91) 117.9(18) . .
O(27) C(92) C(93) 118.5(6) . .
O(27) C(92) C(97) 124.1(6) . .
C(93) C(92) C(97) 117.4(6) . .
C(92) C(93) C(94) 121.1(7) . .
C(93) C(94) C(95) 121.7(8) . .
C(94) C(95) C(96) 119.2(8) . .
C(95) C(96) C(97) 121.0(7) . .
C(92) C(97) C(96) 119.5(7) . .
C(92) C(97) C(98) 119.8(6) . .
C(96) C(97) C(98) 120.7(7) . .
O(28) C(98) O(29) 121.2(7) . .
O(28) C(98) C(97) 126.2(7) . .
O(29) C(98) C(97) 112.7(6) . .
O(29) C(99) C(100) 110.4(7) . .
C(99) C(100) C(101) 113.1(9) . .
C(100) C(101) C(102) 113.3(9) . .
C(101) C(102) C(103) 116.0(11) . .
C(102) C(103) C(104) 110.3(12) . .
C(1) C(2) H(1) 119.3 . .
C(3) C(2) H(1) 119.3 . .
C(2) C(3) H(2) 120.0 . .
C(4) C(3) H(2) 120.0 . .
C(3) C(4) H(3) 120.1 . .
C(5) C(4) H(3) 120.1 . .
C(4) C(5) H(4) 118.9 . .
C(6) C(5) H(4) 119.0 . .
O(8) C(8) H(5) 110.9 . .
O(8) C(8) H(6) 110.9 . .
C(9) C(8) H(5) 110.9 . .
C(9) C(8) H(6) 110.9 . .
H(5) C(8) H(6) 108.9 . .
C(8) C(9) H(7) 109.0 . .
C(8) C(9) H(8) 109.0 . .
C(10) C(9) H(7) 109.0 . .
C(10) C(9) H(8) 109.0 . .
H(7) C(9) H(8) 107.8 . .
C(9) C(10) H(9) 109.3 . .
C(9) C(10) H(10) 109.3 . .
C(11) C(10) H(9) 109.3 . .
C(11) C(10) H(10) 109.3 . .
H(9) C(10) H(10) 108.0 . .
C(10) C(11) H(11) 108.4 . .
C(10) C(11) H(12) 108.4 . .
C(12) C(11) H(11) 108.4 . .
C(12) C(11) H(12) 108.4 . .
H(11) C(11) H(12) 107.5 . .
C(11) C(12) H(13) 108.7 . .
C(11) C(12) H(14) 108.7 . .
C(13) C(12) H(13) 108.7 . .
C(13) C(12) H(14) 108.7 . .
H(13) C(12) H(14) 107.6 . .
C(12) C(13) H(15) 109.5 . .
C(12) C(13) H(16) 109.5 . .
C(12) C(13) H(17) 109.5 . .
H(15) C(13) H(16) 109.5 . .
H(15) C(13) H(17) 109.5 . .
H(16) C(13) H(17) 109.5 . .
C(14) C(15) H(18) 119.1 . .
C(16) C(15) H(18) 119.1 . .
C(15) C(16) H(19) 119.2 . .
C(17) C(16) H(19) 119.2 . .
C(16) C(17) H(20) 120.9 . .
C(18) C(17) H(20) 120.9 . .
C(17) C(18) H(21) 118.8 . .
C(19) C(18) H(21) 118.8 . .
O(11) C(21) H(22) 109.8 . .
O(11) C(21) H(23) 109.8 . .
C(22) C(21) H(22) 109.8 . .
C(22) C(21) H(23) 109.8 . .
H(22) C(21) H(23) 108.3 . .
C(21) C(22) H(24) 109.5 . .
C(21) C(22) H(25) 109.5 . .
C(23) C(22) H(24) 109.5 . .
C(23) C(22) H(25) 109.5 . .
H(24) C(22) H(25) 108.1 . .
C(22) C(23) H(26) 108.7 . .
C(22) C(23) H(27) 108.7 . .
C(24) C(23) H(26) 108.7 . .
C(24) C(23) H(27) 108.6 . .
H(26) C(23) H(27) 107.6 . .
C(23) C(24) H(28) 109.0 . .
C(23) C(24) H(29) 109.0 . .
C(25) C(24) H(28) 109.0 . .
C(25) C(24) H(29) 109.0 . .
H(28) C(24) H(29) 107.8 . .
C(24) C(25) H(30) 109.2 . .
C(24) C(25) H(31) 109.2 . .
C(26) C(25) H(30) 109.2 . .
C(26) C(25) H(31) 109.2 . .
H(30) C(25) H(31) 107.9 . .
C(25) C(26) H(32) 109.5 . .
C(25) C(26) H(33) 109.5 . .
C(25) C(26) H(34) 109.5 . .
H(32) C(26) H(33) 109.5 . .
H(32) C(26) H(34) 109.5 . .
H(33) C(26) H(34) 109.5 . .
C(27) C(28) H(35) 119.1 . .
C(29) C(28) H(35) 119.0 . .
C(28) C(29) H(36) 120.3 . .
C(30) C(29) H(36) 120.3 . .
C(29) C(30) H(37) 120.0 . .
C(31) C(30) H(37) 120.0 . .
C(30) C(31) H(38) 119.1 . .
C(32) C(31) H(38) 119.1 . .
O(14) C(34) H(39) 110.7 . .
O(14) C(34) H(40) 110.7 . .
C(35) C(34) H(39) 110.7 . .
C(35) C(34) H(40) 110.7 . .
H(39) C(34) H(40) 108.8 . .
C(34) C(35) H(41) 108.7 . .
C(34) C(35) H(42) 108.7 . .
C(36) C(35) H(41) 108.7 . .
C(36) C(35) H(42) 108.7 . .
H(41) C(35) H(42) 107.6 . .
C(35) C(36) H(43) 108.5 . .
C(35) C(36) H(44) 108.5 . .
C(37) C(36) H(43) 108.5 . .
C(37) C(36) H(44) 108.5 . .
H(43) C(36) H(44) 107.5 . .
C(36) C(37) H(45) 109.5 . .
C(36) C(37) H(46) 109.5 . .
C(38) C(37) H(45) 109.5 . .
C(38) C(37) H(46) 109.5 . .
H(45) C(37) H(46) 108.1 . .
C(37) C(38) H(47) 109.5 . .
C(37) C(38) H(48) 109.4 . .
C(39) C(38) H(47) 109.4 . .
C(39) C(38) H(48) 109.4 . .
H(47) C(38) H(48) 108.0 . .
C(38) C(39) H(49) 109.5 . .
C(38) C(39) H(50) 109.5 . .
C(38) C(39) H(51) 109.5 . .
H(49) C(39) H(50) 109.5 . .
H(49) C(39) H(51) 109.5 . .
H(50) C(39) H(51) 109.5 . .
C(40) C(41) H(52) 119.1 . .
C(42) C(41) H(52) 119.1 . .
C(41) C(42) H(53) 119.7 . .
C(43) C(42) H(53) 119.7 . .
C(42) C(43) H(54) 120.5 . .
C(44) C(43) H(54) 120.5 . .
C(43) C(44) H(55) 119.0 . .
C(45) C(44) H(55) 119.0 . .
O(17A) C(47A) H(56A) 110.2 . .
O(17A) C(47A) H(57A) 110.2 . .
C(48A) C(47A) H(56A) 110.2 . .
C(48A) C(47A) H(57A) 110.2 . .
H(56A) C(47A) H(57A) 108.5 . .
O(17B) C(47B) H(56B) 109.1 . .
O(17B) C(47B) H(57B) 109.1 . .
C(48B) C(47B) H(56B) 109.1 . .
C(48B) C(47B) H(57B) 109.1 . .
H(56B) C(47B) H(57B) 107.9 . .
C(47A) C(48A) H(58A) 107.6 . .
C(47A) C(48A) H(59A) 107.6 . .
C(49A) C(48A) H(58A) 107.6 . .
C(49A) C(48A) H(59A) 107.6 . .
H(58A) C(48A) H(59A) 107.0 . .
C(47B) C(48B) H(58B) 107.6 . .
C(47B) C(48B) H(59B) 107.6 . .
C(49B) C(48B) H(58B) 107.6 . .
C(49B) C(48B) H(59B) 107.6 . .
H(58B) C(48B) H(59B) 107.0 . .
C(48A) C(49A) H(60A) 107.6 . .
C(48A) C(49A) H(61A) 107.6 . .
C(50A) C(49A) H(60A) 107.6 . .
C(50A) C(49A) H(61A) 107.6 . .
H(60A) C(49A) H(61A) 107.0 . .
C(48B) C(49B) H(60B) 108.3 . .
C(48B) C(49B) H(61B) 108.3 . .
C(50B) C(49B) H(60B) 108.3 . .
C(50B) C(49B) H(61B) 108.3 . .
H(60B) C(49B) H(61B) 107.4 . .
C(49A) C(50A) H(62A) 109.1 . .
C(49A) C(50A) H(63A) 109.1 . .
C(51A) C(50A) H(62A) 109.1 . .
C(51A) C(50A) H(63A) 109.1 . .
H(62A) C(50A) H(63A) 107.8 . .
C(49B) C(50B) H(62B) 107.5 . .
C(49B) C(50B) H(63B) 107.4 . .
C(51B) C(50B) H(62B) 107.4 . .
C(51B) C(50B) H(63B) 107.4 . .
H(62B) C(50B) H(63B) 107.0 . .
C(50A) C(51A) H(64A) 107.7 . .
C(50A) C(51A) H(65A) 107.8 . .
C(52A) C(51A) H(64A) 107.7 . .
C(52A) C(51A) H(65A) 107.7 . .
H(64A) C(51A) H(65A) 107.1 . .
C(50B) C(51B) H(64B) 107.3 . .
C(50B) C(51B) H(65B) 107.3 . .
C(52B) C(51B) H(64B) 107.3 . .
C(52B) C(51B) H(65B) 107.3 . .
H(64B) C(51B) H(65B) 106.9 . .
C(51A) C(52A) H(66A) 109.5 . .
C(51A) C(52A) H(67A) 109.5 . .
C(51A) C(52A) H(68A) 109.5 . .
H(66A) C(52A) H(67A) 109.5 . .
H(66A) C(52A) H(68A) 109.5 . .
H(67A) C(52A) H(68A) 109.5 . .
C(51B) C(52B) H(66B) 109.5 . .
C(51B) C(52B) H(67B) 109.5 . .
C(51B) C(52B) H(68B) 109.5 . .
H(66B) C(52B) H(67B) 109.5 . .
H(66B) C(52B) H(68B) 109.5 . .
H(67B) C(52B) H(68B) 109.5 . .
C(53) C(54) H(69) 119.9 . .
C(55) C(54) H(69) 120.0 . .
C(54) C(55) H(70) 119.5 . .
C(56) C(55) H(70) 119.5 . .
C(55) C(56) H(71) 120.2 . .
C(57) C(56) H(71) 120.3 . .
C(56) C(57) H(72) 119.1 . .
C(58) C(57) H(72) 119.1 . .
O(20) C(60) H(73) 110.3 . .
O(20) C(60) H(74) 110.3 . .
C(61) C(60) H(73) 110.4 . .
C(61) C(60) H(74) 110.3 . .
H(73) C(60) H(74) 108.6 . .
C(60) C(61) H(75A) 108.9 . .
C(60) C(61) H(75B) 110.6 . .
C(60) C(61) H(76A) 108.9 . .
C(60) C(61) H(76B) 110.6 . .
C(62A) C(61) H(75A) 108.9 . .
C(62A) C(61) H(76A) 108.9 . .
C(62B) C(61) H(75B) 110.6 . .
C(62B) C(61) H(76B) 110.6 . .
H(75A) C(61) H(76A) 107.8 . .
H(75B) C(61) H(76B) 108.8 . .
C(61) C(62A) H(77A) 108.6 . .
C(61) C(62A) H(78A) 108.6 . .
C(63A) C(62A) H(77A) 108.6 . .
C(63A) C(62A) H(78A) 108.6 . .
H(77A) C(62A) H(78A) 107.6 . .
C(61) C(62B) H(77B) 110.2 . .
C(61) C(62B) H(78B) 110.3 . .
C(63B) C(62B) H(77B) 110.2 . .
C(63B) C(62B) H(78B) 110.2 . .
H(77B) C(62B) H(78B) 108.5 . .
C(62A) C(63A) H(79A) 108.3 . .
C(62A) C(63A) H(80A) 108.3 . .
C(64A) C(63A) H(79A) 108.3 . .
C(64A) C(63A) H(80A) 108.3 . .
H(79A) C(63A) H(80A) 107.4 . .
C(62B) C(63B) H(79B) 107.6 . .
C(62B) C(63B) H(80B) 107.6 . .
C(64B) C(63B) H(79B) 107.6 . .
C(64B) C(63B) H(80B) 107.6 . .
H(79B) C(63B) H(80B) 107.1 . .
C(63A) C(64A) H(81A) 109.2 . .
C(63A) C(64A) H(82A) 109.2 . .
C(65A) C(64A) H(81A) 109.2 . .
C(65A) C(64A) H(82A) 109.2 . .
H(81A) C(64A) H(82A) 107.9 . .
C(63B) C(64B) H(81B) 107.2 . .
C(63B) C(64B) H(82B) 107.2 . .
C(65B) C(64B) H(81B) 107.2 . .
C(65B) C(64B) H(82B) 107.2 . .
H(81B) C(64B) H(82B) 106.8 . .
C(64A) C(65A) H(83A) 109.5 . .
C(64A) C(65A) H(84A) 109.5 . .
C(64A) C(65A) H(85A) 109.5 . .
H(83A) C(65A) H(84A) 109.5 . .
H(83A) C(65A) H(85A) 109.5 . .
H(84A) C(65A) H(85A) 109.5 . .
C(64B) C(65B) H(83B) 109.5 . .
C(64B) C(65B) H(84B) 109.5 . .
C(64B) C(65B) H(85B) 109.5 . .
H(83B) C(65B) H(84B) 109.5 . .
H(83B) C(65B) H(85B) 109.5 . .
H(84B) C(65B) H(85B) 109.5 . .
C(66) C(67) H(86) 119.7 . .
C(68) C(67) H(86) 119.7 . .
C(67) C(68) H(87) 119.5 . .
C(69) C(68) H(87) 119.5 . .
C(68) C(69) H(88) 120.8 . .
C(70) C(69) H(88) 120.8 . .
C(69) C(70) H(89) 118.6 . .
C(71) C(70) H(89) 118.6 . .
O(23) C(73) H(90) 109.9 . .
O(23) C(73) H(91) 109.9 . .
C(74) C(73) H(90) 109.9 . .
C(74) C(73) H(91) 109.9 . .
H(90) C(73) H(91) 108.3 . .
C(73) C(74) H(92) 109.2 . .
C(73) C(74) H(93) 109.2 . .
C(75) C(74) H(92) 109.2 . .
C(75) C(74) H(93) 109.2 . .
H(92) C(74) H(93) 107.9 . .
C(74) C(75) H(94) 108.5 . .
C(74) C(75) H(95) 108.5 . .
C(76) C(75) H(94) 108.5 . .
C(76) C(75) H(95) 108.5 . .
H(94) C(75) H(95) 107.5 . .
C(75) C(76) H(96) 108.9 . .
C(75) C(76) H(97) 108.9 . .
C(77) C(76) H(96) 108.9 . .
C(77) C(76) H(97) 108.8 . .
H(96) C(76) H(97) 107.7 . .
C(76) C(77) H(98) 108.8 . .
C(76) C(77) H(99) 108.8 . .
C(78) C(77) H(98) 108.8 . .
C(78) C(77) H(99) 108.8 . .
H(98) C(77) H(99) 107.7 . .
C(77) C(78) H(100) 109.5 . .
C(77) C(78) H(101) 109.5 . .
C(77) C(78) H(102) 109.5 . .
H(100) C(78) H(101) 109.5 . .
H(100) C(78) H(102) 109.5 . .
H(101) C(78) H(102) 109.5 . .
C(79) C(80) H(103) 119.0 . .
C(81) C(80) H(103) 119.0 . .
C(80) C(81) H(104) 119.9 . .
C(82) C(81) H(104) 119.9 . .
C(81) C(82) H(105) 120.2 . .
C(83) C(82) H(105) 120.2 . .
C(82) C(83) H(106) 119.3 . .
C(84) C(83) H(106) 119.3 . .
O(26) C(86) H(107) 108.8 . .
O(26) C(86) H(108) 108.8 . .
C(87) C(86) H(107) 108.8 . .
C(87) C(86) H(108) 108.8 . .
H(107) C(86) H(108) 107.7 . .
C(86) C(87) H(109) 105.5 . .
C(86) C(87) H(110) 105.5 . .
C(88) C(87) H(109) 105.5 . .
C(88) C(87) H(110) 105.5 . .
H(109) C(87) H(110) 106.1 . .
C(87) C(88) H(111) 106.7 . .
C(87) C(88) H(112) 106.7 . .
C(89) C(88) H(111) 106.7 . .
C(89) C(88) H(112) 106.7 . .
H(111) C(88) H(112) 106.6 . .
C(88) C(89) H(113) 107.9 . .
C(88) C(89) H(114) 108.0 . .
C(90) C(89) H(113) 108.0 . .
C(90) C(89) H(114) 108.0 . .
H(113) C(89) H(114) 107.2 . .
C(89) C(90) H(115) 107.8 . .
C(89) C(90) H(116) 107.8 . .
C(91) C(90) H(115) 107.8 . .
C(91) C(90) H(116) 107.8 . .
H(115) C(90) H(116) 107.2 . .
C(90) C(91) H(117) 109.5 . .
C(90) C(91) H(118) 109.5 . .
C(90) C(91) H(119) 109.5 . .
H(117) C(91) H(118) 109.5 . .
H(117) C(91) H(119) 109.5 . .
H(118) C(91) H(119) 109.5 . .
C(92) C(93) H(120) 119.5 . .
C(94) C(93) H(120) 119.5 . .
C(93) C(94) H(121) 119.2 . .
C(95) C(94) H(121) 119.1 . .
C(94) C(95) H(122) 120.4 . .
C(96) C(95) H(122) 120.4 . .
C(95) C(96) H(123) 119.5 . .
C(97) C(96) H(123) 119.5 . .
O(29) C(99) H(124) 109.6 . .
O(29) C(99) H(125) 109.6 . .
C(100) C(99) H(124) 109.6 . .
C(100) C(99) H(125) 109.6 . .
H(124) C(99) H(125) 108.1 . .
C(99) C(100) H(126) 109.0 . .
C(99) C(100) H(127) 109.0 . .
C(101) C(100) H(126) 109.0 . .
C(101) C(100) H(127) 109.0 . .
H(126) C(100) H(127) 107.8 . .
C(100) C(101) H(128) 108.9 . .
C(100) C(101) H(129) 108.9 . .
C(102) C(101) H(128) 108.9 . .
C(102) C(101) H(129) 108.9 . .
H(128) C(101) H(129) 107.7 . .
C(101) C(102) H(130) 108.3 . .
C(101) C(102) H(131) 108.3 . .
C(103) C(102) H(130) 108.3 . .
C(103) C(102) H(131) 108.3 . .
H(130) C(102) H(131) 107.4 . .
C(102) C(103) H(132) 109.6 . .
C(102) C(103) H(133) 109.6 . .
C(104) C(103) H(132) 109.6 . .
C(104) C(103) H(133) 109.6 . .
H(132) C(103) H(133) 108.1 . .
C(103) C(104) H(134) 109.5 . .
C(103) C(104) H(135) 109.5 . .
C(103) C(104) H(136) 109.5 . .
H(134) C(104) H(135) 109.5 . .
H(134) C(104) H(136) 109.5 . .
H(135) C(104) H(136) 109.5 . .

loop_
_geom_bond_atom_site_label_1
_geom_bond_atom_site_label_2
_geom_bond_distance
_geom_bond_site_symmetry_2
Tb(1) O(2) 2.428(4) .
Tb(1) O(2) 2.428(4) 56503
Tb(1) O(3) 2.425(3) .
Tb(1) O(3) 2.425(3) 56503
Tb(1) O(4) 2.430(4) .
Tb(1) O(4) 2.430(4) 56503
Tb(1) O(5) 2.416(4) .
Tb(1) O(5) 2.416(4) 56503
Tb(2) O(1) 2.538(3) .
Tb(2) O(2) 2.332(3) .
Tb(2) O(5) 2.293(4) .
Tb(2) O(6) 2.278(4) .
Tb(2) O(7) 2.383(4) .
Tb(2) O(9) 2.382(4) .
Tb(2) O(10) 2.385(4) .
Tb(2) O(27) 2.431(4) .
Tb(3) O(1) 2.562(4) .
Tb(3) O(2) 2.308(3) .
Tb(3) O(3) 2.334(4) .
Tb(3) O(9) 2.433(4) .
Tb(3) O(12) 2.283(4) .
Tb(3) O(13) 2.399(4) .
Tb(3) O(15) 2.398(4) .
Tb(3) O(16) 2.398(6) .
Tb(4) O(1) 2.548(3) .
Tb(4) O(3) 2.286(4) .
Tb(4) O(4) 2.323(4) .
Tb(4) O(15) 2.436(4) .
Tb(4) O(18) 2.275(4) .
Tb(4) O(19) 2.379(4) .
Tb(4) O(21) 2.390(4) .
Tb(4) O(22) 2.392(4) .
Tb(5) O(1) 2.627(4) .
Tb(5) O(4) 2.300(3) .
Tb(5) O(5) 2.333(4) .
Tb(5) O(21) 2.431(4) .
Tb(5) O(24) 2.252(4) .
Tb(5) O(25) 2.408(4) .
Tb(5) O(27) 2.372(4) .
Tb(5) O(28) 2.396(4) .
O(6) C(1) 1.315(7) .
O(7) C(7) 1.232(7) .
O(8) C(7) 1.347(7) .
O(8) C(8) 1.448(10) .
O(9) C(14) 1.331(8) .
O(10) C(20) 1.216(9) .
O(11) C(20) 1.341(8) .
O(11) C(21) 1.466(8) .
O(12) C(27) 1.310(8) .
O(13) C(33) 1.234(8) .
O(14) C(33) 1.334(9) .
O(14) C(34) 1.464(11) .
O(15) C(40) 1.334(8) .
O(16) C(46A) 1.206(13) .
O(16) C(46B) 1.41(2) .
O(17A) C(46A) 1.356(15) .
O(17A) C(47A) 1.476(16) .
O(17B) C(46B) 1.32(3) .
O(17B) C(47B) 1.54(4) .
O(18) C(53) 1.316(7) .
O(19) C(59) 1.231(7) .
O(20) C(59) 1.345(8) .
O(20) C(60) 1.464(10) .
O(21) C(66) 1.338(8) .
O(22) C(72) 1.225(9) .
O(23) C(72) 1.350(8) .
O(23) C(73) 1.457(9) .
O(24) C(79) 1.303(8) .
O(25) C(85) 1.243(9) .
O(26) C(85) 1.324(8) .
O(26) C(86) 1.465(10) .
O(27) C(92) 1.325(8) .
O(28) C(98) 1.234(9) .
O(29) C(98) 1.320(10) .
O(29) C(99) 1.473(12) .
O(30) N(1) 1.305(15) .
C(1) C(2) 1.410(10) .
C(1) C(6) 1.421(9) .
C(2) C(3) 1.401(9) .
C(3) C(4) 1.379(10) .
C(4) C(5) 1.379(12) .
C(5) C(6) 1.409(9) .
C(6) C(7) 1.449(10) .
C(8) C(9) 1.546(13) .
C(9) C(10) 1.428(18) .
C(10) C(11) 1.548(18) .
C(11) C(12) 1.553(19) .
C(12) C(13) 1.454(19) .
C(14) C(15) 1.407(11) .
C(14) C(19) 1.438(10) .
C(15) C(16) 1.370(12) .
C(16) C(17) 1.395(14) .
C(17) C(18) 1.368(13) .
C(18) C(19) 1.407(11) .
C(19) C(20) 1.464(10) .
C(21) C(22) 1.504(10) .
C(22) C(23) 1.524(10) .
C(23) C(24) 1.536(10) .
C(24) C(25) 1.536(11) .
C(25) C(26) 1.530(13) .
C(27) C(28) 1.406(9) .
C(27) C(32) 1.419(10) .
C(28) C(29) 1.393(11) .
C(29) C(30) 1.406(13) .
C(30) C(31) 1.351(12) .
C(31) C(32) 1.418(11) .
C(32) C(33) 1.471(10) .
C(34) C(35) 1.497(13) .
C(35) C(36) 1.498(16) .
C(36) C(37) 1.544(14) .
C(37) C(38) 1.550(18) .
C(38) C(39) 1.531(16) .
C(40) C(41) 1.395(10) .
C(40) C(45) 1.420(11) .
C(41) C(42) 1.384(10) .
C(42) C(43) 1.374(11) .
C(43) C(44) 1.374(14) .
C(44) C(45) 1.406(13) .
C(45) C(46A) 1.536(15) .
C(45) C(46B) 1.42(2) .
C(47A) C(48A) 1.45(2) .
C(47B) C(48B) 1.48(5) .
C(48A) C(49A) 1.51(3) .
C(48B) C(49B) 1.50(7) .
C(49A) C(50A) 1.55(4) .
C(49B) C(50B) 1.54(8) .
C(50A) C(51A) 1.55(7) .
C(50B) C(51B) 1.51(7) .
C(51A) C(52A) 1.53(7) .
C(51B) C(52B) 1.52(7) .
C(53) C(54) 1.414(10) .
C(53) C(58) 1.411(9) .
C(54) C(55) 1.402(9) .
C(55) C(56) 1.379(11) .
C(56) C(57) 1.365(12) .
C(57) C(58) 1.410(9) .
C(58) C(59) 1.460(10) .
C(60) C(61) 1.508(10) .
C(61) C(62A) 1.505(14) .
C(61) C(62B) 1.74(2) .
C(62A) C(63A) 1.542(18) .
C(62B) C(63B) 1.32(4) .
C(63A) C(64A) 1.543(19) .
C(63B) C(64B) 1.60(4) .
C(64A) C(65A) 1.562(19) .
C(64B) C(65B) 1.32(5) .
C(66) C(67) 1.415(10) .
C(66) C(71) 1.416(9) .
C(67) C(68) 1.373(12) .
C(68) C(69) 1.406(14) .
C(69) C(70) 1.359(14) .
C(70) C(71) 1.382(11) .
C(71) C(72) 1.462(10) .
C(73) C(74) 1.506(11) .
C(74) C(75) 1.508(11) .
C(75) C(76) 1.528(11) .
C(76) C(77) 1.504(11) .
C(77) C(78) 1.541(12) .
C(79) C(80) 1.421(9) .
C(79) C(84) 1.417(9) .
C(80) C(81) 1.366(10) .
C(81) C(82) 1.392(10) .
C(82) C(83) 1.374(10) .
C(83) C(84) 1.405(10) .
C(84) C(85) 1.471(10) .
C(86) C(87) 1.41(2) .
C(87) C(88) 1.45(2) .
C(88) C(89) 1.55(2) .
C(89) C(90) 1.55(3) .
C(90) C(91) 1.56(3) .
C(92) C(93) 1.414(11) .
C(92) C(97) 1.418(10) .
C(93) C(94) 1.379(12) .
C(94) C(95) 1.366(12) .
C(95) C(96) 1.384(13) .
C(96) C(97) 1.414(11) .
C(97) C(98) 1.455(12) .
C(99) C(100) 1.482(14) .
C(100) C(101) 1.519(14) .
C(101) C(102) 1.518(17) .
C(102) C(103) 1.510(16) .
C(103) C(104) 1.48(2) .
C(2) H(1) 0.950 .
C(3) H(2) 0.950 .
C(4) H(3) 0.950 .
C(5) H(4) 0.950 .
C(8) H(5) 0.990 .
C(8) H(6) 0.990 .
C(9) H(7) 0.990 .
C(9) H(8) 0.990 .
C(10) H(9) 0.990 .
C(10) H(10) 0.990 .
C(11) H(11) 0.990 .
C(11) H(12) 0.990 .
C(12) H(13) 0.990 .
C(12) H(14) 0.990 .
C(13) H(15) 0.980 .
C(13) H(16) 0.980 .
C(13) H(17) 0.980 .
C(15) H(18) 0.950 .
C(16) H(19) 0.950 .
C(17) H(20) 0.950 .
C(18) H(21) 0.950 .
C(21) H(22) 0.990 .
C(21) H(23) 0.990 .
C(22) H(24) 0.990 .
C(22) H(25) 0.990 .
C(23) H(26) 0.990 .
C(23) H(27) 0.990 .
C(24) H(28) 0.990 .
C(24) H(29) 0.990 .
C(25) H(30) 0.990 .
C(25) H(31) 0.990 .
C(26) H(32) 0.980 .
C(26) H(33) 0.980 .
C(26) H(34) 0.980 .
C(28) H(35) 0.950 .
C(29) H(36) 0.950 .
C(30) H(37) 0.950 .
C(31) H(38) 0.950 .
C(34) H(39) 0.990 .
C(34) H(40) 0.990 .
C(35) H(41) 0.990 .
C(35) H(42) 0.990 .
C(36) H(43) 0.990 .
C(36) H(44) 0.990 .
C(37) H(45) 0.990 .
C(37) H(46) 0.990 .
C(38) H(47) 0.990 .
C(38) H(48) 0.990 .
C(39) H(49) 0.980 .
C(39) H(50) 0.980 .
C(39) H(51) 0.980 .
C(41) H(52) 0.950 .
C(42) H(53) 0.950 .
C(43) H(54) 0.950 .
C(44) H(55) 0.950 .
C(47A) H(56A) 0.990 .
C(47A) H(57A) 0.990 .
C(47B) H(56B) 0.990 .
C(47B) H(57B) 0.990 .
C(48A) H(58A) 0.990 .
C(48A) H(59A) 0.990 .
C(48B) H(58B) 0.990 .
C(48B) H(59B) 0.990 .
C(49A) H(60A) 0.990 .
C(49A) H(61A) 0.990 .
C(49B) H(60B) 0.990 .
C(49B) H(61B) 0.990 .
C(50A) H(62A) 0.990 .
C(50A) H(63A) 0.990 .
C(50B) H(62B) 0.990 .
C(50B) H(63B) 0.990 .
C(51A) H(64A) 0.990 .
C(51A) H(65A) 0.990 .
C(51B) H(64B) 0.990 .
C(51B) H(65B) 0.990 .
C(52A) H(66A) 0.980 .
C(52A) H(67A) 0.980 .
C(52A) H(68A) 0.980 .
C(52B) H(66B) 0.980 .
C(52B) H(67B) 0.980 .
C(52B) H(68B) 0.980 .
C(54) H(69) 0.950 .
C(55) H(70) 0.950 .
C(56) H(71) 0.950 .
C(57) H(72) 0.950 .
C(60) H(73) 0.990 .
C(60) H(74) 0.990 .
C(61) H(75A) 0.990 .
C(61) H(75B) 0.990 .
C(61) H(76A) 0.990 .
C(61) H(76B) 0.990 .
C(62A) H(77A) 0.990 .
C(62A) H(78A) 0.990 .
C(62B) H(77B) 0.990 .
C(62B) H(78B) 0.990 .
C(63A) H(79A) 0.990 .
C(63A) H(80A) 0.990 .
C(63B) H(79B) 0.990 .
C(63B) H(80B) 0.990 .
C(64A) H(81A) 0.990 .
C(64A) H(82A) 0.990 .
C(64B) H(81B) 0.990 .
C(64B) H(82B) 0.990 .
C(65A) H(83A) 0.980 .
C(65A) H(84A) 0.980 .
C(65A) H(85A) 0.980 .
C(65B) H(83B) 0.980 .
C(65B) H(84B) 0.980 .
C(65B) H(85B) 0.980 .
C(67) H(86) 0.950 .
C(68) H(87) 0.950 .
C(69) H(88) 0.950 .
C(70) H(89) 0.950 .
C(73) H(90) 0.990 .
C(73) H(91) 0.990 .
C(74) H(92) 0.990 .
C(74) H(93) 0.990 .
C(75) H(94) 0.990 .
C(75) H(95) 0.990 .
C(76) H(96) 0.990 .
C(76) H(97) 0.990 .
C(77) H(98) 0.990 .
C(77) H(99) 0.990 .
C(78) H(100) 0.980 .
C(78) H(101) 0.980 .
C(78) H(102) 0.980 .
C(80) H(103) 0.950 .
C(81) H(104) 0.950 .
C(82) H(105) 0.950 .
C(83) H(106) 0.950 .
C(86) H(107) 0.990 .
C(86) H(108) 0.990 .
C(87) H(109) 0.990 .
C(87) H(110) 0.990 .
C(88) H(111) 0.990 .
C(88) H(112) 0.990 .
C(89) H(113) 0.990 .
C(89) H(114) 0.990 .
C(90) H(115) 0.990 .
C(90) H(116) 0.990 .
C(91) H(117) 0.980 .
C(91) H(118) 0.980 .
C(91) H(119) 0.980 .
C(93) H(120) 0.950 .
C(94) H(121) 0.950 .
C(95) H(122) 0.950 .
C(96) H(123) 0.950 .
C(99) H(124) 0.990 .
C(99) H(125) 0.990 .
C(100) H(126) 0.990 .
C(100) H(127) 0.990 .
C(101) H(128) 0.990 .
C(101) H(129) 0.990 .
C(102) H(130) 0.990 .
C(102) H(131) 0.990 .
C(103) H(132) 0.990 .
C(103) H(133) 0.990 .
C(104) H(134) 0.980 .
C(104) H(135) 0.980 .
C(104) H(136) 0.980 .

loop_
_geom_contact_atom_site_label_1
_geom_contact_atom_site_label_2
_geom_contact_distance
_geom_contact_site_symmetry_2
O(30) C(17) 3.471(18) .
O(30) C(35) 3.530(19) 56506
C(5) C(57) 3.595(9) 46504
C(16) C(39) 3.568(17) 66503
C(17) O(30) 3.471(18) .
C(35) O(30) 3.530(19) 65508
C(39) C(16) 3.568(17) 66503
C(41) C(104) 3.54(2) 66508
C(42) C(104) 3.50(2) 66508
C(51B) C(70) 3.57(5) 54507
C(52A) C(65B) 3.45(6) 66503
C(52B) C(52B) 2.63(8) 66503
C(57) C(5) 3.595(9) 65402
C(65B) C(52A) 3.45(6) 66503
C(70) C(51B) 3.57(5) 45507
C(83) C(94) 3.550(11) 46506
C(90) C(91) 3.55(3) 46506
C(91) C(90) 3.55(3) 66508
C(94) C(83) 3.550(12) 66508
C(104) C(41) 3.54(2) 46506
C(104) C(42) 3.50(2) 46506
O(8) H(71) 2.906 46504
O(8) H(99) 3.179 46504
O(10) H(101) 3.306 46504
O(11) H(101) 3.126 46504
O(11) H(102) 3.213 46504
O(14) H(100) 3.500 54507
O(20) H(3) 2.866 65402
O(20) H(30) 3.019 65402
O(20) H(31) 3.422 65402
O(22) H(33) 3.289 65402
O(23) H(33) 3.117 65402
O(23) H(34) 3.363 65402
O(23) H(68A) 3.153 45507
O(23) H(65B) 3.292 45507
O(26) H(122) 2.881 46506
O(29) H(85A) 3.242 65502
O(30) H(20) 2.816 .
O(30) H(21) 3.270 .
O(30) H(41) 3.564 56506
O(30) H(42) 2.729 .
O(30) H(42) 2.674 56506
O(30) H(46) 3.461 .
O(30) H(46) 2.990 66503
O(30) H(46) 3.271 56506
N(1) H(42) 3.215 .
N(1) H(42) 3.215 66503
N(1) H(42) 3.215 56506
N(1) H(42) 3.215 65508
N(1) H(46) 3.231 .
N(1) H(46) 3.231 66503
N(1) H(46) 3.231 56506
N(1) H(46) 3.231 65508
C(3) H(75A) 3.423 46504
C(3) H(75B) 3.224 46504
C(4) H(72) 2.877 46504
C(4) H(75A) 3.150 46504
C(4) H(75B) 2.938 46504
C(4) H(76A) 3.532 46504
C(5) H(71) 3.258 46504
C(5) H(72) 2.830 46504
C(8) H(99) 3.522 46504
C(9) H(71) 2.973 46504
C(9) H(80A) 3.102 65502
C(9) H(98) 3.314 46504
C(10) H(80A) 3.124 65502
C(10) H(83A) 3.347 65502
C(10) H(98) 3.568 46504
C(10) H(112) 3.447 66508
C(11) H(57A) 3.490 65502
C(11) H(61B) 3.395 65502
C(11) H(64B) 3.470 65502
C(11) H(80A) 3.420 65502
C(11) H(81A) 3.227 65502
C(11) H(108) 3.291 66508
C(12) H(37) 3.141 56506
C(12) H(94) 3.403 46504
C(12) H(98) 3.399 46504
C(12) H(108) 3.208 66508
C(13) H(36) 3.333 56506
C(13) H(37) 3.439 56506
C(13) H(57A) 3.140 65502
C(13) H(61B) 3.230 65502
C(13) H(63B) 3.171 65502
C(13) H(108) 3.547 66508
C(15) H(132) 3.474 66508
C(15) H(135) 2.951 66508
C(16) H(49) 3.550 66503
C(16) H(51) 2.929 66503
C(16) H(132) 3.264 66508
C(16) H(133) 3.277 66508
C(16) H(135) 3.449 66508
C(17) H(51) 3.094 66503
C(18) H(41) 3.523 56506
C(19) H(101) 3.544 46504
C(20) H(101) 3.045 46504
C(21) H(99) 3.431 46504
C(21) H(101) 3.445 46504
C(21) H(102) 3.493 46504
C(22) H(45) 3.368 56506
C(22) H(51) 3.484 56506
C(22) H(97) 3.335 46504
C(22) H(102) 3.552 46504
C(23) H(95) 3.586 46504
C(23) H(97) 3.440 46504
C(24) H(50) 2.870 56506
C(24) H(92) 3.425 46504
C(24) H(97) 3.513 46504
C(25) H(74) 3.289 46504
C(25) H(76A) 3.397 46504
C(25) H(91) 3.333 46504
C(25) H(92) 3.517 46504
C(26) H(53) 3.519 46504
C(26) H(54) 3.196 65508
C(26) H(68A) 3.526 56506
C(26) H(82B) 3.295 65508
C(26) H(85B) 3.468 65508
C(26) H(91) 3.377 46504
C(26) H(92) 3.408 46504
C(29) H(14) 3.397 65508
C(29) H(15) 3.421 65508
C(29) H(16) 3.299 46404
C(30) H(14) 3.036 65508
C(30) H(16) 3.205 46404
C(30) H(96) 3.257 54507
C(31) H(96) 3.109 54507
C(31) H(100) 3.327 54507
C(35) H(102) 3.545 54507
C(36) H(49) 3.328 66503
C(36) H(102) 3.482 54507
C(37) H(24) 3.351 65508
C(37) H(46) 3.527 66503
C(38) H(24) 3.422 65508
C(38) H(28) 3.474 65508
C(38) H(48) 3.358 66503
C(39) H(19) 2.910 66503
C(39) H(24) 3.456 65508
C(39) H(25) 3.590 65508
C(39) H(28) 3.278 65508
C(39) H(29) 3.163 65508
C(39) H(43) 3.175 66503
C(39) H(60A) 3.199 66503
C(39) H(59B) 3.540 66503
C(40) H(135) 3.478 66508
C(41) H(33) 3.552 65402
C(41) H(134) 3.203 66508
C(41) H(135) 3.190 66508
C(42) H(32) 3.483 65402
C(42) H(33) 3.422 65402
C(42) H(54) 3.249 67505
C(42) H(78B) 3.478 67505
C(42) H(82B) 3.326 67505
C(42) H(134) 2.840 66508
C(42) H(135) 3.507 66508
C(43) H(32) 2.987 56506
C(43) H(54) 3.081 67505
C(43) H(78B) 3.554 67505
C(43) H(134) 3.142 66508
C(44) H(32) 3.309 56506
C(47A) H(17) 2.936 46404
C(48A) H(17) 3.412 46404
C(48B) H(49) 3.548 66503
C(49A) H(49) 3.281 66503
C(49A) H(66A) 3.331 66503
C(49B) H(17) 3.122 46404
C(50A) H(66A) 3.278 66503
C(50A) H(67A) 3.158 66503
C(50A) H(66B) 3.547 66503
C(50B) H(15) 3.541 46404
C(50B) H(17) 3.310 46404
C(50B) H(93) 3.497 54507
C(51A) H(92) 3.337 54507
C(51A) H(93) 3.496 54507
C(51B) H(12) 3.396 46404
C(51B) H(66B) 3.145 66503
C(51B) H(89) 2.879 54507
C(51B) H(109) 2.933 54507
C(52A) H(34) 3.267 65508
C(52A) H(62A) 2.739 66503
C(52A) H(66B) 3.388 66503
C(52A) H(84B) 3.570 66503
C(52A) H(85B) 2.705 66503
C(52A) H(89) 3.095 54507
C(52A) H(92) 3.340 54507
C(52B) H(67A) 3.247 66503
C(52B) H(66B) 1.957 66503
C(52B) H(67B) 2.993 66503
C(52B) H(68B) 2.612 66503
C(52B) H(88) 3.404 54507
C(52B) H(89) 3.571 54507
C(52B) H(109) 3.381 54507
C(52B) H(114) 3.579 54507
C(55) H(7) 3.572 65402
C(56) H(4) 2.875 65402
C(56) H(7) 3.372 65402
C(56) H(8) 3.227 65402
C(57) H(3) 3.248 65402
C(57) H(4) 2.830 65402
C(59) H(30) 3.444 65402
C(60) H(3) 3.567 65402
C(60) H(30) 3.510 65402
C(60) H(31) 3.252 65402
C(61) H(2) 3.542 65402
C(61) H(3) 3.010 65402
C(61) H(31) 3.305 65402
C(62A) H(11) 3.584 46404
C(62B) H(31) 3.392 65402
C(62B) H(53) 3.454 67505
C(62B) H(131) 3.575 46404
C(63A) H(7) 3.309 46404
C(63A) H(9) 3.426 46404
C(63A) H(11) 3.421 46404
C(63A) H(126) 3.262 46404
C(63A) H(131) 3.480 46404
C(64A) H(9) 3.446 46404
C(64A) H(11) 3.521 46404
C(64A) H(12) 3.598 46404
C(64A) H(88) 3.281 67505
C(64B) H(32) 3.566 56506
C(64B) H(53) 3.185 67505
C(64B) H(88) 3.429 67505
C(65A) H(9) 3.198 46404
C(65A) H(87) 3.278 67505
C(65A) H(88) 3.124 67505
C(65A) H(112) 3.562 54507
C(65A) H(117) 3.407 67505
C(65A) H(125) 3.390 46404
C(65A) H(126) 3.405 46404
C(65B) H(66A) 3.252 66503
C(65B) H(67A) 3.107 66503
C(65B) H(68A) 3.436 66503
C(65B) H(88) 3.274 67505
C(65B) H(89) 3.578 67505
C(68) H(81B) 3.528 67505
C(68) H(84A) 3.254 67505
C(69) H(65B) 3.219 45507
C(69) H(68B) 3.292 45507
C(69) H(81B) 2.960 67505
C(69) H(82A) 3.149 67505
C(69) H(84A) 3.050 67505
C(69) H(85B) 3.330 67505
C(70) H(68A) 3.280 45507
C(70) H(65B) 2.657 45507
C(70) H(81B) 3.514 67505
C(70) H(85B) 3.202 67505
C(71) H(33) 3.541 65402
C(72) H(33) 3.037 65402
C(73) H(30) 3.389 65402
C(73) H(33) 3.442 65402
C(74) H(28) 3.439 65402
C(74) H(34) 3.597 65402
C(74) H(65A) 3.131 45507
C(74) H(68A) 3.418 45507
C(74) H(63B) 3.341 45507
C(75) H(13) 3.464 65402
C(75) H(27) 3.536 65402
C(75) H(28) 3.589 65402
C(76) H(24) 3.438 65402
C(76) H(27) 3.577 65402
C(76) H(28) 3.571 65402
C(76) H(37) 3.465 45507
C(76) H(38) 3.265 45507
C(77) H(6) 3.588 65402
C(77) H(8) 3.215 65402
C(77) H(23) 3.287 65402
C(77) H(38) 3.510 45507
C(78) H(23) 3.289 65402
C(78) H(24) 3.481 65402
C(78) H(38) 3.314 45507
C(78) H(41) 3.452 45507
C(78) H(105) 3.177 57505
C(78) H(106) 3.516 57505
C(82) H(100) 3.064 57505
C(82) H(121) 2.779 46506
C(83) H(100) 3.135 57505
C(83) H(121) 2.812 46506
C(83) H(122) 3.139 46506
C(85) H(122) 3.582 46506
C(86) H(14) 3.503 46506
C(86) H(64B) 3.473 45507
C(87) H(64B) 3.204 45507
C(88) H(83A) 3.518 45507
C(88) H(122) 3.151 46506
C(88) H(123) 3.109 46506
C(89) H(118) 2.893 46506
C(89) H(119) 3.261 57503
C(89) H(123) 3.535 46506
C(90) H(118) 2.841 46506
C(90) H(119) 3.429 46506
C(91) H(84A) 3.592 67505
C(91) H(113) 3.474 57503
C(91) H(113) 3.138 66508
C(91) H(116) 2.826 66508
C(91) H(118) 3.476 46506
C(91) H(119) 3.416 57503
C(91) H(119) 3.402 46506
C(91) H(125) 3.382 66508
C(94) H(101) 3.579 46504
C(94) H(105) 3.444 66508
C(94) H(106) 3.159 66508
C(94) H(129) 3.094 66508
C(94) H(132) 3.502 66508
C(95) H(106) 3.201 66508
C(95) H(111) 2.991 66508
C(95) H(129) 3.232 66508
C(96) H(111) 3.164 66508
C(96) H(112) 3.489 66508
C(99) H(85A) 3.036 65502
C(100) H(79A) 3.494 65502
C(100) H(85A) 3.105 65502
C(101) H(79A) 3.559 65502
C(101) H(85A) 3.572 65502
C(102) H(79A) 3.407 65502
C(103) H(19) 3.365 46506
C(104) H(18) 3.336 46506
C(104) H(77B) 3.567 65502
H(2) C(61) 3.542 46504
H(2) H(75A) 2.954 46504
H(2) H(75B) 2.814 46504
H(2) H(76A) 3.243 46504
H(2) H(76B) 3.430 46504
H(2) H(79A) 3.412 46504
H(2) H(80A) 3.195 46504
H(3) O(20) 2.866 46504
H(3) C(57) 3.248 46504
H(3) C(60) 3.567 46504
H(3) C(61) 3.010 46504
H(3) H(71) 3.447 65502
H(3) H(72) 2.321 46504
H(3) H(75A) 2.388 46504
H(3) H(75B) 2.225 46504
H(3) H(76A) 2.862 46504
H(3) H(76B) 3.125 46504
H(4) C(56) 2.875 46504
H(4) C(57) 2.830 46504
H(4) H(71) 2.319 46504
H(4) H(72) 2.204 46504
H(5) H(80A) 3.444 65502
H(6) C(77) 3.588 46504
H(6) H(98) 3.223 46504
H(6) H(99) 3.224 46504
H(6) H(101) 3.346 46504
H(7) C(55) 3.572 46504
H(7) C(56) 3.372 46504
H(7) C(63A) 3.309 65502
H(7) H(70) 3.036 46504
H(7) H(71) 2.631 46504
H(7) H(75A) 2.846 65502
H(7) H(76B) 2.756 65502
H(7) H(77A) 3.552 65502
H(7) H(80A) 2.384 65502
H(8) C(56) 3.227 46504
H(8) C(77) 3.215 46504
H(8) H(70) 3.281 46504
H(8) H(71) 2.513 46504
H(8) H(94) 3.289 46504
H(8) H(98) 2.612 46504
H(8) H(99) 2.907 46504
H(9) C(63A) 3.426 65502
H(9) C(64A) 3.446 65502
H(9) C(65A) 3.198 65502
H(9) H(80A) 2.623 65502
H(9) H(81A) 3.240 65502
H(9) H(83A) 2.443 65502
H(9) H(85A) 3.459 65502
H(9) H(112) 2.957 66508
H(10) H(98) 3.061 46504
H(10) H(108) 3.215 66508
H(10) H(112) 3.227 66508
H(11) C(62A) 3.584 65502
H(11) C(63A) 3.421 65502
H(11) C(64A) 3.521 65502
H(11) H(57A) 2.807 65502
H(11) H(61B) 2.989 65502
H(11) H(70) 2.920 46504
H(11) H(76B) 3.336 65502
H(11) H(77A) 2.930 65502
H(11) H(79B) 3.194 65502
H(11) H(80A) 2.909 65502
H(11) H(81A) 2.840 65502
H(12) C(51B) 3.396 65502
H(12) C(64A) 3.598 65502
H(12) H(57A) 3.531 65502
H(12) H(63A) 3.542 65502
H(12) H(61B) 2.999 65502
H(12) H(64B) 2.511 65502
H(12) H(81A) 2.811 65502
H(12) H(83A) 3.205 65502
H(12) H(108) 2.776 66508
H(12) H(112) 3.144 66508
H(13) C(75) 3.464 46504
H(13) H(37) 3.188 56506
H(13) H(70) 3.278 46504
H(13) H(94) 2.510 46504
H(13) H(98) 2.966 46504
H(14) C(29) 3.397 56506
H(14) C(30) 3.036 56506
H(14) C(86) 3.503 66508
H(14) H(36) 3.133 56506
H(14) H(37) 2.445 56506
H(14) H(94) 3.511 46504
H(14) H(98) 2.964 46504
H(14) H(108) 2.615 66508
H(15) C(29) 3.421 56506
H(15) C(50B) 3.541 65502
H(15) H(36) 2.634 56506
H(15) H(37) 3.367 56506
H(15) H(65A) 3.528 65502
H(15) H(61B) 3.445 65502
H(15) H(63B) 2.734 65502
H(15) H(64B) 3.262 65502
H(15) H(93) 2.864 66508
H(15) H(108) 2.951 66508
H(16) C(29) 3.299 65502
H(16) C(30) 3.205 65502
H(16) H(16) 3.281 67605
H(16) H(36) 3.144 65502
H(16) H(36) 3.356 56506
H(16) H(37) 2.953 65502
H(16) H(37) 3.208 56506
H(16) H(57A) 3.533 65502
H(17) C(47A) 2.936 65502
H(17) C(48A) 3.412 65502
H(17) C(49B) 3.122 65502
H(17) C(50B) 3.310 65502
H(17) H(56A) 3.030 65502
H(17) H(57A) 2.187 65502
H(17) H(58A) 2.948 65502
H(17) H(63A) 3.322 65502
H(17) H(65A) 3.486 65502
H(17) H(57B) 3.013 65502
H(17) H(61B) 2.331 65502
H(17) H(63B) 2.717 65502
H(17) H(64B) 3.495 65502
H(18) C(104) 3.336 66508
H(18) H(134) 3.487 66508
H(18) H(135) 2.523 66508
H(19) C(39) 2.910 66503
H(19) C(103) 3.365 66508
H(19) H(25) 3.187 56506
H(19) H(29) 3.247 56506
H(19) H(49) 3.055 66503
H(19) H(50) 2.887 66503
H(19) H(51) 2.339 66503
H(19) H(132) 3.239 66508
H(19) H(133) 2.790 66508
H(19) H(135) 3.394 66508
H(20) O(30) 2.816 .
H(20) H(25) 3.514 56506
H(20) H(41) 3.460 56506
H(20) H(51) 2.681 66503
H(21) O(30) 3.270 .
H(21) H(41) 2.847 56506
H(21) H(45) 3.223 56506
H(21) H(101) 3.486 46504
H(21) H(102) 3.249 46504
H(23) C(77) 3.287 46504
H(23) C(78) 3.289 46504
H(23) H(99) 2.581 46504
H(23) H(101) 2.901 46504
H(23) H(102) 3.218 46504
H(24) C(37) 3.351 56506
H(24) C(38) 3.422 56506
H(24) C(39) 3.456 56506
H(24) C(76) 3.438 46504
H(24) C(78) 3.481 46504
H(24) H(45) 2.548 56506
H(24) H(47) 3.063 56506
H(24) H(50) 3.326 56506
H(24) H(51) 3.114 56506
H(24) H(97) 2.582 46504
H(24) H(99) 3.425 46504
H(24) H(102) 2.794 46504
H(25) C(39) 3.590 56506
H(25) H(19) 3.187 65508
H(25) H(20) 3.514 65508
H(25) H(45) 3.365 56506
H(25) H(50) 3.423 56506
H(25) H(51) 2.967 56506
H(26) H(75B) 3.466 46504
H(26) H(76A) 3.448 46504
H(27) C(75) 3.536 46504
H(27) C(76) 3.577 46504
H(27) H(95) 2.780 46504
H(27) H(97) 3.096 46504
H(27) H(99) 3.103 46504
H(28) C(38) 3.474 56506
H(28) C(39) 3.278 56506
H(28) C(74) 3.439 46504
H(28) C(75) 3.589 46504
H(28) C(76) 3.571 46504
H(28) H(47) 2.797 56506
H(28) H(50) 2.528 56506
H(28) H(51) 3.553 56506
H(28) H(92) 2.631 46504
H(28) H(95) 3.313 46504
H(28) H(97) 2.766 46504
H(29) C(39) 3.163 56506
H(29) H(19) 3.247 65508
H(29) H(50) 2.326 56506
H(29) H(51) 3.218 56506
H(30) O(20) 3.019 46504
H(30) C(59) 3.444 46504
H(30) C(60) 3.510 46504
H(30) C(73) 3.389 46504
H(30) H(72) 3.392 46504
H(30) H(74) 3.150 46504
H(30) H(75B) 3.482 46504
H(30) H(76A) 3.404 46504
H(30) H(91) 2.575 46504
H(30) H(92) 3.249 46504
H(30) H(95) 3.080 46504
H(31) O(20) 3.422 46504
H(31) C(60) 3.252 46504
H(31) C(61) 3.305 46504
H(31) C(62B) 3.392 46504
H(31) H(54) 3.259 65508
H(31) H(74) 2.731 46504
H(31) H(75B) 2.917 46504
H(31) H(76A) 2.550 46504
H(31) H(78B) 2.836 46504
H(32) C(42) 3.483 46504
H(32) C(43) 2.987 65508
H(32) C(44) 3.309 65508
H(32) C(64B) 3.566 65508
H(32) H(53) 2.992 46504
H(32) H(54) 2.264 65508
H(32) H(55) 2.927 65508
H(32) H(82B) 2.675 65508
H(32) H(85B) 3.288 65508
H(33) O(22) 3.289 46504
H(33) O(23) 3.117 46504
H(33) C(41) 3.552 46504
H(33) C(42) 3.422 46504
H(33) C(71) 3.541 46504
H(33) C(72) 3.037 46504
H(33) C(73) 3.442 46504
H(33) H(52) 3.371 46504
H(33) H(53) 3.133 46504
H(33) H(54) 3.593 65508
H(33) H(74) 3.287 46504
H(33) H(82B) 3.368 65508
H(33) H(89) 3.523 46504
H(33) H(91) 2.933 46504
H(33) H(92) 3.530 46504
H(34) O(23) 3.363 46504
H(34) C(52A) 3.267 56506
H(34) C(74) 3.597 46504
H(34) H(50) 3.466 56506
H(34) H(66A) 3.049 56506
H(34) H(68A) 2.606 56506
H(34) H(82B) 3.344 65508
H(34) H(85B) 2.930 65508
H(34) H(89) 3.418 46504
H(34) H(91) 3.385 46504
H(34) H(92) 2.787 46504
H(36) C(13) 3.333 65508
H(36) H(14) 3.133 65508
H(36) H(15) 2.634 65508
H(36) H(16) 3.144 46404
H(36) H(16) 3.356 65508
H(37) C(12) 3.141 65508
H(37) C(13) 3.439 65508
H(37) C(76) 3.465 54507
H(37) H(13) 3.188 65508
H(37) H(14) 2.445 65508
H(37) H(15) 3.367 65508
H(37) H(16) 2.953 46404
H(37) H(16) 3.208 65508
H(37) H(94) 3.385 54507
H(37) H(96) 2.723 54507
H(37) H(98) 3.142 54507
H(38) C(76) 3.265 54507
H(38) C(77) 3.510 54507
H(38) C(78) 3.314 54507
H(38) H(96) 2.402 54507
H(38) H(98) 3.425 54507
H(38) H(100) 2.692 54507
H(38) H(102) 3.393 54507
H(40) H(49) 3.506 66503
H(41) O(30) 3.564 65508
H(41) C(18) 3.523 65508
H(41) C(78) 3.452 54507
H(41) H(20) 3.460 65508
H(41) H(21) 2.847 65508
H(41) H(100) 3.281 54507
H(41) H(102) 2.796 54507
H(42) O(30) 2.729 .
H(42) O(30) 2.674 65508
H(42) N(1) 3.215 .
H(43) C(39) 3.175 66503
H(43) H(46) 3.423 66503
H(43) H(48) 3.354 66503
H(43) H(49) 2.348 66503
H(43) H(51) 3.369 66503
H(44) H(96) 3.312 54507
H(44) H(97) 3.324 54507
H(44) H(102) 2.993 54507
H(45) C(22) 3.368 65508
H(45) H(21) 3.223 65508
H(45) H(24) 2.548 65508
H(45) H(25) 3.365 65508
H(45) H(97) 3.537 54507
H(45) H(102) 2.939 54507
H(46) O(30) 3.461 .
H(46) O(30) 2.990 66503
H(46) O(30) 3.271 65508
H(46) N(1) 3.231 .
H(46) C(37) 3.527 66503
H(46) H(43) 3.423 66503
H(46) H(46) 2.726 66503
H(46) H(48) 3.576 66503
H(47) H(24) 3.063 65508
H(47) H(28) 2.797 65508
H(47) H(92) 3.475 54507
H(47) H(97) 2.857 54507
H(48) C(38) 3.358 66503
H(48) H(43) 3.354 66503
H(48) H(46) 3.576 66503
H(48) H(48) 2.496 66503
H(48) H(49) 3.285 66503
H(48) H(60A) 3.242 66503
H(49) C(16) 3.550 66503
H(49) C(36) 3.328 66503
H(49) C(48B) 3.548 66503
H(49) C(49A) 3.281 66503
H(49) H(19) 3.055 66503
H(49) H(40) 3.506 66503
H(49) H(43) 2.348 66503
H(49) H(48) 3.285 66503
H(49) H(59A) 3.492 66503
H(49) H(60A) 2.398 66503
H(49) H(61A) 3.372 66503
H(49) H(56B) 3.545 66503
H(49) H(58B) 3.567 66503
H(49) H(59B) 2.829 66503
H(50) C(24) 2.870 65508
H(50) H(19) 2.887 66503
H(50) H(24) 3.326 65508
H(50) H(25) 3.423 65508
H(50) H(28) 2.528 65508
H(50) H(29) 2.326 65508
H(50) H(34) 3.466 65508
H(50) H(60A) 3.325 66503
H(50) H(59B) 3.484 66503
H(51) C(16) 2.929 66503
H(51) C(17) 3.094 66503
H(51) C(22) 3.484 65508
H(51) H(19) 2.339 66503
H(51) H(20) 2.681 66503
H(51) H(24) 3.114 65508
H(51) H(25) 2.967 65508
H(51) H(28) 3.553 65508
H(51) H(29) 3.218 65508
H(51) H(43) 3.369 66503
H(52) H(33) 3.371 65402
H(52) H(134) 3.524 66508
H(52) H(135) 3.309 66508
H(52) H(136) 3.575 66508
H(53) C(26) 3.519 65402
H(53) C(62B) 3.454 67505
H(53) C(64B) 3.185 67505
H(53) H(32) 2.992 65402
H(53) H(33) 3.133 65402
H(53) H(54) 2.888 67505
H(53) H(77B) 3.352 67505
H(53) H(78A) 3.597 67505
H(53) H(78B) 2.871 67505
H(53) H(81B) 3.224 67505
H(53) H(82B) 2.383 67505
H(53) H(134) 2.970 66508
H(53) H(136) 3.555 66508
H(54) C(26) 3.196 56506
H(54) C(42) 3.249 67505
H(54) C(43) 3.081 67505
H(54) H(31) 3.259 56506
H(54) H(32) 2.264 56506
H(54) H(33) 3.593 56506
H(54) H(53) 2.888 67505
H(54) H(54) 2.605 67505
H(54) H(78B) 3.012 67505
H(54) H(134) 3.408 66508
H(55) H(32) 2.927 56506
H(56A) H(17) 3.030 46404
H(57A) C(11) 3.490 46404
H(57A) C(13) 3.140 46404
H(57A) H(11) 2.807 46404
H(57A) H(12) 3.531 46404
H(57A) H(16) 3.533 46404
H(57A) H(17) 2.187 46404
H(58A) H(17) 2.948 46404
H(58A) H(96) 3.591 54507
H(59A) H(49) 3.492 66503
H(60A) C(39) 3.199 66503
H(60A) H(48) 3.242 66503
H(60A) H(49) 2.398 66503
H(60A) H(50) 3.325 66503
H(60A) H(66A) 3.051 66503
H(61A) H(49) 3.372 66503
H(61A) H(66A) 3.065 66503
H(62A) C(52A) 2.739 66503
H(62A) H(62A) 3.014 66503
H(62A) H(66A) 2.494 66503
H(62A) H(67A) 2.172 66503
H(62A) H(68A) 3.506 66503
H(62A) H(62B) 3.461 66503
H(62A) H(66B) 2.732 66503
H(63A) H(12) 3.542 46404
H(63A) H(17) 3.322 46404
H(63A) H(67A) 3.600 66503
H(64A) H(92) 3.384 54507
H(65A) C(74) 3.131 54507
H(65A) H(15) 3.528 46404
H(65A) H(17) 3.486 46404
H(65A) H(92) 2.757 54507
H(65A) H(93) 2.588 54507
H(66A) C(49A) 3.331 66503
H(66A) C(50A) 3.278 66503
H(66A) C(65B) 3.252 66503
H(66A) H(34) 3.049 65508
H(66A) H(60A) 3.051 66503
H(66A) H(61A) 3.065 66503
H(66A) H(62A) 2.494 66503
H(66A) H(59B) 2.878 66503
H(66A) H(60B) 3.416 66503
H(66A) H(83B) 3.562 66503
H(66A) H(84B) 3.104 66503
H(66A) H(85B) 2.639 66503
H(66A) H(92) 3.583 54507
H(67A) C(50A) 3.158 66503
H(67A) C(52B) 3.247 66503
H(67A) C(65B) 3.107 66503
H(67A) H(62A) 2.172 66503
H(67A) H(63A) 3.600 66503
H(67A) H(67A) 3.235 66503
H(67A) H(59B) 3.587 66503
H(67A) H(60B) 3.152 66503
H(67A) H(66B) 2.432 66503
H(67A) H(67B) 3.250 66503
H(67A) H(83B) 3.025 66503
H(67A) H(84B) 3.348 66503
H(67A) H(85B) 2.493 66503
H(67A) H(89) 3.009 54507
H(68A) O(23) 3.153 54507
H(68A) C(26) 3.526 65508
H(68A) C(65B) 3.436 66503
H(68A) C(70) 3.280 54507
H(68A) C(74) 3.418 54507
H(68A) H(34) 2.606 65508
H(68A) H(62A) 3.506 66503
H(68A) H(85B) 2.524 66503
H(68A) H(89) 2.344 54507
H(68A) H(92) 2.703 54507
H(68A) H(93) 3.399 54507
H(56B) H(49) 3.545 66503
H(57B) H(17) 3.013 46404
H(58B) H(49) 3.567 66503
H(59B) C(39) 3.540 66503
H(59B) H(49) 2.829 66503
H(59B) H(50) 3.484 66503
H(59B) H(66A) 2.878 66503
H(59B) H(67A) 3.587 66503
H(60B) H(66A) 3.416 66503
H(60B) H(67A) 3.152 66503
H(60B) H(66B) 3.586 66503
H(61B) C(11) 3.395 46404
H(61B) C(13) 3.230 46404
H(61B) H(11) 2.989 46404
H(61B) H(12) 2.999 46404
H(61B) H(15) 3.445 46404
H(61B) H(17) 2.331 46404
H(62B) H(62A) 3.461 66503
H(62B) H(66B) 3.545 66503
H(62B) H(92) 3.553 54507
H(63B) C(13) 3.171 46404
H(63B) C(74) 3.341 54507
H(63B) H(15) 2.734 46404
H(63B) H(17) 2.717 46404
H(63B) H(92) 3.216 54507
H(63B) H(93) 2.593 54507
H(64B) C(11) 3.470 46404
H(64B) C(86) 3.473 54507
H(64B) C(87) 3.204 54507
H(64B) H(12) 2.511 46404
H(64B) H(15) 3.262 46404
H(64B) H(17) 3.495 46404
H(64B) H(89) 3.229 54507
H(64B) H(108) 2.953 54507
H(64B) H(109) 2.370 54507
H(64B) H(112) 3.352 54507
H(65B) O(23) 3.292 54507
H(65B) C(69) 3.219 54507
H(65B) C(70) 2.657 54507
H(65B) H(66B) 3.366 66503
H(65B) H(85B) 3.415 66503
H(65B) H(88) 3.064 54507
H(65B) H(89) 1.903 54507
H(65B) H(109) 2.738 54507
H(66B) C(50A) 3.547 66503
H(66B) C(51B) 3.145 66503
H(66B) C(52A) 3.388 66503
H(66B) C(52B) 1.957 66503
H(66B) H(62A) 2.732 66503
H(66B) H(67A) 2.432 66503
H(66B) H(60B) 3.586 66503
H(66B) H(62B) 3.545 66503
H(66B) H(65B) 3.366 66503
H(66B) H(66B) 1.094 66503
H(66B) H(67B) 2.385 66503
H(66B) H(68B) 2.253 66503
H(66B) H(83B) 3.529 66503
H(66B) H(88) 3.536 54507
H(67B) C(52B) 2.993 66503
H(67B) H(67A) 3.250 66503
H(67B) H(66B) 2.385 66503
H(67B) H(67B) 3.570 66503
H(67B) H(68B) 2.745 66503
H(67B) H(88) 3.091 67505
H(68B) C(52B) 2.612 66503
H(68B) C(69) 3.292 54507
H(68B) H(66B) 2.253 66503
H(68B) H(67B) 2.745 66503
H(68B) H(68B) 2.418 66503
H(68B) H(88) 2.679 54507
H(68B) H(89) 3.344 54507
H(68B) H(109) 2.913 54507
H(68B) H(114) 2.721 54507
H(70) H(7) 3.036 65402
H(70) H(8) 3.281 65402
H(70) H(11) 2.920 65402
H(70) H(13) 3.278 65402
H(71) O(8) 2.906 65402
H(71) C(5) 3.258 65402
H(71) C(9) 2.973 65402
H(71) H(3) 3.447 46404
H(71) H(4) 2.319 65402
H(71) H(7) 2.631 65402
H(71) H(8) 2.513 65402
H(72) C(4) 2.877 65402
H(72) C(5) 2.830 65402
H(72) H(3) 2.321 65402
H(72) H(4) 2.204 65402
H(72) H(30) 3.392 65402
H(74) C(25) 3.289 65402
H(74) H(30) 3.150 65402
H(74) H(31) 2.731 65402
H(74) H(33) 3.287 65402
H(75A) C(3) 3.423 65402
H(75A) C(4) 3.150 65402
H(75A) H(2) 2.954 65402
H(75A) H(3) 2.388 65402
H(75A) H(7) 2.846 46404
H(75B) C(3) 3.224 65402
H(75B) C(4) 2.938 65402
H(75B) H(2) 2.814 65402
H(75B) H(3) 2.225 65402
H(75B) H(26) 3.466 65402
H(75B) H(30) 3.482 65402
H(75B) H(31) 2.917 65402
H(75B) H(131) 3.316 46404
H(76A) C(4) 3.532 65402
H(76A) C(25) 3.397 65402
H(76A) H(2) 3.243 65402
H(76A) H(3) 2.862 65402
H(76A) H(26) 3.448 65402
H(76A) H(30) 3.404 65402
H(76A) H(31) 2.550 65402
H(76A) H(131) 3.113 46404
H(76B) H(2) 3.430 65402
H(76B) H(3) 3.125 65402
H(76B) H(7) 2.756 46404
H(76B) H(11) 3.336 46404
H(77A) H(7) 3.552 46404
H(77A) H(11) 2.930 46404
H(77B) C(104) 3.567 46404
H(77B) H(53) 3.352 67505
H(77B) H(131) 2.757 46404
H(77B) H(134) 3.120 46404
H(77B) H(136) 3.202 46404
H(78A) H(53) 3.597 67505
H(78B) C(42) 3.478 67505
H(78B) C(43) 3.554 67505
H(78B) H(31) 2.836 65402
H(78B) H(53) 2.871 67505
H(78B) H(54) 3.012 67505
H(78B) H(134) 3.432 46404
H(79A) C(100) 3.494 46404
H(79A) C(101) 3.559 46404
H(79A) C(102) 3.407 46404
H(79A) H(2) 3.412 65402
H(79A) H(126) 2.680 46404
H(79A) H(128) 3.305 46404
H(79A) H(131) 2.553 46404
H(79A) H(136) 3.387 46404
H(79B) H(11) 3.194 46404
H(80A) C(9) 3.102 46404
H(80A) C(10) 3.124 46404
H(80A) C(11) 3.420 46404
H(80A) H(2) 3.195 65402
H(80A) H(5) 3.444 46404
H(80A) H(7) 2.384 46404
H(80A) H(9) 2.623 46404
H(80A) H(11) 2.909 46404
H(80A) H(126) 2.982 46404
H(81A) C(11) 3.227 46404
H(81A) H(9) 3.240 46404
H(81A) H(11) 2.840 46404
H(81A) H(12) 2.811 46404
H(81B) C(68) 3.528 67505
H(81B) C(69) 2.960 67505
H(81B) C(70) 3.514 67505
H(81B) H(53) 3.224 67505
H(81B) H(88) 2.713 67505
H(82A) C(69) 3.149 67505
H(82A) H(87) 3.598 67505
H(82A) H(88) 2.623 67505
H(82B) C(26) 3.295 56506
H(82B) C(42) 3.326 67505
H(82B) H(32) 2.675 56506
H(82B) H(33) 3.368 56506
H(82B) H(34) 3.344 56506
H(82B) H(53) 2.383 67505
H(83A) C(10) 3.347 46404
H(83A) C(88) 3.518 54507
H(83A) H(9) 2.443 46404
H(83A) H(12) 3.205 46404
H(83A) H(112) 2.649 54507
H(83A) H(113) 3.251 54507
H(83A) H(114) 3.528 54507
H(83A) H(123) 3.458 46404
H(83B) H(66A) 3.562 66503
H(83B) H(67A) 3.025 66503
H(83B) H(66B) 3.529 66503
H(83B) H(88) 2.953 67505
H(84A) C(68) 3.254 67505
H(84A) C(69) 3.050 67505
H(84A) C(91) 3.592 67505
H(84A) H(87) 2.756 67505
H(84A) H(88) 2.353 67505
H(84A) H(113) 3.570 54507
H(84A) H(114) 3.548 54507
H(84A) H(117) 2.839 67505
H(84A) H(119) 3.491 67505
H(84B) C(52A) 3.570 66503
H(84B) H(66A) 3.104 66503
H(84B) H(67A) 3.348 66503
H(85A) O(29) 3.242 46404
H(85A) C(99) 3.036 46404
H(85A) C(100) 3.105 46404
H(85A) C(101) 3.572 46404
H(85A) H(9) 3.459 46404
H(85A) H(87) 2.981 67505
H(85A) H(88) 3.518 67505
H(85A) H(117) 3.136 67505
H(85A) H(125) 2.534 46404
H(85A) H(126) 2.551 46404
H(85A) H(128) 3.067 46404
H(85B) C(26) 3.468 56506
H(85B) C(52A) 2.705 66503
H(85B) C(69) 3.330 67505
H(85B) C(70) 3.202 67505
H(85B) H(32) 3.288 56506
H(85B) H(34) 2.930 56506
H(85B) H(66A) 2.639 66503
H(85B) H(67A) 2.493 66503
H(85B) H(68A) 2.524 66503
H(85B) H(65B) 3.415 66503
H(85B) H(88) 2.994 67505
H(85B) H(89) 2.737 67505
H(86) H(136) 3.537 66508
H(87) C(65A) 3.278 67505
H(87) H(82A) 3.598 67505
H(87) H(84A) 2.756 67505
H(87) H(85A) 2.981 67505
H(87) H(125) 3.497 66508
H(87) H(128) 3.254 66508
H(87) H(136) 3.599 66508
H(88) C(52B) 3.404 45507
H(88) C(64A) 3.281 67505
H(88) C(64B) 3.429 67505
H(88) C(65A) 3.124 67505
H(88) C(65B) 3.274 67505
H(88) H(65B) 3.064 45507
H(88) H(66B) 3.536 45507
H(88) H(67B) 3.091 67505
H(88) H(68B) 2.679 45507
H(88) H(81B) 2.713 67505
H(88) H(82A) 2.623 67505
H(88) H(83B) 2.953 67505
H(88) H(84A) 2.353 67505
H(88) H(85A) 3.518 67505
H(88) H(85B) 2.994 67505
H(89) C(51B) 2.879 45507
H(89) C(52A) 3.095 45507
H(89) C(52B) 3.571 45507
H(89) C(65B) 3.578 67505
H(89) H(33) 3.523 65402
H(89) H(34) 3.418 65402
H(89) H(67A) 3.009 45507
H(89) H(68A) 2.344 45507
H(89) H(64B) 3.229 45507
H(89) H(65B) 1.903 45507
H(89) H(68B) 3.344 45507
H(89) H(85B) 2.737 67505
H(91) C(25) 3.333 65402
H(91) C(26) 3.377 65402
H(91) H(30) 2.575 65402
H(91) H(33) 2.933 65402
H(91) H(34) 3.385 65402
H(92) C(24) 3.425 65402
H(92) C(25) 3.517 65402
H(92) C(26) 3.408 65402
H(92) C(51A) 3.337 45507
H(92) C(52A) 3.340 45507
H(92) H(28) 2.631 65402
H(92) H(30) 3.249 65402
H(92) H(33) 3.530 65402
H(92) H(34) 2.787 65402
H(92) H(47) 3.475 45507
H(92) H(64A) 3.384 45507
H(92) H(65A) 2.757 45507
H(92) H(66A) 3.583 45507
H(92) H(68A) 2.703 45507
H(92) H(62B) 3.553 45507
H(92) H(63B) 3.216 45507
H(93) C(50B) 3.497 45507
H(93) C(51A) 3.496 45507
H(93) H(15) 2.864 46506
H(93) H(65A) 2.588 45507
H(93) H(68A) 3.399 45507
H(93) H(63B) 2.593 45507
H(94) C(12) 3.403 65402
H(94) H(8) 3.289 65402
H(94) H(13) 2.510 65402
H(94) H(14) 3.511 65402
H(94) H(37) 3.385 45507
H(95) C(23) 3.586 65402
H(95) H(27) 2.780 65402
H(95) H(28) 3.313 65402
H(95) H(30) 3.080 65402
H(96) C(30) 3.257 45507
H(96) C(31) 3.109 45507
H(96) H(37) 2.723 45507
H(96) H(38) 2.402 45507
H(96) H(44) 3.312 45507
H(96) H(58A) 3.591 45507
H(97) C(22) 3.335 65402
H(97) C(23) 3.440 65402
H(97) C(24) 3.513 65402
H(97) H(24) 2.582 65402
H(97) H(27) 3.096 65402
H(97) H(28) 2.766 65402
H(97) H(44) 3.324 45507
H(97) H(45) 3.537 45507
H(97) H(47) 2.857 45507
H(98) C(9) 3.314 65402
H(98) C(10) 3.568 65402
H(98) C(12) 3.399 65402
H(98) H(6) 3.223 65402
H(98) H(8) 2.612 65402
H(98) H(10) 3.061 65402
H(98) H(13) 2.966 65402
H(98) H(14) 2.964 65402
H(98) H(37) 3.142 45507
H(98) H(38) 3.425 45507
H(99) O(8) 3.179 65402
H(99) C(8) 3.522 65402
H(99) C(21) 3.431 65402
H(99) H(6) 3.224 65402
H(99) H(8) 2.907 65402
H(99) H(23) 2.581 65402
H(99) H(24) 3.425 65402
H(99) H(27) 3.103 65402
H(100) O(14) 3.500 45507
H(100) C(31) 3.327 45507
H(100) C(82) 3.064 57505
H(100) C(83) 3.135 57505
H(100) H(38) 2.692 45507
H(100) H(41) 3.281 45507
H(100) H(105) 2.492 57505
H(100) H(106) 2.628 57505
H(100) H(121) 3.329 65402
H(101) O(10) 3.306 65402
H(101) O(11) 3.126 65402
H(101) C(19) 3.544 65402
H(101) C(20) 3.045 65402
H(101) C(21) 3.445 65402
H(101) C(94) 3.579 65402
H(101) H(6) 3.346 65402
H(101) H(21) 3.486 65402
H(101) H(23) 2.901 65402
H(101) H(105) 3.176 57505
H(101) H(121) 3.202 65402
H(102) O(11) 3.213 65402
H(102) C(21) 3.493 65402
H(102) C(22) 3.552 65402
H(102) C(35) 3.545 45507
H(102) C(36) 3.482 45507
H(102) H(21) 3.249 65402
H(102) H(23) 3.218 65402
H(102) H(24) 2.794 65402
H(102) H(38) 3.393 45507
H(102) H(41) 2.796 45507
H(102) H(44) 2.993 45507
H(102) H(45) 2.939 45507
H(102) H(105) 3.417 57505
H(105) C(78) 3.177 57505
H(105) C(94) 3.444 46506
H(105) H(100) 2.492 57505
H(105) H(101) 3.176 57505
H(105) H(102) 3.417 57505
H(105) H(121) 2.502 46506
H(106) C(78) 3.516 57505
H(106) C(94) 3.159 46506
H(106) C(95) 3.201 46506
H(106) H(100) 2.628 57505
H(106) H(121) 2.551 46506
H(106) H(122) 2.661 46506
H(108) C(11) 3.291 46506
H(108) C(12) 3.208 46506
H(108) C(13) 3.547 46506
H(108) H(10) 3.215 46506
H(108) H(12) 2.776 46506
H(108) H(14) 2.615 46506
H(108) H(15) 2.951 46506
H(108) H(64B) 2.953 45507
H(109) C(51B) 2.933 45507
H(109) C(52B) 3.381 45507
H(109) H(64B) 2.370 45507
H(109) H(65B) 2.738 45507
H(109) H(68B) 2.913 45507
H(111) C(95) 2.991 46506
H(111) C(96) 3.164 46506
H(111) H(118) 3.474 46506
H(111) H(122) 2.302 46506
H(111) H(123) 2.656 46506
H(112) C(10) 3.447 46506
H(112) C(65A) 3.562 45507
H(112) C(96) 3.489 46506
H(112) H(9) 2.957 46506
H(112) H(10) 3.227 46506
H(112) H(12) 3.144 46506
H(112) H(64B) 3.352 45507
H(112) H(83A) 2.649 45507
H(112) H(122) 3.180 46506
H(112) H(123) 2.766 46506
H(113) C(91) 3.474 57503
H(113) C(91) 3.138 46506
H(113) H(83A) 3.251 45507
H(113) H(84A) 3.570 45507
H(113) H(116) 3.413 46506
H(113) H(118) 2.209 46506
H(113) H(119) 2.611 57503
H(113) H(119) 3.416 46506
H(113) H(123) 2.970 46506
H(114) C(52B) 3.579 45507
H(114) H(68B) 2.721 45507
H(114) H(83A) 3.528 45507
H(114) H(84A) 3.548 45507
H(114) H(119) 3.150 57503
H(116) C(91) 2.826 46506
H(116) H(113) 3.413 66508
H(116) H(117) 3.065 46506
H(116) H(118) 2.207 46506
H(116) H(119) 2.793 46506
H(117) C(65A) 3.407 67505
H(117) H(84A) 2.839 67505
H(117) H(85A) 3.136 67505
H(117) H(116) 3.065 66508
H(117) H(125) 2.797 66508
H(118) C(89) 2.893 66508
H(118) C(90) 2.841 66508
H(118) C(91) 3.476 66508
H(118) H(111) 3.474 66508
H(118) H(113) 2.209 66508
H(118) H(116) 2.207 66508
H(118) H(118) 3.515 46506
H(118) H(118) 3.515 66508
H(118) H(119) 3.062 46506
H(118) H(119) 3.361 66508
H(118) H(125) 3.168 66508
H(119) C(89) 3.261 57503
H(119) C(90) 3.429 66508
H(119) C(91) 3.416 57503
H(119) C(91) 3.402 66508
H(119) H(84A) 3.491 67505
H(119) H(113) 2.611 57503
H(119) H(113) 3.416 66508
H(119) H(114) 3.150 57503
H(119) H(116) 2.793 66508
H(119) H(118) 3.361 46506
H(119) H(118) 3.062 66508
H(119) H(119) 2.548 57503
H(119) H(119) 3.244 46506
H(119) H(119) 3.244 66508
H(120) H(132) 3.458 66508
H(120) H(135) 3.442 66508
H(121) C(82) 2.779 66508
H(121) C(83) 2.812 66508
H(121) H(100) 3.329 46504
H(121) H(101) 3.202 46504
H(121) H(105) 2.502 66508
H(121) H(106) 2.551 66508
H(121) H(129) 2.822 66508
H(121) H(132) 3.028 66508
H(122) O(26) 2.881 66508
H(122) C(83) 3.139 66508
H(122) C(85) 3.582 66508
H(122) C(88) 3.151 66508
H(122) H(106) 2.661 66508
H(122) H(111) 2.302 66508
H(122) H(112) 3.180 66508
H(122) H(124) 3.236 66508
H(122) H(129) 3.066 66508
H(123) C(88) 3.109 66508
H(123) C(89) 3.535 66508
H(123) H(83A) 3.458 65502
H(123) H(111) 2.656 66508
H(123) H(112) 2.766 66508
H(123) H(113) 2.970 66508
H(124) H(122) 3.236 46506
H(125) C(65A) 3.390 65502
H(125) C(91) 3.382 46506
H(125) H(85A) 2.534 65502
H(125) H(87) 3.497 46506
H(125) H(117) 2.797 46506
H(125) H(118) 3.168 46506
H(126) C(63A) 3.262 65502
H(126) C(65A) 3.405 65502
H(126) H(79A) 2.680 65502
H(126) H(80A) 2.982 65502
H(126) H(85A) 2.551 65502
H(128) H(79A) 3.305 65502
H(128) H(85A) 3.067 65502
H(128) H(87) 3.254 46506
H(129) C(94) 3.094 46506
H(129) C(95) 3.232 46506
H(129) H(121) 2.822 46506
H(129) H(122) 3.066 46506
H(131) C(62B) 3.575 65502
H(131) C(63A) 3.480 65502
H(131) H(75B) 3.316 65502
H(131) H(76A) 3.113 65502
H(131) H(77B) 2.757 65502
H(131) H(79A) 2.553 65502
H(132) C(15) 3.474 46506
H(132) C(16) 3.264 46506
H(132) C(94) 3.502 46506
H(132) H(19) 3.239 46506
H(132) H(120) 3.458 46506
H(132) H(121) 3.028 46506
H(133) C(16) 3.277 46506
H(133) H(19) 2.790 46506
H(134) C(41) 3.203 46506
H(134) C(42) 2.840 46506
H(134) C(43) 3.142 46506
H(134) H(18) 3.487 46506
H(134) H(52) 3.524 46506
H(134) H(53) 2.970 46506
H(134) H(54) 3.408 46506
H(134) H(77B) 3.120 65502
H(134) H(78B) 3.432 65502
H(135) C(15) 2.951 46506
H(135) C(16) 3.449 46506
H(135) C(40) 3.478 46506
H(135) C(41) 3.190 46506
H(135) C(42) 3.507 46506
H(135) H(18) 2.523 46506
H(135) H(19) 3.394 46506
H(135) H(52) 3.309 46506
H(135) H(120) 3.442 46506
H(136) H(52) 3.575 46506
H(136) H(53) 3.555 46506
H(136) H(77B) 3.202 65502
H(136) H(79A) 3.387 65502
H(136) H(86) 3.537 46506
H(136) H(87) 3.599 46506

loop_
_geom_torsion_atom_site_label_1
_geom_torsion_atom_site_label_2
_geom_torsion_atom_site_label_3
_geom_torsion_atom_site_label_4
_geom_torsion
_geom_torsion_site_symmetry_1
_geom_torsion_site_symmetry_3
_geom_torsion_site_symmetry_4
O(2) Tb(1) O(2) Tb(2) -50.9(2) . 56503 56503
O(2) Tb(1) O(2) Tb(3) -155.85(15) . 56503 56503
O(2) Tb(1) O(2) Tb(2) -50.9(2) 56503 . .
O(2) Tb(1) O(2) Tb(3) -155.85(15) 56503 . .
O(2) Tb(1) O(3) Tb(3) -9.79(14) . . .
O(2) Tb(1) O(3) Tb(4) -116.21(16) . . .
O(3) Tb(1) O(2) Tb(2) 114.84(16) . . .
O(3) Tb(1) O(2) Tb(3) 9.93(14) . . .
O(2) Tb(1) O(3) Tb(3) 153.67(17) . 56503 56503
O(2) Tb(1) O(3) Tb(4) 47.2(2) . 56503 56503
O(3) Tb(1) O(2) Tb(2) 153.42(17) 56503 . .
O(3) Tb(1) O(2) Tb(3) 48.5(2) 56503 . .
O(2) Tb(1) O(4) Tb(4) 52.75(17) . . .
O(2) Tb(1) O(4) Tb(5) -53.01(19) . . .
O(4) Tb(1) O(2) Tb(2) 51.79(18) . . .
O(4) Tb(1) O(2) Tb(3) -53.12(18) . . .
O(2) Tb(1) O(4) Tb(4) -169.24(16) . 56503 56503
O(2) Tb(1) O(4) Tb(5) 85.00(15) . 56503 56503
O(4) Tb(1) O(2) Tb(2) -169.82(16) 56503 . .
O(4) Tb(1) O(2) Tb(3) 85.27(15) 56503 . .
O(2) Tb(1) O(5) Tb(2) 10.76(14) . . .
O(2) Tb(1) O(5) Tb(5) 117.31(17) . . .
O(5) Tb(1) O(2) Tb(2) -10.52(13) . . .
O(5) Tb(1) O(2) Tb(3) -115.43(17) . . .
O(2) Tb(1) O(5) Tb(2) 163.84(18) . 56503 56503
O(2) Tb(1) O(5) Tb(5) -89.61(16) . 56503 56503
O(5) Tb(1) O(2) Tb(2) -91.99(15) 56503 . .
O(5) Tb(1) O(2) Tb(3) 163.09(18) 56503 . .
O(2) Tb(1) O(3) Tb(3) 153.67(17) 56503 . .
O(2) Tb(1) O(3) Tb(4) 47.2(2) 56503 . .
O(3) Tb(1) O(2) Tb(2) 153.42(17) . 56503 56503
O(3) Tb(1) O(2) Tb(3) 48.5(2) . 56503 56503
O(2) Tb(1) O(3) Tb(3) -9.79(14) 56503 56503 56503
O(2) Tb(1) O(3) Tb(4) -116.21(16) 56503 56503 56503
O(3) Tb(1) O(2) Tb(2) 114.84(16) 56503 56503 56503
O(3) Tb(1) O(2) Tb(3) 9.93(14) 56503 56503 56503
O(2) Tb(1) O(4) Tb(4) -169.24(16) 56503 . .
O(2) Tb(1) O(4) Tb(5) 85.00(16) 56503 . .
O(4) Tb(1) O(2) Tb(2) -169.82(16) . 56503 56503
O(4) Tb(1) O(2) Tb(3) 85.27(15) . 56503 56503
O(2) Tb(1) O(4) Tb(4) 52.75(17) 56503 56503 56503
O(2) Tb(1) O(4) Tb(5) -53.01(19) 56503 56503 56503
O(4) Tb(1) O(2) Tb(2) 51.79(17) 56503 56503 56503
O(4) Tb(1) O(2) Tb(3) -53.12(18) 56503 56503 56503
O(2) Tb(1) O(5) Tb(2) 163.84(18) 56503 . .
O(2) Tb(1) O(5) Tb(5) -89.61(16) 56503 . .
O(5) Tb(1) O(2) Tb(2) -91.99(15) . 56503 56503
O(5) Tb(1) O(2) Tb(3) 163.09(18) . 56503 56503
O(2) Tb(1) O(5) Tb(2) 10.76(14) 56503 56503 56503
O(2) Tb(1) O(5) Tb(5) 117.31(17) 56503 56503 56503
O(5) Tb(1) O(2) Tb(2) -10.52(13) 56503 56503 56503
O(5) Tb(1) O(2) Tb(3) -115.43(17) 56503 56503 56503
O(3) Tb(1) O(3) Tb(3) -168.23(17) . 56503 56503
O(3) Tb(1) O(3) Tb(4) 85.35(15) . 56503 56503
O(3) Tb(1) O(3) Tb(3) -168.23(17) 56503 . .
O(3) Tb(1) O(3) Tb(4) 85.35(15) 56503 . .
O(3) Tb(1) O(4) Tb(4) -10.08(13) . . .
O(3) Tb(1) O(4) Tb(5) -115.84(17) . . .
O(4) Tb(1) O(3) Tb(3) 116.71(17) . . .
O(4) Tb(1) O(3) Tb(4) 10.29(13) . . .
O(3) Tb(1) O(4) Tb(4) -91.08(15) . 56503 56503
O(3) Tb(1) O(4) Tb(5) 163.16(19) . 56503 56503
O(4) Tb(1) O(3) Tb(3) -89.88(16) 56503 . .
O(4) Tb(1) O(3) Tb(4) 163.70(18) 56503 . .
O(3) Tb(1) O(5) Tb(2) -52.56(19) . . .
O(3) Tb(1) O(5) Tb(5) 54.0(2) . . .
O(5) Tb(1) O(3) Tb(3) 53.67(19) . . .
O(5) Tb(1) O(3) Tb(4) -52.75(19) . . .
O(3) Tb(1) O(5) Tb(2) -155.47(15) . 56503 56503
O(3) Tb(1) O(5) Tb(5) -48.9(2) . 56503 56503
O(5) Tb(1) O(3) Tb(3) -49.9(2) 56503 . .
O(5) Tb(1) O(3) Tb(4) -156.34(15) 56503 . .
O(3) Tb(1) O(4) Tb(4) -91.08(15) 56503 . .
O(3) Tb(1) O(4) Tb(5) 163.16(19) 56503 . .
O(4) Tb(1) O(3) Tb(3) -89.88(16) . 56503 56503
O(4) Tb(1) O(3) Tb(4) 163.70(18) . 56503 56503
O(3) Tb(1) O(4) Tb(4) -10.08(13) 56503 56503 56503
O(3) Tb(1) O(4) Tb(5) -115.84(17) 56503 56503 56503
O(4) Tb(1) O(3) Tb(3) 116.71(17) 56503 56503 56503
O(4) Tb(1) O(3) Tb(4) 10.29(13) 56503 56503 56503
O(3) Tb(1) O(5) Tb(2) -155.47(15) 56503 . .
O(3) Tb(1) O(5) Tb(5) -48.9(2) 56503 . .
O(5) Tb(1) O(3) Tb(3) -49.9(2) . 56503 56503
O(5) Tb(1) O(3) Tb(4) -156.34(15) . 56503 56503
O(3) Tb(1) O(5) Tb(2) -52.56(19) 56503 56503 56503
O(3) Tb(1) O(5) Tb(5) 54.0(2) 56503 56503 56503
O(5) Tb(1) O(3) Tb(3) 53.67(19) 56503 56503 56503
O(5) Tb(1) O(3) Tb(4) -52.75(19) 56503 56503 56503
O(4) Tb(1) O(4) Tb(4) -50.2(2) . 56503 56503
O(4) Tb(1) O(4) Tb(5) -156.01(16) . 56503 56503
O(4) Tb(1) O(4) Tb(4) -50.2(2) 56503 . .
O(4) Tb(1) O(4) Tb(5) -156.01(16) 56503 . .
O(4) Tb(1) O(5) Tb(2) -115.99(17) . . .
O(4) Tb(1) O(5) Tb(5) -9.44(15) . . .
O(5) Tb(1) O(4) Tb(4) 115.36(17) . . .
O(5) Tb(1) O(4) Tb(5) 9.60(15) . . .
O(4) Tb(1) O(5) Tb(2) 47.4(3) . 56503 56503
O(4) Tb(1) O(5) Tb(5) 153.94(18) . 56503 56503
O(5) Tb(1) O(4) Tb(4) 154.35(18) 56503 . .
O(5) Tb(1) O(4) Tb(5) 48.6(3) 56503 . .
O(4) Tb(1) O(5) Tb(2) 47.4(3) 56503 . .
O(4) Tb(1) O(5) Tb(5) 153.94(18) 56503 . .
O(5) Tb(1) O(4) Tb(4) 154.35(18) . 56503 56503
O(5) Tb(1) O(4) Tb(5) 48.6(3) . 56503 56503
O(4) Tb(1) O(5) Tb(2) -115.99(17) 56503 56503 56503
O(4) Tb(1) O(5) Tb(5) -9.44(15) 56503 56503 56503
O(5) Tb(1) O(4) Tb(4) 115.36(17) 56503 56503 56503
O(5) Tb(1) O(4) Tb(5) 9.60(15) 56503 56503 56503
O(5) Tb(1) O(5) Tb(2) 85.77(16) . 56503 56503
O(5) Tb(1) O(5) Tb(5) -167.68(18) . 56503 56503
O(5) Tb(1) O(5) Tb(2) 85.77(16) 56503 . .
O(5) Tb(1) O(5) Tb(5) -167.68(18) 56503 . .
O(1) Tb(2) O(2) Tb(1) -58.73(14) . . .
O(1) Tb(2) O(2) Tb(3) 46.78(14) . . .
O(2) Tb(2) O(1) Tb(3) -39.97(12) . . .
O(2) Tb(2) O(1) Tb(4) 50.2(8) . . .
O(2) Tb(2) O(1) Tb(5) 127.94(16) . . .
O(1) Tb(2) O(5) Tb(1) 57.99(14) . . .
O(1) Tb(2) O(5) Tb(5) -48.04(14) . . .
O(5) Tb(2) O(1) Tb(3) -127.85(16) . . .
O(5) Tb(2) O(1) Tb(4) -37.7(8) . . .
O(5) Tb(2) O(1) Tb(5) 40.07(12) . . .
O(1) Tb(2) O(6) C(1) -165.5(5) . . .
O(6) Tb(2) O(1) Tb(3) -79.1(2) . . .
O(6) Tb(2) O(1) Tb(4) 11.0(9) . . .
O(6) Tb(2) O(1) Tb(5) 88.77(19) . . .
O(1) Tb(2) O(7) C(7) 157.6(5) . . .
O(7) Tb(2) O(1) Tb(3) 168.86(16) . . .
O(7) Tb(2) O(1) Tb(4) -101.0(8) . . .
O(7) Tb(2) O(1) Tb(5) -23.2(2) . . .
O(1) Tb(2) O(9) Tb(3) -47.06(13) . . .
O(1) Tb(2) O(9) C(14) 154.8(6) . . .
O(9) Tb(2) O(1) Tb(3) 43.65(13) . . .
O(9) Tb(2) O(1) Tb(4) 133.8(8) . . .
O(9) Tb(2) O(1) Tb(5) -148.43(17) . . .
O(1) Tb(2) O(10) C(20) -2.1(8) . . .
O(10) Tb(2) O(1) Tb(3) 45.3(2) . . .
O(10) Tb(2) O(1) Tb(4) 135.4(8) . . .
O(10) Tb(2) O(1) Tb(5) -146.81(19) . . .
O(1) Tb(2) O(27) Tb(5) 51.02(13) . . .
O(1) Tb(2) O(27) C(92) -141.7(5) . . .
O(27) Tb(2) O(1) Tb(3) 148.02(17) . . .
O(27) Tb(2) O(1) Tb(4) -121.8(8) . . .
O(27) Tb(2) O(1) Tb(5) -44.06(13) . . .
O(2) Tb(2) O(5) Tb(1) -11.02(14) . . .
O(2) Tb(2) O(5) Tb(5) -117.05(16) . . .
O(5) Tb(2) O(2) Tb(1) 10.90(14) . . .
O(5) Tb(2) O(2) Tb(3) 116.41(16) . . .
O(2) Tb(2) O(6) C(1) 157.7(6) . . .
O(6) Tb(2) O(2) Tb(1) 92.59(16) . . .
O(6) Tb(2) O(2) Tb(3) -161.90(19) . . .
O(2) Tb(2) O(7) C(7) 33.1(7) . . .
O(7) Tb(2) O(2) Tb(1) 82.8(2) . . .
O(7) Tb(2) O(2) Tb(3) -171.7(2) . . .
O(2) Tb(2) O(9) Tb(3) 23.14(13) . . .
O(2) Tb(2) O(9) C(14) -135.0(6) . . .
O(9) Tb(2) O(2) Tb(1) -130.37(16) . . .
O(9) Tb(2) O(2) Tb(3) -24.86(14) . . .
O(2) Tb(2) O(10) C(20) 68.6(7) . . .
O(10) Tb(2) O(2) Tb(1) 164.49(14) . . .
O(10) Tb(2) O(2) Tb(3) -90.00(17) . . .
O(2) Tb(2) O(27) Tb(5) 41.2(2) . . .
O(2) Tb(2) O(27) C(92) -151.5(4) . . .
O(27) Tb(2) O(2) Tb(1) -49.0(2) . . .
O(27) Tb(2) O(2) Tb(3) 56.5(2) . . .
O(5) Tb(2) O(6) C(1) -120.6(6) . . .
O(6) Tb(2) O(5) Tb(1) -87.83(16) . . .
O(6) Tb(2) O(5) Tb(5) 166.14(17) . . .
O(5) Tb(2) O(7) C(7) 102.2(6) . . .
O(7) Tb(2) O(5) Tb(1) -160.30(16) . . .
O(7) Tb(2) O(5) Tb(5) 93.67(16) . . .
O(5) Tb(2) O(9) Tb(3) -36.1(2) . . .
O(5) Tb(2) O(9) C(14) 165.8(5) . . .
O(9) Tb(2) O(5) Tb(1) 47.0(2) . . .
O(9) Tb(2) O(5) Tb(5) -59.1(2) . . .
O(5) Tb(2) O(10) C(20) 163.4(6) . . .
O(10) Tb(2) O(5) Tb(1) -111.5(3) . . .
O(10) Tb(2) O(5) Tb(5) 142.4(3) . . .
O(5) Tb(2) O(27) Tb(5) -20.16(13) . . .
O(5) Tb(2) O(27) C(92) 147.1(4) . . .
O(27) Tb(2) O(5) Tb(1) 126.89(16) . . .
O(27) Tb(2) O(5) Tb(5) 20.86(14) . . .
O(6) Tb(2) O(7) C(7) 23.2(5) . . .
O(7) Tb(2) O(6) C(1) -27.8(5) . . .
O(6) Tb(2) O(9) Tb(3) 80.7(2) . . .
O(6) Tb(2) O(9) C(14) -77.4(6) . . .
O(9) Tb(2) O(6) C(1) 99.9(6) . . .
O(6) Tb(2) O(10) C(20) 139.4(7) . . .
O(10) Tb(2) O(6) C(1) 48.9(6) . . .
O(6) Tb(2) O(27) Tb(5) -76.1(2) . . .
O(6) Tb(2) O(27) C(92) 91.2(5) . . .
O(27) Tb(2) O(6) C(1) -65.9(6) . . .
O(7) Tb(2) O(9) Tb(3) -179.40(14) . . .
O(7) Tb(2) O(9) C(14) 22.5(6) . . .
O(9) Tb(2) O(7) C(7) -103.1(6) . . .
O(7) Tb(2) O(10) C(20) -145.1(7) . . .
O(10) Tb(2) O(7) C(7) -57.7(6) . . .
O(7) Tb(2) O(27) Tb(5) -114.05(17) . . .
O(7) Tb(2) O(27) C(92) 53.2(4) . . .
O(27) Tb(2) O(7) C(7) 177.4(6) . . .
O(9) Tb(2) O(10) C(20) -0.5(6) . . .
O(10) Tb(2) O(9) Tb(3) 134.1(2) . . .
O(10) Tb(2) O(9) C(14) -24.0(6) . . .
O(9) Tb(2) O(27) Tb(5) 114.97(15) . . .
O(9) Tb(2) O(27) C(92) -77.8(4) . . .
O(27) Tb(2) O(9) Tb(3) -108.88(15) . . .
O(27) Tb(2) O(9) C(14) 93.0(6) . . .
O(10) Tb(2) O(27) Tb(5) -175.49(13) . . .
O(10) Tb(2) O(27) C(92) -8.2(5) . . .
O(27) Tb(2) O(10) C(20) -83.8(7) . . .
O(1) Tb(3) O(2) Tb(1) 58.01(14) . . .
O(1) Tb(3) O(2) Tb(2) -46.25(13) . . .
O(2) Tb(3) O(1) Tb(2) 40.51(12) . . .
O(2) Tb(3) O(1) Tb(4) -127.36(16) . . .
O(2) Tb(3) O(1) Tb(5) -44.1(7) . . .
O(1) Tb(3) O(3) Tb(1) -59.02(14) . . .
O(1) Tb(3) O(3) Tb(4) 46.52(13) . . .
O(3) Tb(3) O(1) Tb(2) 128.54(16) . . .
O(3) Tb(3) O(1) Tb(4) -39.34(12) . . .
O(3) Tb(3) O(1) Tb(5) 43.9(7) . . .
O(1) Tb(3) O(9) Tb(2) 46.99(13) . . .
O(1) Tb(3) O(9) C(14) -151.4(5) . . .
O(9) Tb(3) O(1) Tb(2) -42.96(13) . . .
O(9) Tb(3) O(1) Tb(4) 149.17(17) . . .
O(9) Tb(3) O(1) Tb(5) -127.6(7) . . .
O(1) Tb(3) O(12) C(27) -174.4(4) . . .
O(12) Tb(3) O(1) Tb(2) 93.64(19) . . .
O(12) Tb(3) O(1) Tb(4) -74.2(2) . . .
O(12) Tb(3) O(1) Tb(5) 9.0(8) . . .
O(1) Tb(3) O(13) C(33) 166.0(5) . . .
O(13) Tb(3) O(1) Tb(2) -21.4(2) . . .
O(13) Tb(3) O(1) Tb(4) 170.71(18) . . .
O(13) Tb(3) O(1) Tb(5) -106.0(7) . . .
O(1) Tb(3) O(15) Tb(4) -48.87(13) . . .
O(1) Tb(3) O(15) C(40) 146.7(5) . . .
O(15) Tb(3) O(1) Tb(2) -146.50(17) . . .
O(15) Tb(3) O(1) Tb(4) 45.62(13) . . .
O(15) Tb(3) O(1) Tb(5) 128.9(7) . . .
O(1) Tb(3) O(16) C(46A) -9.6(12) . . .
O(1) Tb(3) O(16) C(46B) 35.4(14) . . .
O(16) Tb(3) O(1) Tb(2) -139.0(2) . . .
O(16) Tb(3) O(1) Tb(4) 53.2(2) . . .
O(16) Tb(3) O(1) Tb(5) 136.4(7) . . .
O(2) Tb(3) O(3) Tb(1) 10.14(14) . . .
O(2) Tb(3) O(3) Tb(4) 115.68(16) . . .
O(3) Tb(3) O(2) Tb(1) -10.15(14) . . .
O(3) Tb(3) O(2) Tb(2) -114.41(16) . . .
O(2) Tb(3) O(9) Tb(2) -23.46(14) . . .
O(2) Tb(3) O(9) C(14) 138.1(5) . . .
O(9) Tb(3) O(2) Tb(1) 128.63(17) . . .
O(9) Tb(3) O(2) Tb(2) 24.37(14) . . .
O(2) Tb(3) O(12) C(27) -126.6(5) . . .
O(12) Tb(3) O(2) Tb(1) -85.73(16) . . .
O(12) Tb(3) O(2) Tb(2) 170.01(17) . . .
O(2) Tb(3) O(13) C(33) 111.9(6) . . .
O(13) Tb(3) O(2) Tb(1) -157.23(16) . . .
O(13) Tb(3) O(2) Tb(2) 98.51(16) . . .
O(2) Tb(3) O(15) Tb(4) -40.3(2) . . .
O(2) Tb(3) O(15) C(40) 155.3(5) . . .
O(15) Tb(3) O(2) Tb(1) 49.5(2) . . .
O(15) Tb(3) O(2) Tb(2) -54.8(2) . . .
O(2) Tb(3) O(16) C(46A) 171.7(9) . . .
O(2) Tb(3) O(16) C(46B) -143.2(13) . . .
O(16) Tb(3) O(2) Tb(1) -123.0(4) . . .
O(16) Tb(3) O(2) Tb(2) 132.7(4) . . .
O(3) Tb(3) O(9) Tb(2) 36.6(2) . . .
O(3) Tb(3) O(9) C(14) -161.8(4) . . .
O(9) Tb(3) O(3) Tb(1) -48.5(2) . . .
O(9) Tb(3) O(3) Tb(4) 57.0(2) . . .
O(3) Tb(3) O(12) C(27) 152.8(5) . . .
O(12) Tb(3) O(3) Tb(1) 95.19(17) . . .
O(12) Tb(3) O(3) Tb(4) -159.27(18) . . .
O(3) Tb(3) O(13) C(33) 40.3(7) . . .
O(13) Tb(3) O(3) Tb(1) 85.3(2) . . .
O(13) Tb(3) O(3) Tb(4) -169.1(2) . . .
O(3) Tb(3) O(15) Tb(4) 20.58(13) . . .
O(3) Tb(3) O(15) C(40) -143.9(5) . . .
O(15) Tb(3) O(3) Tb(1) -128.00(17) . . .
O(15) Tb(3) O(3) Tb(4) -22.45(14) . . .
O(3) Tb(3) O(16) C(46A) 64.2(11) . . .
O(3) Tb(3) O(16) C(46B) 109.2(13) . . .
O(16) Tb(3) O(3) Tb(1) 169.62(17) . . .
O(16) Tb(3) O(3) Tb(4) -84.84(19) . . .
O(9) Tb(3) O(12) C(27) -69.8(6) . . .
O(12) Tb(3) O(9) Tb(2) -82.5(2) . . .
O(12) Tb(3) O(9) C(14) 79.1(5) . . .
O(9) Tb(3) O(13) C(33) -173.6(6) . . .
O(13) Tb(3) O(9) Tb(2) -118.61(18) . . .
O(13) Tb(3) O(9) C(14) 43.0(5) . . .
O(9) Tb(3) O(15) Tb(4) -112.18(15) . . .
O(9) Tb(3) O(15) C(40) 83.4(5) . . .
O(15) Tb(3) O(9) Tb(2) 109.08(16) . . .
O(15) Tb(3) O(9) C(14) -89.3(5) . . .
O(9) Tb(3) O(16) C(46A) -86.4(11) . . .
O(9) Tb(3) O(16) C(46B) -41.4(14) . . .
O(16) Tb(3) O(9) Tb(2) 177.94(17) . . .
O(16) Tb(3) O(9) C(14) -20.5(5) . . .
O(12) Tb(3) O(13) C(33) 30.3(6) . . .
O(13) Tb(3) O(12) C(27) -33.0(5) . . .
O(12) Tb(3) O(15) Tb(4) 77.4(2) . . .
O(12) Tb(3) O(15) C(40) -87.1(5) . . .
O(15) Tb(3) O(12) C(27) 95.4(5) . . .
O(12) Tb(3) O(16) C(46A) 134.3(11) . . .
O(12) Tb(3) O(16) C(46B) 179.3(9) . . .
O(16) Tb(3) O(12) C(27) 40.6(5) . . .
O(13) Tb(3) O(15) Tb(4) 176.39(15) . . .
O(13) Tb(3) O(15) C(40) 11.9(6) . . .
O(15) Tb(3) O(13) C(33) -94.7(6) . . .
O(13) Tb(3) O(16) C(46A) -151.9(11) . . .
O(13) Tb(3) O(16) C(46B) -106.9(14) . . .
O(16) Tb(3) O(13) C(33) -55.8(6) . . .
O(15) Tb(3) O(16) C(46A) -2.3(10) . . .
O(15) Tb(3) O(16) C(46B) 42.7(13) . . .
O(16) Tb(3) O(15) Tb(4) 136.9(2) . . .
O(16) Tb(3) O(15) C(40) -27.6(5) . . .
O(1) Tb(4) O(3) Tb(1) 59.03(13) . . .
O(1) Tb(4) O(3) Tb(3) -46.44(13) . . .
O(3) Tb(4) O(1) Tb(2) -50.1(8) . . .
O(3) Tb(4) O(1) Tb(3) 39.99(13) . . .
O(3) Tb(4) O(1) Tb(5) -127.95(16) . . .
O(1) Tb(4) O(4) Tb(1) -58.16(14) . . .
O(1) Tb(4) O(4) Tb(5) 47.84(14) . . .
O(4) Tb(4) O(1) Tb(2) 38.5(8) . . .
O(4) Tb(4) O(1) Tb(3) 128.63(16) . . .
O(4) Tb(4) O(1) Tb(5) -39.32(12) . . .
O(1) Tb(4) O(15) Tb(3) 49.39(13) . . .
O(1) Tb(4) O(15) C(40) -143.7(5) . . .
O(15) Tb(4) O(1) Tb(2) -135.0(9) . . .
O(15) Tb(4) O(1) Tb(3) -44.86(13) . . .
O(15) Tb(4) O(1) Tb(5) 147.20(17) . . .
O(1) Tb(4) O(18) C(53) -166.1(5) . . .
O(18) Tb(4) O(1) Tb(2) -1.1(9) . . .
O(18) Tb(4) O(1) Tb(3) 89.0(2) . . .
O(18) Tb(4) O(1) Tb(5) -78.9(2) . . .
O(1) Tb(4) O(19) C(59) 156.3(6) . . .
O(19) Tb(4) O(1) Tb(2) -112.9(8) . . .
O(19) Tb(4) O(1) Tb(3) -22.8(2) . . .
O(19) Tb(4) O(1) Tb(5) 169.29(18) . . .
O(1) Tb(4) O(21) Tb(5) -49.52(13) . . .
O(1) Tb(4) O(21) C(66) 148.0(6) . . .
O(21) Tb(4) O(1) Tb(2) 122.2(8) . . .
O(21) Tb(4) O(1) Tb(3) -147.71(17) . . .
O(21) Tb(4) O(1) Tb(5) 44.34(13) . . .
O(1) Tb(4) O(22) C(72) 8.9(8) . . .
O(22) Tb(4) O(1) Tb(2) 123.2(8) . . .
O(22) Tb(4) O(1) Tb(3) -146.69(18) . . .
O(22) Tb(4) O(1) Tb(5) 45.4(2) . . .
O(3) Tb(4) O(4) Tb(1) 10.50(13) . . .
O(3) Tb(4) O(4) Tb(5) 116.50(16) . . .
O(4) Tb(4) O(3) Tb(1) -10.57(14) . . .
O(4) Tb(4) O(3) Tb(3) -116.04(15) . . .
O(3) Tb(4) O(15) Tb(3) -21.02(13) . . .
O(3) Tb(4) O(15) C(40) 145.9(4) . . .
O(15) Tb(4) O(3) Tb(1) 127.54(16) . . .
O(15) Tb(4) O(3) Tb(3) 22.07(13) . . .
O(3) Tb(4) O(18) C(53) -121.5(6) . . .
O(18) Tb(4) O(3) Tb(1) -87.15(16) . . .
O(18) Tb(4) O(3) Tb(3) 167.39(17) . . .
O(3) Tb(4) O(19) C(59) 101.6(7) . . .
O(19) Tb(4) O(3) Tb(1) -159.23(16) . . .
O(19) Tb(4) O(3) Tb(3) 95.31(16) . . .
O(3) Tb(4) O(21) Tb(5) -39.8(2) . . .
O(3) Tb(4) O(21) C(66) 157.7(5) . . .
O(21) Tb(4) O(3) Tb(1) 49.2(2) . . .
O(21) Tb(4) O(3) Tb(3) -56.3(2) . . .
O(3) Tb(4) O(22) C(72) 174.1(6) . . .
O(22) Tb(4) O(3) Tb(1) -110.1(3) . . .
O(22) Tb(4) O(3) Tb(3) 144.4(3) . . .
O(4) Tb(4) O(15) Tb(3) 41.3(2) . . .
O(4) Tb(4) O(15) C(40) -151.8(4) . . .
O(15) Tb(4) O(4) Tb(1) -50.2(2) . . .
O(15) Tb(4) O(4) Tb(5) 55.8(2) . . .
O(4) Tb(4) O(18) C(53) 156.4(6) . . .
O(18) Tb(4) O(4) Tb(1) 93.20(16) . . .
O(18) Tb(4) O(4) Tb(5) -160.80(19) . . .
O(4) Tb(4) O(19) C(59) 30.9(8) . . .
O(19) Tb(4) O(4) Tb(1) 83.9(3) . . .
O(19) Tb(4) O(4) Tb(5) -170.1(2) . . .
O(4) Tb(4) O(21) Tb(5) 21.53(14) . . .
O(4) Tb(4) O(21) C(66) -141.0(5) . . .
O(21) Tb(4) O(4) Tb(1) -129.23(16) . . .
O(21) Tb(4) O(4) Tb(5) -23.23(15) . . .
O(4) Tb(4) O(22) C(72) 79.6(7) . . .
O(22) Tb(4) O(4) Tb(1) 165.55(15) . . .
O(22) Tb(4) O(4) Tb(5) -88.45(17) . . .
O(15) Tb(4) O(18) C(53) -65.4(6) . . .
O(18) Tb(4) O(15) Tb(3) -78.6(2) . . .
O(18) Tb(4) O(15) C(40) 88.3(5) . . .
O(15) Tb(4) O(19) C(59) 177.1(7) . . .
O(19) Tb(4) O(15) Tb(3) -114.76(18) . . .
O(19) Tb(4) O(15) C(40) 52.1(4) . . .
O(15) Tb(4) O(21) Tb(5) -111.64(15) . . .
O(15) Tb(4) O(21) C(66) 85.8(5) . . .
O(21) Tb(4) O(15) Tb(3) 113.65(14) . . .
O(21) Tb(4) O(15) C(40) -79.5(4) . . .
O(15) Tb(4) O(22) C(72) -71.5(7) . . .
O(22) Tb(4) O(15) Tb(3) -177.98(14) . . .
O(22) Tb(4) O(15) C(40) -11.1(5) . . .
O(18) Tb(4) O(19) C(59) 21.5(6) . . .
O(19) Tb(4) O(18) C(53) -28.9(5) . . .
O(18) Tb(4) O(21) Tb(5) 78.8(2) . . .
O(18) Tb(4) O(21) C(66) -83.7(6) . . .
O(21) Tb(4) O(18) C(53) 98.7(6) . . .
O(18) Tb(4) O(22) C(72) 150.8(7) . . .
O(22) Tb(4) O(18) C(53) 48.9(5) . . .
O(19) Tb(4) O(21) Tb(5) 178.71(15) . . .
O(19) Tb(4) O(21) C(66) 16.2(6) . . .
O(21) Tb(4) O(19) C(59) -105.2(6) . . .
O(19) Tb(4) O(22) C(72) -134.2(7) . . .
O(22) Tb(4) O(19) C(59) -59.3(6) . . .
O(21) Tb(4) O(22) C(72) 9.9(6) . . .
O(22) Tb(4) O(21) Tb(5) 131.2(2) . . .
O(22) Tb(4) O(21) C(66) -31.3(5) . . .
O(1) Tb(5) O(4) Tb(1) 57.90(14) . . .
O(1) Tb(5) O(4) Tb(4) -46.45(14) . . .
O(4) Tb(5) O(1) Tb(2) -127.97(16) . . .
O(4) Tb(5) O(1) Tb(3) -43.3(7) . . .
O(4) Tb(5) O(1) Tb(4) 40.18(12) . . .
O(1) Tb(5) O(5) Tb(1) -59.27(14) . . .
O(1) Tb(5) O(5) Tb(2) 46.89(13) . . .
O(5) Tb(5) O(1) Tb(2) -39.99(13) . . .
O(5) Tb(5) O(1) Tb(3) 44.7(7) . . .
O(5) Tb(5) O(1) Tb(4) 128.16(16) . . .
O(1) Tb(5) O(21) Tb(4) 48.43(13) . . .
O(1) Tb(5) O(21) C(66) -147.6(5) . . .
O(21) Tb(5) O(1) Tb(2) 147.66(17) . . .
O(21) Tb(5) O(1) Tb(3) -127.6(7) . . .
O(21) Tb(5) O(1) Tb(4) -44.19(13) . . .
O(1) Tb(5) O(24) C(79) -151.1(5) . . .
O(24) Tb(5) O(1) Tb(2) -68.6(2) . . .
O(24) Tb(5) O(1) Tb(3) 16.2(8) . . .
O(24) Tb(5) O(1) Tb(4) 99.59(18) . . .
O(1) Tb(5) O(25) C(85) 152.7(5) . . .
O(25) Tb(5) O(1) Tb(2) 178.97(15) . . .
O(25) Tb(5) O(1) Tb(3) -96.3(7) . . .
O(25) Tb(5) O(1) Tb(4) -12.9(2) . . .
O(1) Tb(5) O(27) Tb(2) -49.03(13) . . .
O(1) Tb(5) O(27) C(92) 146.5(6) . . .
O(27) Tb(5) O(1) Tb(2) 45.76(13) . . .
O(27) Tb(5) O(1) Tb(3) 130.5(7) . . .
O(27) Tb(5) O(1) Tb(4) -146.09(17) . . .
O(1) Tb(5) O(28) C(98) -16.0(8) . . .
O(28) Tb(5) O(1) Tb(2) 63.0(2) . . .
O(28) Tb(5) O(1) Tb(3) 147.7(7) . . .
O(28) Tb(5) O(1) Tb(4) -128.86(17) . . .
O(4) Tb(5) O(5) Tb(1) 9.81(15) . . .
O(4) Tb(5) O(5) Tb(2) 115.98(17) . . .
O(5) Tb(5) O(4) Tb(1) -9.78(15) . . .
O(5) Tb(5) O(4) Tb(4) -114.12(17) . . .
O(4) Tb(5) O(21) Tb(4) -21.79(14) . . .
O(4) Tb(5) O(21) C(66) 142.1(5) . . .
O(21) Tb(5) O(4) Tb(1) 127.21(18) . . .
O(21) Tb(5) O(4) Tb(4) 22.86(15) . . .
O(4) Tb(5) O(24) C(79) -99.0(6) . . .
O(24) Tb(5) O(4) Tb(1) -83.67(17) . . .
O(24) Tb(5) O(4) Tb(4) 171.98(17) . . .
O(4) Tb(5) O(25) C(85) 105.4(6) . . .
O(25) Tb(5) O(4) Tb(1) -155.56(17) . . .
O(25) Tb(5) O(4) Tb(4) 100.09(17) . . .
O(4) Tb(5) O(27) Tb(2) -41.4(2) . . .
O(4) Tb(5) O(27) C(92) 154.1(5) . . .
O(27) Tb(5) O(4) Tb(1) 50.4(2) . . .
O(27) Tb(5) O(4) Tb(4) -53.9(2) . . .
O(4) Tb(5) O(28) C(98) -167.9(6) . . .
O(28) Tb(5) O(4) Tb(1) -144.0(3) . . .
O(28) Tb(5) O(4) Tb(4) 111.6(4) . . .
O(5) Tb(5) O(21) Tb(4) 39.3(2) . . .
O(5) Tb(5) O(21) C(66) -156.7(4) . . .
O(21) Tb(5) O(5) Tb(1) -50.1(2) . . .
O(21) Tb(5) O(5) Tb(2) 56.0(2) . . .
O(5) Tb(5) O(24) C(79) -178.0(6) . . .
O(24) Tb(5) O(5) Tb(1) 99.67(18) . . .
O(24) Tb(5) O(5) Tb(2) -154.17(19) . . .
O(5) Tb(5) O(25) C(85) 41.3(6) . . .
O(25) Tb(5) O(5) Tb(1) 75.9(2) . . .
O(25) Tb(5) O(5) Tb(2) -177.95(17) . . .
O(5) Tb(5) O(27) Tb(2) 19.76(13) . . .
O(5) Tb(5) O(27) C(92) -144.7(5) . . .
O(27) Tb(5) O(5) Tb(1) -127.53(18) . . .
O(27) Tb(5) O(5) Tb(2) -21.37(14) . . .
O(5) Tb(5) O(28) C(98) 63.4(7) . . .
O(28) Tb(5) O(5) Tb(1) 172.69(16) . . .
O(28) Tb(5) O(5) Tb(2) -81.1(2) . . .
O(21) Tb(5) O(24) C(79) -39.7(7) . . .
O(24) Tb(5) O(21) Tb(4) -84.1(2) . . .
O(24) Tb(5) O(21) C(66) 79.8(5) . . .
O(21) Tb(5) O(25) C(85) -178.1(6) . . .
O(25) Tb(5) O(21) Tb(4) -110.01(17) . . .
O(25) Tb(5) O(21) C(66) 53.9(5) . . .
O(21) Tb(5) O(27) Tb(2) -112.06(15) . . .
O(21) Tb(5) O(27) C(92) 83.4(5) . . .
O(27) Tb(5) O(21) Tb(4) 110.65(16) . . .
O(27) Tb(5) O(21) C(66) -85.4(5) . . .
O(21) Tb(5) O(28) C(98) -84.5(7) . . .
O(28) Tb(5) O(21) Tb(4) -179.51(16) . . .
O(28) Tb(5) O(21) C(66) -15.6(5) . . .
O(24) Tb(5) O(25) C(85) 17.3(5) . . .
O(25) Tb(5) O(24) C(79) -13.1(6) . . .
O(24) Tb(5) O(27) Tb(2) 78.2(2) . . .
O(24) Tb(5) O(27) C(92) -86.3(5) . . .
O(27) Tb(5) O(24) C(79) 122.3(6) . . .
O(24) Tb(5) O(28) C(98) 131.0(7) . . .
O(28) Tb(5) O(24) C(79) 62.1(6) . . .
O(25) Tb(5) O(27) Tb(2) 178.68(15) . . .
O(25) Tb(5) O(27) C(92) 14.2(6) . . .
O(27) Tb(5) O(25) C(85) -104.0(6) . . .
O(25) Tb(5) O(28) C(98) -156.0(7) . . .
O(28) Tb(5) O(25) C(85) -70.2(6) . . .
O(27) Tb(5) O(28) C(98) 0.5(7) . . .
O(28) Tb(5) O(27) Tb(2) 144.18(19) . . .
O(28) Tb(5) O(27) C(92) -20.3(5) . . .
Tb(2) O(6) C(1) C(2) -156.7(5) . . .
Tb(2) O(6) C(1) C(6) 23.3(10) . . .
Tb(2) O(7) C(7) O(8) 164.5(4) . . .
Tb(2) O(7) C(7) C(6) -14.6(11) . . .
C(7) O(8) C(8) C(9) -176.6(7) . . .
C(8) O(8) C(7) O(7) -0.7(10) . . .
C(8) O(8) C(7) C(6) 178.6(7) . . .
Tb(2) O(9) C(14) C(15) -152.6(5) . . .
Tb(2) O(9) C(14) C(19) 29.3(10) . . .
Tb(3) O(9) C(14) C(15) 54.0(9) . . .
Tb(3) O(9) C(14) C(19) -124.1(6) . . .
Tb(2) O(10) C(20) O(11) -160.6(4) . . .
Tb(2) O(10) C(20) C(19) 19.1(12) . . .
C(20) O(11) C(21) C(22) -170.7(6) . . .
C(21) O(11) C(20) O(10) -4.4(9) . . .
C(21) O(11) C(20) C(19) 175.9(6) . . .
Tb(3) O(12) C(27) C(28) -154.5(4) . . .
Tb(3) O(12) C(27) C(32) 24.5(9) . . .
Tb(3) O(13) C(33) O(14) 157.8(4) . . .
Tb(3) O(13) C(33) C(32) -20.6(10) . . .
C(33) O(14) C(34) C(35) -176.9(7) . . .
C(34) O(14) C(33) O(13) 0.1(7) . . .
C(34) O(14) C(33) C(32) 178.7(6) . . .
Tb(3) O(15) C(40) C(41) -154.9(4) . . .
Tb(3) O(15) C(40) C(45) 26.4(9) . . .
Tb(4) O(15) C(40) C(41) 44.0(8) . . .
Tb(4) O(15) C(40) C(45) -134.7(6) . . .
Tb(3) O(16) C(46A) O(17A) -161.7(7) . . .
Tb(3) O(16) C(46A) C(45) 29.9(17) . . .
Tb(3) O(16) C(46B) O(17B) 162.9(12) . . .
Tb(3) O(16) C(46B) C(45) -58(2) . . .
C(46A) O(17A) C(47A) C(48A) -91.7(14) . . .
C(47A) O(17A) C(46A) O(16) 3.3(17) . . .
C(47A) O(17A) C(46A) C(45) 172.6(9) . . .
C(46B) O(17B) C(47B) C(48B) -165(3) . . .
C(47B) O(17B) C(46B) O(16) -20(3) . . .
C(47B) O(17B) C(46B) C(45) -160(2) . . .
Tb(4) O(18) C(53) C(54) -155.6(5) . . .
Tb(4) O(18) C(53) C(58) 25.5(10) . . .
Tb(4) O(19) C(59) O(20) 170.1(4) . . .
Tb(4) O(19) C(59) C(58) -11.3(12) . . .
C(59) O(20) C(60) C(61) 172.6(8) . . .
C(60) O(20) C(59) O(19) 2.5(11) . . .
C(60) O(20) C(59) C(58) -176.2(7) . . .
Tb(4) O(21) C(66) C(67) -145.7(5) . . .
Tb(4) O(21) C(66) C(71) 34.7(10) . . .
Tb(5) O(21) C(66) C(67) 56.4(8) . . .
Tb(5) O(21) C(66) C(71) -123.2(6) . . .
Tb(4) O(22) C(72) O(23) -171.0(4) . . .
Tb(4) O(22) C(72) C(71) 9.5(12) . . .
C(72) O(23) C(73) C(74) -166.7(6) . . .
C(73) O(23) C(72) O(22) -3.1(9) . . .
C(73) O(23) C(72) C(71) 176.5(6) . . .
Tb(5) O(24) C(79) C(80) -173.0(4) . . .
Tb(5) O(24) C(79) C(84) 9.7(10) . . .
Tb(5) O(25) C(85) O(26) 160.5(4) . . .
Tb(5) O(25) C(85) C(84) -19.0(10) . . .
C(85) O(26) C(86) C(87) -89.8(11) . . .
C(86) O(26) C(85) O(25) 5.3(9) . . .
C(86) O(26) C(85) C(84) -175.1(6) . . .
Tb(2) O(27) C(92) C(93) 42.6(7) . . .
Tb(2) O(27) C(92) C(97) -137.3(5) . . .
Tb(5) O(27) C(92) C(93) -156.0(5) . . .
Tb(5) O(27) C(92) C(97) 24.2(9) . . .
Tb(5) O(28) C(98) O(29) -164.3(5) . . .
Tb(5) O(28) C(98) C(97) 15.1(12) . . .
C(98) O(29) C(99) C(100) 83.2(9) . . .
C(99) O(29) C(98) O(28) 4.6(10) . . .
C(99) O(29) C(98) C(97) -174.9(6) . . .
O(6) C(1) C(2) C(3) 179.9(4) . . .
O(6) C(1) C(6) C(5) 179.6(6) . . .
O(6) C(1) C(6) C(7) 1.1(10) . . .
C(2) C(1) C(6) C(5) -0.4(8) . . .
C(2) C(1) C(6) C(7) -178.9(6) . . .
C(6) C(1) C(2) C(3) -0.1(8) . . .
C(1) C(2) C(3) C(4) 0.3(8) . . .
C(2) C(3) C(4) C(5) 0.0(12) . . .
C(3) C(4) C(5) C(6) -0.6(11) . . .
C(4) C(5) C(6) C(1) 0.7(10) . . .
C(4) C(5) C(6) C(7) 179.2(7) . . .
C(1) C(6) C(7) O(7) -4.5(11) . . .
C(1) C(6) C(7) O(8) 176.3(6) . . .
C(5) C(6) C(7) O(7) 177.1(7) . . .
C(5) C(6) C(7) O(8) -2.2(10) . . .
O(8) C(8) C(9) C(10) 169.9(10) . . .
C(8) C(9) C(10) C(11) -176.8(11) . . .
C(9) C(10) C(11) C(12) 77.8(15) . . .
C(10) C(11) C(12) C(13) 170.5(12) . . .
O(9) C(14) C(15) C(16) 180.0(6) . . .
O(9) C(14) C(19) C(18) 178.0(7) . . .
O(9) C(14) C(19) C(20) -3.2(11) . . .
C(15) C(14) C(19) C(18) -0.2(9) . . .
C(15) C(14) C(19) C(20) 178.7(7) . . .
C(19) C(14) C(15) C(16) -1.8(12) . . .
C(14) C(15) C(16) C(17) 2.8(15) . . .
C(15) C(16) C(17) C(18) -1.7(15) . . .
C(16) C(17) C(18) C(19) -0.3(12) . . .
C(17) C(18) C(19) C(14) 1.2(13) . . .
C(17) C(18) C(19) C(20) -177.5(8) . . .
C(14) C(19) C(20) O(10) -19.6(11) . . .
C(14) C(19) C(20) O(11) 160.1(6) . . .
C(18) C(19) C(20) O(10) 159.2(8) . . .
C(18) C(19) C(20) O(11) -21.1(10) . . .
O(11) C(21) C(22) C(23) 175.1(6) . . .
C(21) C(22) C(23) C(24) -171.2(7) . . .
C(22) C(23) C(24) C(25) 178.9(7) . . .
C(23) C(24) C(25) C(26) -171.7(7) . . .
O(12) C(27) C(28) C(29) 177.0(6) . . .
O(12) C(27) C(32) C(31) -176.6(6) . . .
O(12) C(27) C(32) C(33) 5.2(10) . . .
C(28) C(27) C(32) C(31) 2.5(10) . . .
C(28) C(27) C(32) C(33) -175.7(6) . . .
C(32) C(27) C(28) C(29) -2.1(10) . . .
C(27) C(28) C(29) C(30) 0.0(11) . . .
C(28) C(29) C(30) C(31) 1.7(13) . . .
C(29) C(30) C(31) C(32) -1.3(13) . . .
C(30) C(31) C(32) C(27) -0.9(12) . . .
C(30) C(31) C(32) C(33) 177.3(7) . . .
C(27) C(32) C(33) O(13) -5.8(11) . . .
C(27) C(32) C(33) O(14) 175.7(6) . . .
C(31) C(32) C(33) O(13) 176.0(7) . . .
C(31) C(32) C(33) O(14) -2.5(9) . . .
O(14) C(34) C(35) C(36) 59.7(11) . . .
C(34) C(35) C(36) C(37) 173.8(9) . . .
C(35) C(36) C(37) C(38) 176.9(10) . . .
C(36) C(37) C(38) C(39) 173.2(10) . . .
O(15) C(40) C(41) C(42) 179.5(6) . . .
O(15) C(40) C(45) C(44) -179.9(5) . . .
O(15) C(40) C(45) C(46A) 10.5(11) . . .
O(15) C(40) C(45) C(46B) -23.7(16) . . .
C(41) C(40) C(45) C(44) 1.4(11) . . .
C(41) C(40) C(45) C(46A) -168.3(7) . . .
C(41) C(40) C(45) C(46B) 157.5(13) . . .
C(45) C(40) C(41) C(42) -1.7(10) . . .
C(40) C(41) C(42) C(43) -0.8(11) . . .
C(41) C(42) C(43) C(44) 3.7(12) . . .
C(42) C(43) C(44) C(45) -4.1(13) . . .
C(43) C(44) C(45) C(40) 1.5(13) . . .
C(43) C(44) C(45) C(46A) 170.6(9) . . .
C(43) C(44) C(45) C(46B) -156.8(13) . . .
C(40) C(45) C(46A) O(16) -36.7(14) . . .
C(40) C(45) C(46A) O(17A) 153.8(8) . . .
C(40) C(45) C(46B) O(16) 38(2) . . .
C(40) C(45) C(46B) O(17B) 176.9(14) . . .
C(44) C(45) C(46A) O(16) 154.0(10) . . .
C(44) C(45) C(46A) O(17A) -15.4(14) . . .
C(44) C(45) C(46B) O(16) -164.4(13) . . .
C(44) C(45) C(46B) O(17B) -26(2) . . .
O(17A) C(47A) C(48A) C(49A) -55(2) . . .
O(17B) C(47B) C(48B) C(49B) -89(6) . . .
C(47A) C(48A) C(49A) C(50A) -88(3) . . .
C(47B) C(48B) C(49B) C(50B) -136(5) . . .
C(48A) C(49A) C(50A) C(51A) -67(4) . . .
C(48B) C(49B) C(50B) C(51B) -160(5) . . .
C(49A) C(50A) C(51A) C(52A) -146(4) . . .
C(49B) C(50B) C(51B) C(52B) 50(7) . . .
O(18) C(53) C(54) C(55) 178.8(7) . . .
O(18) C(53) C(58) C(57) -180.0(7) . . .
O(18) C(53) C(58) C(59) 0.5(10) . . .
C(54) C(53) C(58) C(57) 1.1(11) . . .
C(54) C(53) C(58) C(59) -178.4(7) . . .
C(58) C(53) C(54) C(55) -2.2(11) . . .
C(53) C(54) C(55) C(56) 1.3(14) . . .
C(54) C(55) C(56) C(57) 0.8(14) . . .
C(55) C(56) C(57) C(58) -1.9(16) . . .
C(56) C(57) C(58) C(53) 0.9(13) . . .
C(56) C(57) C(58) C(59) -179.6(8) . . .
C(53) C(58) C(59) O(19) -6.6(12) . . .
C(53) C(58) C(59) O(20) 172.0(6) . . .
C(57) C(58) C(59) O(19) 173.9(8) . . .
C(57) C(58) C(59) O(20) -7.5(11) . . .
O(20) C(60) C(61) C(62A) -162.3(10) . . .
O(20) C(60) C(61) C(62B) 152.3(11) . . .
C(60) C(61) C(62A) C(63A) 175.1(11) . . .
C(60) C(61) C(62B) C(63B) 81(2) . . .
C(61) C(62A) C(63A) C(64A) -177.2(13) . . .
C(61) C(62B) C(63B) C(64B) 168(2) . . .
C(62A) C(63A) C(64A) C(65A) 179.6(10) . . .
C(62B) C(63B) C(64B) C(65B) -177(3) . . .
O(21) C(66) C(67) C(68) 179.6(8) . . .
O(21) C(66) C(71) C(70) 178.7(7) . . .
O(21) C(66) C(71) C(72) -3.1(11) . . .
C(67) C(66) C(71) C(70) -0.9(11) . . .
C(67) C(66) C(71) C(72) 177.4(7) . . .
C(71) C(66) C(67) C(68) -0.8(12) . . .
C(66) C(67) C(68) C(69) 1.6(16) . . .
C(67) C(68) C(69) C(70) -0.5(14) . . .
C(68) C(69) C(70) C(71) -1.3(17) . . .
C(69) C(70) C(71) C(66) 2.0(15) . . .
C(69) C(70) C(71) C(72) -176.2(9) . . .
C(66) C(71) C(72) O(22) -18.5(11) . . .
C(66) C(71) C(72) O(23) 162.0(6) . . .
C(70) C(71) C(72) O(22) 159.8(8) . . .
C(70) C(71) C(72) O(23) -19.8(11) . . .
O(23) C(73) C(74) C(75) 176.9(6) . . .
C(73) C(74) C(75) C(76) -171.1(7) . . .
C(74) C(75) C(76) C(77) -178.9(7) . . .
C(75) C(76) C(77) C(78) -173.3(7) . . .
O(24) C(79) C(80) C(81) -178.4(6) . . .
O(24) C(79) C(84) C(83) 177.2(6) . . .
O(24) C(79) C(84) C(85) -1.4(10) . . .
C(80) C(79) C(84) C(83) -0.2(7) . . .
C(80) C(79) C(84) C(85) -178.8(6) . . .
C(84) C(79) C(80) C(81) -0.9(9) . . .
C(79) C(80) C(81) C(82) 1.8(10) . . .
C(80) C(81) C(82) C(83) -1.4(11) . . .
C(81) C(82) C(83) C(84) 0.3(8) . . .
C(82) C(83) C(84) C(79) 0.5(10) . . .
C(82) C(83) C(84) C(85) 179.1(6) . . .
C(79) C(84) C(85) O(25) 6.9(10) . . .
C(79) C(84) C(85) O(26) -172.7(6) . . .
C(83) C(84) C(85) O(25) -171.6(6) . . .
C(83) C(84) C(85) O(26) 8.8(9) . . .
O(26) C(86) C(87) C(88) -50(2) . . .
C(86) C(87) C(88) C(89) 175.0(16) . . .
C(87) C(88) C(89) C(90) -68(2) . . .
C(88) C(89) C(90) C(91) 159.2(18) . . .
O(27) C(92) C(93) C(94) -178.0(7) . . .
O(27) C(92) C(97) C(96) 177.3(6) . . .
O(27) C(92) C(97) C(98) -1.7(10) . . .
C(93) C(92) C(97) C(96) -2.6(10) . . .
C(93) C(92) C(97) C(98) 178.5(6) . . .
C(97) C(92) C(93) C(94) 1.9(11) . . .
C(92) C(93) C(94) C(95) -1.3(13) . . .
C(93) C(94) C(95) C(96) 1.3(13) . . .
C(94) C(95) C(96) C(97) -2.0(12) . . .
C(95) C(96) C(97) C(92) 2.7(11) . . .
C(95) C(96) C(97) C(98) -178.3(7) . . .
C(92) C(97) C(98) O(28) -16.8(11) . . .
C(92) C(97) C(98) O(29) 162.6(6) . . .
C(96) C(97) C(98) O(28) 164.3(7) . . .
C(96) C(97) C(98) O(29) -16.3(10) . . .
O(29) C(99) C(100) C(101) 167.9(8) . . .
C(99) C(100) C(101) C(102) -176.6(9) . . .
C(100) C(101) C(102) C(103) -179.9(9) . . .
C(101) C(102) C(103) C(104) -73.1(16) . . .
